data_4310674
loop_
_publ_author_name
'Xiang-Jun Zheng'
'Lin-Pei Jin'
'Song Gao'

_publ_section_title
;
 Synthesis and Characterization of Two Novel Lanthanide Coordination
 Polymers with an Open Framework Based on an Unprecedented
 [Ln7(\m3-OH)8]13+ Cluster
;
_journal_name_full 'Inorganic Chemistry'
_journal_page_first 1600
_journal_page_last 1602
_journal_paper_doi 10.1021/ic0352699
_journal_volume 43
_journal_year 2004
_chemical_formula_sum 'C73 H68 O44.5 Yb7'
_chemical_formula_weight 2868.55
_chemical_name_systematic
; 
 ? 
;
_space_group_IT_number 14
_symmetry_cell_setting monoclinic
_symmetry_space_group_name_Hall '-P 2yn'
_symmetry_space_group_name_H-M 'P 1 21/n 1'
_atom_sites_solution_hydrogens geom
_atom_sites_solution_primary direct
_atom_sites_solution_secondary difmap
_audit_creation_method SHELXL-97
_cell_angle_alpha 90.00
_cell_angle_beta 91.142(5)
_cell_angle_gamma 90.00
_cell_formula_units_Z 4
_cell_length_a 15.825(4)
_cell_length_b 23.261(6)
_cell_length_c 23.883(7)
_cell_measurement_reflns_used 1022
_cell_measurement_temperature 293(2)
_cell_measurement_theta_max 25.80
_cell_measurement_theta_min 2.57
_cell_volume 8790(4)
_computing_cell_refinement 'Bruker SMART'
_computing_data_collection 'Bruker SMART'
_computing_data_reduction 'Bruker SAINT'
_computing_molecular_graphics 'Bruker SHELXTL'
_computing_publication_material 'Bruker SHELXTL'
_computing_structure_refinement 'SHELXL-97 (Sheldrick, 1997)'
_computing_structure_solution 'SHELXS-97 (Sheldrick, 1990)'
_diffrn_ambient_temperature 293(2)
_diffrn_measured_fraction_theta_full 0.996
_diffrn_measured_fraction_theta_max 0.996
_diffrn_measurement_device_type 'CCD area detector'
_diffrn_measurement_method 'phi and omega scans'
_diffrn_radiation_monochromator graphite
_diffrn_radiation_source 'fine-focus sealed tube'
_diffrn_radiation_type MoK\a
_diffrn_radiation_wavelength 0.71073
_diffrn_reflns_av_R_equivalents 0.1008
_diffrn_reflns_av_sigmaI/netI 0.1342
_diffrn_reflns_limit_h_max 18
_diffrn_reflns_limit_h_min -18
_diffrn_reflns_limit_k_max 19
_diffrn_reflns_limit_k_min -27
_diffrn_reflns_limit_l_max 28
_diffrn_reflns_limit_l_min -28
_diffrn_reflns_number 44694
_diffrn_reflns_theta_full 25.00
_diffrn_reflns_theta_max 25.00
_diffrn_reflns_theta_min 1.79
_exptl_absorpt_coefficient_mu 7.465
_exptl_absorpt_correction_T_max 1.000000
_exptl_absorpt_correction_T_min 0.771743
_exptl_absorpt_correction_type multi-scan
_exptl_absorpt_process_details SADABS
_exptl_crystal_density_diffrn 2.168
_exptl_crystal_density_meas ?
_exptl_crystal_density_method 'not measured'
_exptl_crystal_F_000 5408
_exptl_crystal_size_max 0.18
_exptl_crystal_size_mid 0.12
_exptl_crystal_size_min 0.08
_refine_diff_density_max 3.735
_refine_diff_density_min -1.957
_refine_diff_density_rms 0.277
_refine_ls_extinction_method none
_refine_ls_goodness_of_fit_ref 1.056
_refine_ls_hydrogen_treatment mixed
_refine_ls_matrix_type full
_refine_ls_number_parameters 1217
_refine_ls_number_reflns 15435
_refine_ls_number_restraints 1071
_refine_ls_restrained_S_all 1.023
_refine_ls_R_factor_all 0.1334
_refine_ls_R_factor_gt 0.0630
_refine_ls_shift/su_max 0.001
_refine_ls_shift/su_mean 0.000
_refine_ls_structure_factor_coef Fsqd
_refine_ls_weighting_details 'calc w=1/[\s^2^(Fo^2^)+(0.0520P)^2^+15.5180P] where P=(Fo^2^+2Fc^2^)/3'
_refine_ls_weighting_scheme calc
_refine_ls_wR_factor_gt 0.1188
_refine_ls_wR_factor_ref 0.1450
_reflns_number_gt 9080
_reflns_number_total 15435
_reflns_threshold_expression >2sigma(I)
_cod_data_source_file ic0352699si20031104_050756_2.cif
_cod_data_source_block Complex2
_cod_depositor_comments
;
The following automatic conversions were performed:
'_symmetry_cell_setting' value 'Monoclinic' changed to 'monoclinic'
according to '/home/saulius/struct/CIF-dictionaries/cif_core.dic'
dictionary named 'cif_core.dic' version 2.4.1 from
2010-06-29.

'_exptl_absorpt_correction_type' value 'MULTI-SCAN' changed
to 'multi-scan' according to
'/home/saulius/struct/CIF-dictionaries/cif_core.dic' dictionary named
'cif_core.dic' version 2.4.1 from 2010-06-29.

Automatic conversion script
Id: cif_fix_enum 1527 2010-12-29 10:47:43Z saulius 

The following automatic conversions were performed:

'_exptl_crystal_density_meas' value 'NONE' was changed to '?' - the
value is perceived as not measured.

Automatic conversion script
Id: cif_fix_values 3008 2015-01-20 13:52:24Z robertas 
;
_cod_original_cell_volume 8789(4)
_cod_original_formula_sum 'C73 H68 O44.50 Yb7'
_cod_database_code 4310674

loop_
_symmetry_equiv_pos_as_xyz
'x, y, z'
'-x+1/2, y+1/2, -z+1/2'
'-x, -y, -z'
'x-1/2, -y-1/2, z-1/2'

loop_
_atom_site_label
_atom_site_type_symbol
_atom_site_fract_x
_atom_site_fract_y
_atom_site_fract_z
_atom_site_U_iso_or_equiv
_atom_site_adp_type
_atom_site_occupancy
_atom_site_symmetry_multiplicity
_atom_site_calc_flag
_atom_site_refinement_flags
_atom_site_disorder_assembly
_atom_site_disorder_group
Yb1 Yb 1.24839(5) 0.78724(3) 0.98956(3) 0.02149(18) Uani 1 1 d . . .
Yb2 Yb 1.15837(5) 0.81523(3) 1.13308(3) 0.0275(2) Uani 1 1 d . . .
Yb3 Yb 1.02627(4) 0.74910(3) 1.02218(3) 0.02010(18) Uani 1 1 d . . .
Yb4 Yb 1.19897(4) 0.66708(3) 1.09086(3) 0.02008(18) Uani 1 1 d . . .
Yb5 Yb 1.33102(5) 0.83276(3) 0.84953(3) 0.02480(19) Uani 1 1 d . . .
Yb6 Yb 1.30024(4) 0.67874(3) 0.87509(3) 0.01966(18) Uani 1 1 d . . .
Yb7 Yb 1.46979(4) 0.75718(3) 0.94809(3) 0.01862(18) Uani 1 1 d . . .
O1 O 1.1313(6) 0.8157(4) 1.0363(4) 0.024(3) Uani 1 1 d . . .
H1A H 1.1127 0.8538 1.0238 0.029 Uiso 1 1 calc R . .
O2 O 1.1570(6) 0.7075(4) 1.0057(4) 0.017(2) Uani 1 1 d . . .
H2A H 1.1555 0.6797 0.9748 0.021 Uiso 1 1 calc R . .
O3 O 1.2610(6) 0.7561(4) 1.0811(4) 0.020(3) Uani 1 1 d . . .
H3B H 1.3188 0.7581 1.0964 0.024 Uiso 1 1 calc R . .
O4 O 1.0910(7) 0.7312(4) 1.1085(5) 0.026(3) Uani 1 1 d . . .
H4B H 1.0518 0.7176 1.1368 0.031 Uiso 1 1 calc R . .
O5 O 1.2325(7) 0.7662(4) 0.8960(5) 0.023(3) Uani 1 1 d . . .
H5A H 1.1741 0.7687 0.8818 0.027 Uiso 1 1 calc R . .
O6 O 1.3626(6) 0.8224(4) 0.9430(4) 0.024(3) Uani 1 1 d . . .
H6A H 1.3808 0.8592 0.9592 0.029 Uiso 1 1 calc R . .
O7 O 1.3403(6) 0.7127(4) 0.9632(4) 0.020(3) Uani 1 1 d . . .
H7B H 1.3443 0.6820 0.9912 0.024 Uiso 1 1 calc R . .
O8 O 1.4026(6) 0.7483(4) 0.8619(4) 0.018(2) Uani 1 1 d . . .
H8B H 1.4411 0.7394 0.8314 0.021 Uiso 1 1 calc R . .
O9 O 0.9578(9) 1.1296(6) 0.8779(6) 0.053(4) Uani 1 1 d . . .
O10 O 1.0376(8) 1.1695(5) 0.9441(6) 0.054(4) Uani 1 1 d . . .
O11 O 1.1833(8) 0.8739(5) 0.9530(5) 0.042(3) Uani 1 1 d . A .
O12 O 1.2436(9) 0.9023(6) 0.8739(6) 0.051(4) Uani 1 1 d . A .
O13 O 1.5387(8) 0.7242(5) 1.4265(5) 0.038(3) Uani 1 1 d . . .
O14 O 1.4123(7) 0.7379(5) 1.4589(5) 0.036(3) Uani 1 1 d . . .
O15 O 1.2668(9) 0.6793(6) 1.1761(5) 0.050(4) Uani 1 1 d . . .
O16 O 1.2347(9) 0.7694(6) 1.1978(5) 0.052(4) Uani 1 1 d . . .
O17 O 1.7477(8) 0.7059(5) 1.2814(5) 0.040(3) Uani 1 1 d . . .
O18 O 1.7189(8) 0.7978(5) 1.2981(5) 0.041(3) Uani 1 1 d . . .
O19 O 1.5811(7) 0.7556(5) 1.0155(4) 0.027(3) Uani 1 1 d U . .
O20 O 1.4549(6) 0.7686(5) 1.0465(4) 0.033(3) Uani 1 1 d . . .
O21 O 0.8177(8) 0.3662(5) 1.0864(5) 0.040(3) Uani 1 1 d . . .
O22 O 0.7607(8) 0.4114(5) 1.1549(5) 0.032(3) Uani 1 1 d . . .
O23 O 1.0996(9) 0.5978(5) 1.0597(5) 0.048(4) Uani 1 1 d . . .
O24 O 1.1019(8) 0.6162(5) 1.1485(5) 0.038(3) Uani 1 1 d . . .
O25 O 1.5530(8) 1.1096(5) 1.1316(5) 0.043(4) Uani 1 1 d . . .
O26 O 1.4676(7) 1.1553(4) 1.0702(5) 0.037(3) Uani 1 1 d . . .
O27 O 1.3153(8) 0.8667(5) 1.0364(5) 0.035(3) Uani 1 1 d . A .
O28 O 1.2443(8) 0.8879(5) 1.1135(5) 0.041(3) Uani 1 1 d . A .
O29 O 1.5979(8) 0.3831(5) 1.0961(5) 0.036(3) Uani 1 1 d . . .
O30 O 1.5004(7) 0.3373(5) 1.0483(5) 0.032(3) Uani 1 1 d . . .
O31 O 1.3134(9) 0.6252(6) 1.0437(6) 0.060(4) Uani 1 1 d . . .
O32 O 1.2671(12) 0.5778(7) 1.1131(8) 0.088(6) Uani 1 1 d . . .
O33 O 0.9140(9) 0.7130(7) 1.0766(6) 0.068(4) Uani 1 1 d DU . .
O35 O 1.0636(9) 0.7895(7) 1.2103(6) 0.063(4) Uani 1 1 d . . .
O36 O 1.1682(12) 0.8828(7) 1.2099(6) 0.079(5) Uani 1 1 d . . .
O37 O 0.9967(8) 0.6576(5) 0.9831(6) 0.056(4) Uani 1 1 d . . .
O38 O 1.3216(16) 0.9065(10) 0.7767(9) 0.136(9) Uani 1 1 d . . .
O39 O 1.4156(11) 0.8284(7) 0.7680(6) 0.075(5) Uani 1 1 d . . .
O40 O 1.3787(9) 0.6526(5) 0.7920(5) 0.049(4) Uani 1 1 d . . .
O41 O 1.5860(8) 0.7411(5) 0.8848(5) 0.044(3) Uani 1 1 d . . .
C1 C 1.0188(11) 1.1281(7) 0.9131(8) 0.031(4) Uani 1 1 d . . .
C2 C 1.0747(5) 1.0749(4) 0.9161(6) 0.040(6) Uani 0.631(15) 1 d PGU A 1
C3 C 1.0301(5) 1.0248(5) 0.9035(7) 0.050(6) Uani 0.631(15) 1 d PGU A 1
H3A H 0.9728 1.0267 0.8944 0.060 Uiso 0.631(15) 1 calc PR A 1
C4 C 1.0713(6) 0.9721(4) 0.9044(7) 0.054(6) Uani 0.631(15) 1 d PGU A 1
H4A H 1.0415 0.9386 0.8960 0.065 Uiso 0.631(15) 1 calc PR A 1
C5 C 1.1571(6) 0.9693(3) 0.9180(6) 0.039(6) Uani 0.631(15) 1 d PGU A 1
C6 C 1.2016(5) 1.0193(3) 0.9306(4) 0.047(5) Uani 0.631(15) 1 d PGU A 1
C11 C 1.1604(5) 1.0721(3) 0.9297(4) 0.043(5) Uani 0.631(15) 1 d PGU A 1
C10 C 1.2049(7) 1.1221(3) 0.9423(7) 0.053(7) Uani 0.631(15) 1 d PGU A 1
H10A H 1.1773 1.1574 0.9417 0.063 Uiso 0.631(15) 1 calc PR A 1
C9 C 1.2906(7) 1.1193(5) 0.9559(9) 0.052(7) Uani 0.631(15) 1 d PGU A 1
H9A H 1.3204 1.1528 0.9643 0.062 Uiso 0.631(15) 1 calc PR A 1
C8 C 1.3319(6) 1.0666(6) 0.9568(9) 0.050(7) Uani 0.631(15) 1 d PGU A 1
H8A H 1.3892 1.0647 0.9659 0.060 Uiso 0.631(15) 1 calc PR A 1
C7 C 1.2873(5) 1.0166(5) 0.9442(7) 0.038(6) Uani 0.631(15) 1 d PGU A 1
H7A H 1.3149 0.9812 0.9448 0.045 Uiso 0.631(15) 1 calc PR A 1
C2' C 1.0688(5) 1.0740(4) 0.9219(6) 0.045(7) Uani 0.369(15) 1 d PGU A 2
C3' C 1.0259(5) 1.0221(5) 0.9265(7) 0.044(8) Uani 0.369(15) 1 d PGU A 2
H3'A H 0.9674 1.0219 0.9295 0.053 Uiso 0.369(15) 1 calc PR A 2
C4' C 1.0704(6) 0.9706(4) 0.9267(7) 0.042(7) Uani 0.369(15) 1 d PGU A 2
H4'A H 1.0417 0.9359 0.9298 0.050 Uiso 0.369(15) 1 calc PR A 2
C5' C 1.1579(6) 0.9710(3) 0.9222(6) 0.041(7) Uani 0.369(15) 1 d PGU A 2
C6' C 1.2008(5) 1.0228(3) 0.9176(4) 0.045(6) Uani 0.369(15) 1 d PGU A 2
C11' C 1.1562(5) 1.0744(3) 0.9174(4) 0.048(6) Uani 0.369(15) 1 d PGU A 2
C10' C 1.1991(7) 1.1262(3) 0.9128(8) 0.066(9) Uani 0.369(15) 1 d PGU A 2
H10B H 1.1693 1.1607 0.9127 0.079 Uiso 0.369(15) 1 calc PR A 2
C9' C 1.2865(8) 1.1266(5) 0.9083(9) 0.066(9) Uani 0.369(15) 1 d PGU A 2
H9'A H 1.3152 1.1613 0.9052 0.079 Uiso 0.369(15) 1 calc PR A 2
C8' C 1.3311(6) 1.0751(6) 0.9084(9) 0.059(9) Uani 0.369(15) 1 d PGU A 2
H8'A H 1.3896 1.0753 0.9055 0.071 Uiso 0.369(15) 1 calc PR A 2
C7' C 1.2882(5) 1.0232(5) 0.9131(7) 0.047(8) Uani 0.369(15) 1 d PGU A 2
H7'A H 1.3180 0.9888 0.9132 0.057 Uiso 0.369(15) 1 calc PR A 2
C12 C 1.1978(11) 0.9114(7) 0.9154(9) 0.031(5) Uani 1 1 d . . .
C13 C 1.4609(12) 0.7276(8) 1.4185(7) 0.029(4) Uani 1 1 d . . .
C14 C 1.4194(11) 0.7248(7) 1.3615(7) 0.025(4) Uani 1 1 d . . .
C15 C 1.3476(12) 0.7560(8) 1.3536(8) 0.039(5) Uani 1 1 d . . .
H15A H 1.3273 0.7778 1.3831 0.047 Uiso 1 1 calc R . .
C16 C 1.3032(12) 0.7563(8) 1.3022(8) 0.041(5) Uani 1 1 d . . .
H16A H 1.2555 0.7792 1.2978 0.049 Uiso 1 1 calc R . .
C17 C 1.3295(11) 0.7228(8) 1.2578(7) 0.031(4) Uani 1 1 d . . .
C18 C 1.4052(11) 0.6890(8) 1.2642(7) 0.034(5) Uani 1 1 d . . .
C19 C 1.4377(13) 0.6562(8) 1.2184(7) 0.042(5) Uani 1 1 d . . .
H19A H 1.4088 0.6546 1.1841 0.050 Uiso 1 1 calc R . .
C20 C 1.5128(14) 0.6272(9) 1.2267(8) 0.053(6) Uani 1 1 d . . .
H20A H 1.5359 0.6068 1.1972 0.064 Uiso 1 1 calc R . .
C21 C 1.5540(13) 0.6279(9) 1.2777(9) 0.052(6) Uani 1 1 d . . .
H21A H 1.6033 0.6065 1.2819 0.062 Uiso 1 1 calc R . .
C22 C 1.5275(11) 0.6573(8) 1.3213(8) 0.038(5) Uani 1 1 d . . .
H22A H 1.5574 0.6558 1.3552 0.045 Uiso 1 1 calc R . .
C23 C 1.4513(10) 0.6917(7) 1.3158(7) 0.026(4) Uani 1 1 d . . .
C24 C 1.2727(13) 0.7233(11) 1.2061(8) 0.047(6) Uani 1 1 d . . .
C25 C 1.7094(11) 0.7548(8) 1.2710(7) 0.030(4) Uani 1 1 d . . .
C26 C 1.6531(11) 0.7546(8) 1.2174(7) 0.033(5) Uani 1 1 d . . .
C27 C 1.6865(13) 0.7280(9) 1.1719(8) 0.045(6) Uani 1 1 d . . .
H27A H 1.7372 0.7079 1.1751 0.054 Uiso 1 1 calc R . .
C28 C 1.6425(13) 0.7317(8) 1.1202(7) 0.044(6) Uani 1 1 d . . .
H28A H 1.6651 0.7135 1.0892 0.052 Uiso 1 1 calc R . .
C29 C 1.5712(11) 0.7597(7) 1.1141(7) 0.025(4) Uani 1 1 d . . .
C30 C 1.5346(11) 0.7879(7) 1.1603(7) 0.028(4) Uani 1 1 d . . .
C31 C 1.4565(11) 0.8194(7) 1.1580(8) 0.032(4) Uani 1 1 d . . .
H31A H 1.4283 0.8231 1.1236 0.038 Uiso 1 1 calc R . .
C32 C 1.4220(12) 0.8440(8) 1.2039(8) 0.044(5) Uani 1 1 d . . .
H32A H 1.3720 0.8649 1.2008 0.052 Uiso 1 1 calc R . .
C33 C 1.4644(13) 0.8371(8) 1.2568(8) 0.043(5) Uani 1 1 d . . .
H33A H 1.4399 0.8521 1.2887 0.051 Uiso 1 1 calc R . .
C34 C 1.5385(12) 0.8097(7) 1.2614(7) 0.033(5) Uani 1 1 d . . .
H34A H 1.5655 0.8068 1.2963 0.040 Uiso 1 1 calc R . .
C35 C 1.5771(11) 0.7844(7) 1.2129(7) 0.024(4) Uani 1 1 d . . .
C36 C 1.5326(11) 0.7615(7) 1.0557(7) 0.026(4) Uani 1 1 d U . .
C37 C 0.8173(10) 0.4080(7) 1.1206(7) 0.020(4) Uani 1 1 d . . .
C38 C 0.8886(12) 0.4514(7) 1.1197(7) 0.032(5) Uani 1 1 d . . .
C39 C 0.9143(13) 0.4727(8) 1.0716(8) 0.041(5) Uani 1 1 d . . .
H39A H 0.8923 0.4574 1.0384 0.049 Uiso 1 1 calc R . .
C40 C 0.9723(12) 0.5164(7) 1.0686(8) 0.036(5) Uani 1 1 d . . .
H40A H 0.9849 0.5319 1.0339 0.043 Uiso 1 1 calc R . .
C41 C 1.0120(11) 0.5376(7) 1.1157(7) 0.027(4) Uani 1 1 d . . .
C42 C 0.9938(11) 0.5137(7) 1.1675(7) 0.026(4) Uani 1 1 d . . .
C43 C 1.0341(13) 0.5300(9) 1.2194(9) 0.055(6) Uani 1 1 d . . .
H43A H 1.0781 0.5565 1.2186 0.066 Uiso 1 1 calc R . .
C44 C 1.0103(15) 0.5081(9) 1.2705(9) 0.062(7) Uani 1 1 d . . .
H44A H 1.0373 0.5206 1.3033 0.074 Uiso 1 1 calc R . .
C45 C 0.9472(15) 0.4680(9) 1.2731(8) 0.054(6) Uani 1 1 d . . .
H45A H 0.9325 0.4529 1.3076 0.065 Uiso 1 1 calc R . .
C46 C 0.9048(12) 0.4496(8) 1.2250(7) 0.039(5) Uani 1 1 d . . .
H46A H 0.8622 0.4222 1.2275 0.047 Uiso 1 1 calc R . .
C47 C 0.9265(11) 0.4725(7) 1.1717(7) 0.029(4) Uani 1 1 d . . .
C48 C 1.0758(11) 0.5860(8) 1.1083(7) 0.031(4) Uani 1 1 d . . .
C49 C 1.4888(12) 1.1126(7) 1.0980(8) 0.035(5) Uani 1 1 d . . .
C50 C 1.4330(5) 1.0586(4) 1.0907(5) 0.025(5) Uani 0.631(15) 1 d PGU A 1
C51 C 1.4726(5) 1.0075(4) 1.0762(5) 0.035(5) Uani 0.631(15) 1 d PGU A 1
H51A H 1.5305 1.0070 1.0700 0.041 Uiso 0.631(15) 1 calc PR A 1
C52 C 1.4258(6) 0.9572(3) 1.0709(5) 0.028(5) Uani 0.631(15) 1 d PGU A 1
H52A H 1.4523 0.9230 1.0612 0.034 Uiso 0.631(15) 1 calc PR A 1
C53 C 1.3393(6) 0.9580(3) 1.0802(5) 0.028(5) Uani 0.631(15) 1 d PGU A 1
C54 C 1.2998(5) 1.0090(3) 1.0947(5) 0.035(5) Uani 0.631(15) 1 d PGU A 1
C59 C 1.3466(5) 1.0594(3) 1.0999(5) 0.038(5) Uani 0.631(15) 1 d PGU A 1
C58 C 1.3070(7) 1.1104(4) 1.1144(8) 0.056(7) Uani 0.631(15) 1 d PGU A 1
H58A H 1.3384 1.1441 1.1180 0.067 Uiso 0.631(15) 1 calc PR A 1
C57 C 1.2206(8) 1.1112(5) 1.1237(10) 0.078(9) Uani 0.631(15) 1 d PGU A 1
H57A H 1.1941 1.1453 1.1334 0.094 Uiso 0.631(15) 1 calc PR A 1
C56 C 1.1737(6) 1.0609(6) 1.1185(10) 0.076(9) Uani 0.631(15) 1 d PGU A 1
H56A H 1.1159 1.0614 1.1247 0.092 Uiso 0.631(15) 1 calc PR A 1
C55 C 1.2133(5) 1.0098(5) 1.1040(8) 0.053(7) Uani 0.631(15) 1 d PGU A 1
H55A H 1.1820 0.9761 1.1004 0.063 Uiso 0.631(15) 1 calc PR A 1
C50' C 1.4316(5) 1.0607(3) 1.0869(5) 0.032(7) Uani 0.369(15) 1 d PGU A 2
C51' C 1.4743(5) 1.0084(4) 1.0888(5) 0.030(7) Uani 0.369(15) 1 d PGU A 2
H51B H 1.5327 1.0078 1.0938 0.036 Uiso 0.369(15) 1 calc PR A 2
C52' C 1.4297(6) 0.9572(3) 1.0830(5) 0.033(7) Uani 0.369(15) 1 d PGU A 2
H52B H 1.4582 0.9223 1.0842 0.040 Uiso 0.369(15) 1 calc PR A 2
C53' C 1.3424(6) 0.9582(3) 1.0754(5) 0.031(7) Uani 0.369(15) 1 d PGU A 2
C54' C 1.2997(5) 1.0105(3) 1.0736(5) 0.037(6) Uani 0.369(15) 1 d PGU A 2
C59' C 1.3443(5) 1.0617(3) 1.0794(5) 0.036(6) Uani 0.369(15) 1 d PGU A 2
C58' C 1.3016(7) 1.1139(3) 1.0775(8) 0.042(8) Uani 0.369(15) 1 d PGU A 2
H58B H 1.3315 1.1481 1.0814 0.050 Uiso 0.369(15) 1 calc PR A 2
C57' C 1.2143(7) 1.1149(5) 1.0699(11) 0.053(9) Uani 0.369(15) 1 d PGU A 2
H57B H 1.1857 1.1498 1.0687 0.064 Uiso 0.369(15) 1 calc PR A 2
C56' C 1.1697(6) 1.0637(6) 1.0642(11) 0.053(10) Uani 0.369(15) 1 d PGU A 2
H56B H 1.1113 1.0644 1.0591 0.064 Uiso 0.369(15) 1 calc PR A 2
C55' C 1.2124(5) 1.0115(5) 1.0660(8) 0.044(8) Uani 0.369(15) 1 d PGU A 2
H55B H 1.1825 0.9772 1.0622 0.052 Uiso 0.369(15) 1 calc PR A 2
C60 C 1.2972(11) 0.8996(7) 1.0747(8) 0.024(4) Uani 1 1 d . . .
C61 C 1.5308(12) 0.3826(8) 1.0671(7) 0.033(5) Uani 1 1 d . . .
C62 C 1.4794(10) 0.4370(7) 1.0612(8) 0.027(4) Uani 1 1 d . . .
C63 C 1.4876(13) 0.4742(8) 1.1036(9) 0.049(6) Uani 1 1 d . . .
H63A H 1.5286 0.4686 1.1316 0.059 Uiso 1 1 calc R . .
C64 C 1.4324(13) 0.5230(9) 1.1055(11) 0.067(8) Uani 1 1 d . . .
H64A H 1.4366 0.5483 1.1356 0.081 Uiso 1 1 calc R . .
C65 C 1.3744(12) 0.5328(7) 1.0644(8) 0.032(5) Uani 1 1 d . . .
C66 C 1.3673(10) 0.4961(8) 1.0177(8) 0.030(4) Uani 1 1 d . . .
C67 C 1.3090(13) 0.5050(8) 0.9732(9) 0.046(6) Uani 1 1 d . . .
H67A H 1.2734 0.5368 0.9743 0.056 Uiso 1 1 calc R . .
C68 C 1.3030(15) 0.4687(9) 0.9285(8) 0.055(6) Uani 1 1 d . . .
H68A H 1.2641 0.4757 0.8997 0.066 Uiso 1 1 calc R . .
C69 C 1.3556(16) 0.4210(10) 0.9264(9) 0.064(7) Uani 1 1 d . . .
H69A H 1.3521 0.3968 0.8955 0.077 Uiso 1 1 calc R . .
C70 C 1.4126(14) 0.4085(8) 0.9687(9) 0.052(6) Uani 1 1 d . . .
H70A H 1.4468 0.3761 0.9660 0.063 Uiso 1 1 calc R . .
C71 C 1.4199(11) 0.4454(7) 1.0175(8) 0.032(5) Uani 1 1 d . . .
C72 C 1.3188(12) 0.5830(8) 1.0717(8) 0.032(4) Uani 1 1 d U . .
O42 O 0.7519(14) 0.7271(11) 0.9893(11) 0.152(10) Uani 1 1 d . . .
O43 O 0.5894(13) 0.8116(9) 0.7821(9) 0.119(8) Uani 1 1 d . . .
O34 O 0.931(2) 0.7043(17) 1.1692(10) 0.106(10) Uani 0.50 1 d PDU . .
C73 C 0.903(3) 0.6915(14) 1.1226(8) 0.075(8) Uani 0.50 1 d PDU . .
C74 C 0.851(4) 0.6348(17) 1.1214(16) 0.123(15) Uani 0.50 1 d PDU . .
H74A H 0.8352 0.6257 1.0834 0.184 Uiso 0.50 1 calc PR . .
H74B H 0.8009 0.6398 1.1430 0.184 Uiso 0.50 1 calc PR . .
H74C H 0.8843 0.6041 1.1371 0.184 Uiso 0.50 1 calc PR . .
O44 O 0.832(2) 0.6159(14) 0.9698(14) 0.075(10) Uani 0.50 1 d PU . .
O45 O 0.623(3) 0.6343(15) 0.8277(14) 0.263(19) Uani 1 1 d U . .
O46 O 0.228(2) 0.5898(17) 0.2620(15) 0.108(15) Uani 0.50 1 d PU . .

loop_
_atom_site_aniso_label
_atom_site_aniso_U_11
_atom_site_aniso_U_22
_atom_site_aniso_U_33
_atom_site_aniso_U_23
_atom_site_aniso_U_13
_atom_site_aniso_U_12
Yb1 0.0213(4) 0.0180(4) 0.0252(4) -0.0004(3) 0.0013(3) -0.0024(3)
Yb2 0.0277(4) 0.0210(4) 0.0333(5) -0.0036(3) -0.0104(4) 0.0013(3)
Yb3 0.0163(4) 0.0215(4) 0.0222(4) 0.0001(3) -0.0063(3) -0.0001(3)
Yb4 0.0191(4) 0.0157(4) 0.0252(4) 0.0014(3) -0.0057(3) 0.0008(3)
Yb5 0.0261(4) 0.0204(4) 0.0274(4) -0.0001(3) -0.0109(3) -0.0026(3)
Yb6 0.0198(4) 0.0155(4) 0.0235(4) 0.0002(3) -0.0068(3) -0.0031(3)
Yb7 0.0174(4) 0.0172(4) 0.0209(4) 0.0003(3) -0.0071(3) -0.0012(3)
O1 0.017(6) 0.016(6) 0.039(7) 0.007(5) -0.014(5) -0.004(5)
O2 0.016(6) 0.016(5) 0.020(6) -0.003(5) 0.001(5) -0.009(5)
O3 0.010(5) 0.010(5) 0.038(7) 0.001(5) -0.008(5) -0.005(5)
O4 0.021(6) 0.025(6) 0.032(7) 0.002(5) 0.003(5) 0.005(5)
O5 0.014(6) 0.016(6) 0.039(7) 0.001(5) 0.005(5) 0.001(5)
O6 0.013(6) 0.023(6) 0.036(7) -0.003(5) -0.001(5) -0.003(5)
O7 0.027(6) 0.021(6) 0.010(6) 0.005(5) -0.004(5) 0.003(5)
O8 0.009(5) 0.028(6) 0.016(6) -0.002(5) -0.005(4) -0.009(5)
O9 0.050(9) 0.050(9) 0.057(10) -0.021(7) -0.020(8) 0.016(7)
O10 0.037(8) 0.041(8) 0.083(11) -0.038(8) -0.011(8) 0.025(7)
O11 0.054(9) 0.027(7) 0.045(8) 0.022(6) 0.010(7) 0.010(7)
O12 0.054(10) 0.038(8) 0.062(10) 0.010(7) 0.001(8) 0.011(8)
O13 0.037(8) 0.055(9) 0.023(7) -0.009(6) -0.006(6) 0.009(7)
O14 0.015(6) 0.056(9) 0.036(8) -0.002(7) -0.012(6) -0.008(6)
O15 0.070(10) 0.051(9) 0.028(8) 0.005(7) -0.029(7) -0.029(8)
O16 0.064(10) 0.060(10) 0.030(8) -0.001(7) -0.017(7) 0.026(8)
O17 0.040(8) 0.049(8) 0.031(7) -0.003(6) -0.014(6) 0.014(7)
O18 0.054(9) 0.032(8) 0.035(8) 0.003(6) -0.021(7) -0.005(7)
O19 0.026(3) 0.028(3) 0.027(3) 0.0002(19) -0.0023(19) 0.0000(19)
O20 0.010(6) 0.070(9) 0.018(6) -0.007(6) -0.003(5) 0.008(6)
O21 0.037(8) 0.039(8) 0.043(8) -0.014(7) 0.004(6) -0.018(7)
O22 0.030(7) 0.030(7) 0.035(8) -0.006(6) 0.010(6) -0.009(6)
O23 0.063(10) 0.046(8) 0.035(8) 0.004(7) -0.008(7) -0.043(8)
O24 0.045(8) 0.036(7) 0.032(8) -0.003(6) 0.003(6) -0.012(7)
O25 0.043(9) 0.041(8) 0.044(8) 0.004(6) -0.012(7) -0.015(7)
O26 0.025(7) 0.010(6) 0.075(10) 0.019(6) 0.003(6) -0.004(5)
O27 0.042(8) 0.019(6) 0.043(8) -0.008(6) -0.007(6) -0.016(6)
O28 0.048(9) 0.026(7) 0.048(9) -0.011(6) 0.011(7) -0.003(7)
O29 0.035(8) 0.025(7) 0.046(8) -0.006(6) -0.010(7) 0.007(6)
O30 0.019(6) 0.015(6) 0.062(9) 0.000(6) 0.001(6) 0.002(5)
O31 0.059(10) 0.052(9) 0.071(11) 0.030(8) 0.048(8) 0.026(8)
O32 0.102(15) 0.048(10) 0.115(15) 0.032(10) 0.024(12) 0.039(10)
O33 0.043(9) 0.097(12) 0.066(9) 0.016(9) -0.005(8) -0.006(9)
O35 0.048(10) 0.070(11) 0.071(11) -0.020(9) 0.005(8) 0.020(8)
O36 0.110(15) 0.078(12) 0.048(10) -0.023(9) -0.003(10) 0.000(11)
O37 0.041(9) 0.028(8) 0.099(12) -0.020(8) -0.001(8) -0.004(7)
O38 0.16(2) 0.14(2) 0.106(17) 0.058(15) 0.006(15) 0.006(18)
O39 0.087(13) 0.095(13) 0.044(9) -0.001(9) 0.015(9) -0.042(11)
O40 0.065(10) 0.040(8) 0.042(8) -0.009(6) 0.023(7) -0.014(7)
O41 0.055(9) 0.040(8) 0.036(8) -0.001(6) 0.014(7) 0.005(7)
C1 0.026(10) 0.020(9) 0.047(12) 0.000(9) -0.005(9) -0.007(8)
C2 0.036(9) 0.023(9) 0.060(14) -0.004(12) -0.011(12) 0.003(8)
C3 0.035(11) 0.032(10) 0.083(16) -0.021(13) -0.017(13) 0.004(8)
C4 0.046(10) 0.026(9) 0.091(17) -0.008(13) -0.009(13) 0.000(9)
C5 0.038(10) 0.023(9) 0.054(14) 0.007(12) -0.005(12) 0.000(8)
C6 0.037(9) 0.028(8) 0.076(14) -0.001(11) -0.006(11) 0.005(7)
C11 0.026(8) 0.024(8) 0.077(14) 0.000(11) 0.002(11) -0.003(7)
C10 0.039(10) 0.027(9) 0.092(17) 0.005(13) -0.016(14) -0.004(8)
C9 0.032(11) 0.031(10) 0.093(19) -0.024(15) -0.004(14) -0.008(10)
C8 0.046(12) 0.034(11) 0.069(17) -0.016(14) -0.021(14) 0.004(8)
C7 0.039(10) 0.027(10) 0.046(16) -0.009(12) -0.010(13) 0.007(8)
C2' 0.036(10) 0.024(11) 0.075(17) -0.005(16) -0.009(16) 0.006(10)
C3' 0.034(12) 0.027(12) 0.072(18) -0.005(16) 0.001(16) 0.005(9)
C4' 0.036(11) 0.025(11) 0.064(18) -0.002(15) -0.010(16) 0.003(11)
C5' 0.033(11) 0.026(10) 0.063(17) 0.009(16) -0.012(16) 0.006(10)
C6' 0.036(10) 0.028(9) 0.070(15) 0.004(14) -0.002(14) 0.006(8)
C11' 0.036(10) 0.026(9) 0.081(16) 0.007(14) 0.003(14) 0.004(8)
C10' 0.051(13) 0.028(10) 0.12(2) 0.001(18) 0.013(19) 0.000(11)
C9' 0.051(13) 0.026(12) 0.12(2) -0.008(19) 0.01(2) -0.012(12)
C8' 0.043(13) 0.034(14) 0.10(2) -0.015(19) -0.002(19) -0.004(10)
C7' 0.037(10) 0.025(11) 0.081(19) -0.003(16) 0.000(17) 0.004(10)
C12 0.018(10) 0.026(10) 0.050(13) -0.005(10) -0.018(10) 0.014(8)
C13 0.031(11) 0.039(11) 0.017(10) -0.018(8) 0.001(9) -0.007(9)
C14 0.030(10) 0.015(9) 0.030(10) -0.005(7) 0.002(8) -0.006(8)
C15 0.043(12) 0.046(12) 0.028(11) -0.004(9) -0.009(9) 0.007(10)
C16 0.030(11) 0.055(13) 0.037(12) 0.004(10) -0.006(9) 0.008(10)
C17 0.026(10) 0.038(11) 0.027(11) -0.005(9) 0.000(8) 0.000(9)
C18 0.025(10) 0.044(11) 0.031(11) 0.004(9) -0.011(9) -0.010(9)
C19 0.054(14) 0.053(13) 0.018(10) -0.015(9) -0.014(10) -0.003(11)
C20 0.066(16) 0.065(15) 0.028(12) -0.019(11) -0.002(11) 0.003(13)
C21 0.044(13) 0.057(14) 0.056(15) -0.023(12) 0.003(11) 0.014(11)
C22 0.026(11) 0.047(12) 0.040(12) -0.016(10) -0.005(9) -0.005(10)
C23 0.023(10) 0.027(9) 0.026(10) -0.001(8) -0.012(8) -0.015(8)
C24 0.031(12) 0.075(17) 0.034(13) 0.019(12) -0.014(10) -0.010(12)
C25 0.026(10) 0.043(12) 0.021(10) 0.006(9) -0.011(8) 0.011(9)
C26 0.030(11) 0.036(11) 0.033(11) 0.010(9) -0.023(9) 0.001(9)
C27 0.044(13) 0.064(14) 0.027(11) -0.012(10) -0.018(10) 0.036(11)
C28 0.054(14) 0.056(13) 0.020(10) -0.017(9) -0.014(10) 0.013(11)
C29 0.028(10) 0.027(10) 0.020(9) 0.007(8) -0.003(8) 0.007(8)
C30 0.032(11) 0.018(9) 0.034(11) 0.013(8) -0.010(9) -0.005(8)
C31 0.022(10) 0.031(10) 0.043(12) 0.010(9) -0.007(9) 0.001(8)
C32 0.031(11) 0.053(13) 0.046(13) -0.004(11) -0.014(10) 0.016(10)
C33 0.049(13) 0.052(13) 0.027(11) -0.017(10) 0.005(10) 0.009(11)
C34 0.038(12) 0.028(10) 0.034(11) -0.002(8) -0.013(9) 0.001(9)
C35 0.029(10) 0.017(9) 0.027(10) -0.005(7) -0.003(8) -0.004(8)
C36 0.026(4) 0.026(4) 0.025(4) 0.000(2) 0.000(2) -0.001(2)
C37 0.015(9) 0.015(9) 0.031(10) 0.006(8) -0.001(8) -0.004(7)
C38 0.048(12) 0.015(9) 0.031(11) 0.000(8) -0.011(9) -0.015(9)
C39 0.055(14) 0.037(11) 0.032(12) -0.006(10) 0.003(10) -0.009(11)
C40 0.053(13) 0.021(10) 0.034(11) 0.003(8) 0.000(10) -0.025(9)
C41 0.036(11) 0.018(9) 0.027(10) -0.001(8) 0.003(9) 0.005(8)
C42 0.032(10) 0.017(9) 0.028(11) -0.008(8) 0.000(8) -0.008(8)
C43 0.048(14) 0.055(14) 0.060(15) 0.014(12) -0.019(12) -0.039(12)
C44 0.080(18) 0.053(14) 0.051(15) 0.017(12) -0.021(13) -0.031(13)
C45 0.081(18) 0.049(13) 0.031(12) -0.002(10) -0.002(12) -0.020(13)
C46 0.043(12) 0.045(12) 0.029(11) 0.006(9) -0.009(10) -0.011(10)
C47 0.032(11) 0.026(10) 0.030(11) 0.006(8) -0.010(9) -0.004(8)
C48 0.035(11) 0.042(11) 0.016(10) -0.002(9) -0.002(9) -0.008(9)
C49 0.035(12) 0.024(10) 0.046(13) -0.003(9) -0.001(10) -0.017(9)
C50 0.032(8) 0.016(9) 0.027(12) -0.008(10) -0.007(11) -0.007(8)
C51 0.031(10) 0.023(10) 0.049(13) -0.004(11) 0.010(11) -0.004(7)
C52 0.029(9) 0.014(8) 0.041(13) -0.004(10) -0.007(11) 0.006(8)
C53 0.030(9) 0.021(8) 0.033(13) -0.003(10) -0.001(11) -0.006(8)
C54 0.027(8) 0.033(8) 0.046(13) -0.020(10) 0.011(11) -0.006(7)
C59 0.040(9) 0.025(8) 0.051(13) -0.015(10) 0.017(11) -0.009(7)
C58 0.049(11) 0.032(10) 0.088(19) -0.020(14) 0.034(15) -0.012(9)
C57 0.055(13) 0.043(12) 0.14(2) -0.023(18) 0.043(18) -0.002(11)
C56 0.029(12) 0.054(14) 0.15(2) -0.014(18) 0.038(18) -0.003(9)
C55 0.038(10) 0.039(11) 0.083(19) -0.014(14) 0.032(15) -0.012(9)
C50' 0.038(10) 0.020(10) 0.039(16) -0.013(15) 0.005(15) -0.004(10)
C51' 0.034(12) 0.019(12) 0.038(16) 0.004(14) -0.006(15) -0.006(9)
C52' 0.031(11) 0.020(10) 0.049(16) -0.004(15) -0.001(15) -0.004(10)
C53' 0.032(11) 0.023(10) 0.038(16) -0.009(15) 0.000(15) -0.006(10)
C54' 0.033(10) 0.027(9) 0.053(16) -0.014(13) 0.011(14) -0.001(8)
C59' 0.036(10) 0.024(9) 0.048(15) -0.012(13) 0.016(14) -0.001(8)
C58' 0.032(12) 0.024(10) 0.07(2) -0.010(18) 0.009(18) -0.007(10)
C57' 0.034(13) 0.028(13) 0.10(2) 0.01(2) 0.00(2) -0.006(12)
C56' 0.029(14) 0.033(15) 0.10(2) 0.00(2) -0.01(2) -0.005(10)
C55' 0.036(11) 0.031(12) 0.06(2) -0.010(18) 0.003(18) -0.001(10)
C60 0.025(10) 0.010(8) 0.036(11) 0.007(8) -0.017(9) -0.007(8)
C61 0.034(11) 0.032(11) 0.032(11) 0.003(9) -0.005(9) -0.004(9)
C62 0.016(9) 0.018(9) 0.047(12) -0.002(8) -0.010(8) -0.003(7)
C63 0.046(13) 0.047(13) 0.055(14) -0.014(11) -0.023(11) 0.032(11)
C64 0.042(14) 0.045(13) 0.11(2) -0.048(14) -0.030(14) 0.016(11)
C65 0.037(12) 0.020(9) 0.040(12) -0.004(8) -0.007(10) 0.005(9)
C66 0.005(8) 0.038(11) 0.047(12) 0.001(9) -0.004(8) -0.004(8)
C67 0.043(13) 0.034(11) 0.061(15) -0.004(11) -0.020(11) 0.004(10)
C68 0.081(18) 0.048(14) 0.036(13) 0.007(11) -0.017(12) 0.019(13)
C69 0.09(2) 0.067(16) 0.033(13) -0.007(12) -0.019(13) 0.008(15)
C70 0.074(17) 0.027(11) 0.056(15) 0.009(10) -0.015(12) 0.019(11)
C71 0.036(11) 0.009(8) 0.052(13) 0.002(8) -0.015(10) 0.003(8)
C72 0.032(5) 0.032(5) 0.032(5) 0.000(2) 0.001(2) 0.000(2)
O42 0.081(15) 0.17(2) 0.21(3) -0.02(2) 0.083(16) -0.004(16)
O43 0.114(18) 0.108(16) 0.136(18) -0.060(14) 0.006(14) 0.029(14)
O34 0.043(17) 0.20(3) 0.077(11) -0.001(18) -0.031(15) -0.003(19)
C73 0.075(9) 0.076(9) 0.075(8) 0.000(2) 0.001(2) -0.001(2)
C74 0.12(3) 0.09(2) 0.16(3) 0.010(19) 0.02(2) -0.03(2)
O44 0.067(12) 0.072(12) 0.086(12) 0.008(9) -0.010(9) -0.017(9)
O45 0.36(4) 0.21(3) 0.23(3) -0.03(2) 0.19(3) -0.11(3)
O46 0.07(2) 0.15(3) 0.10(3) 0.09(2) -0.06(2) -0.06(2)

loop_
_atom_type_symbol
_atom_type_description
_atom_type_scat_dispersion_real
_atom_type_scat_dispersion_imag
_atom_type_scat_source
C C 0.0033 0.0016 'International Tables Vol C Tables 4.2.6.8 and 6.1.1.4'
H H 0.0000 0.0000 'International Tables Vol C Tables 4.2.6.8 and 6.1.1.4'
O O 0.0106 0.0060 'International Tables Vol C Tables 4.2.6.8 and 6.1.1.4'
Yb Yb -0.3850 5.5486 'International Tables Vol C Tables 4.2.6.8 and 6.1.1.4'

loop_
_geom_angle_atom_site_label_1
_geom_angle_atom_site_label_2
_geom_angle_atom_site_label_3
_geom_angle
_geom_angle_site_symmetry_1
_geom_angle_site_symmetry_3
_geom_angle_publ_flag
O1 Yb1 O6 142.2(4) . . ?
O1 Yb1 O5 117.7(4) . . ?
O6 Yb1 O5 71.1(4) . . ?
O1 Yb1 O3 71.5(4) . . ?
O6 Yb1 O3 121.2(4) . . ?
O5 Yb1 O3 149.4(3) . . ?
O1 Yb1 O7 148.9(4) . . ?
O6 Yb1 O7 68.7(4) . . ?
O5 Yb1 O7 68.9(3) . . ?
O3 Yb1 O7 88.9(3) . . ?
O1 Yb1 O2 69.3(4) . . ?
O6 Yb1 O2 147.3(4) . . ?
O5 Yb1 O2 86.4(3) . . ?
O3 Yb1 O2 69.2(3) . . ?
O7 Yb1 O2 81.4(3) . . ?
O1 Yb1 O27 84.5(4) . . ?
O6 Yb1 O27 66.8(4) . . ?
O5 Yb1 O27 131.1(4) . . ?
O3 Yb1 O27 76.8(4) . . ?
O7 Yb1 O27 115.0(4) . . ?
O2 Yb1 O27 141.9(4) . . ?
O1 Yb1 O11 65.8(4) . . ?
O6 Yb1 O11 82.0(4) . . ?
O5 Yb1 O11 77.8(4) . . ?
O3 Yb1 O11 129.2(4) . . ?
O7 Yb1 O11 141.0(4) . . ?
O2 Yb1 O11 116.8(4) . . ?
O27 Yb1 O11 72.9(4) . . ?
O1 Yb1 Yb3 35.6(2) . . ?
O6 Yb1 Yb3 160.7(3) . . ?
O5 Yb1 Yb3 93.9(3) . . ?
O3 Yb1 Yb3 78.0(2) . . ?
O7 Yb1 Yb3 118.1(3) . . ?
O2 Yb1 Yb3 37.2(2) . . ?
O27 Yb1 Yb3 119.8(3) . . ?
O11 Yb1 Yb3 82.9(3) . . ?
O1 Yb1 Yb7 164.2(2) . . ?
O6 Yb1 Yb7 35.2(3) . . ?
O5 Yb1 Yb7 77.7(3) . . ?
O3 Yb1 Yb7 97.4(3) . . ?
O7 Yb1 Yb7 37.1(3) . . ?
O2 Yb1 Yb7 118.2(2) . . ?
O27 Yb1 Yb7 81.9(3) . . ?
O11 Yb1 Yb7 117.2(3) . . ?
Yb3 Yb1 Yb7 155.18(3) . . ?
O1 Yb1 Yb5 130.8(3) . . ?
O6 Yb1 Yb5 34.7(3) . . ?
O5 Yb1 Yb5 39.5(3) . . ?
O3 Yb1 Yb5 154.7(2) . . ?
O7 Yb1 Yb5 75.1(2) . . ?
O2 Yb1 Yb5 125.7(2) . . ?
O27 Yb1 Yb5 92.3(3) . . ?
O11 Yb1 Yb5 66.3(3) . . ?
Yb3 Yb1 Yb5 126.78(3) . . ?
Yb7 Yb1 Yb5 58.12(2) . . ?
O1 Yb1 Yb4 73.8(3) . . ?
O6 Yb1 Yb4 138.4(3) . . ?
O5 Yb1 Yb4 116.4(2) . . ?
O3 Yb1 Yb4 34.8(2) . . ?
O7 Yb1 Yb4 76.4(2) . . ?
O2 Yb1 Yb4 36.0(2) . . ?
O27 Yb1 Yb4 111.5(3) . . ?
O11 Yb1 Yb4 138.9(3) . . ?
Yb3 Yb1 Yb4 58.850(19) . . ?
Yb7 Yb1 Yb4 103.79(2) . . ?
Yb5 Yb1 Yb4 148.66(3) . . ?
O16 Yb2 O28 100.7(5) . . ?
O16 Yb2 O9 142.0(5) . 3_777 ?
O28 Yb2 O9 92.5(5) . 3_777 ?
O16 Yb2 O4 90.7(5) . . ?
O28 Yb2 O4 151.1(4) . . ?
O9 Yb2 O4 94.7(4) 3_777 . ?
O16 Yb2 O1 141.0(4) . . ?
O28 Yb2 O1 83.7(4) . . ?
O9 Yb2 O1 75.5(4) 3_777 . ?
O4 Yb2 O1 71.1(4) . . ?
O16 Yb2 O36 76.0(5) . . ?
O28 Yb2 O36 68.6(5) . . ?
O9 Yb2 O36 76.0(5) 3_777 . ?
O4 Yb2 O36 140.3(5) . . ?
O1 Yb2 O36 138.9(5) . . ?
O16 Yb2 O35 72.2(5) . . ?
O28 Yb2 O35 136.3(5) . . ?
O9 Yb2 O35 73.7(5) 3_777 . ?
O4 Yb2 O35 72.5(4) . . ?
O1 Yb2 O35 129.4(4) . . ?
O36 Yb2 O35 67.8(5) . . ?
O16 Yb2 O3 74.3(4) . . ?
O28 Yb2 O3 84.7(4) . . ?
O9 Yb2 O3 143.0(4) 3_777 . ?
O4 Yb2 O3 72.9(4) . . ?
O1 Yb2 O3 67.5(3) . . ?
O36 Yb2 O3 135.0(5) . . ?
O35 Yb2 O3 130.7(4) . . ?
O16 Yb2 Yb4 69.0(4) . . ?
O28 Yb2 Yb4 123.2(3) . . ?
O9 Yb2 Yb4 130.8(3) 3_777 . ?
O4 Yb2 Yb4 37.8(3) . . ?
O1 Yb2 Yb4 76.2(3) . . ?
O36 Yb2 Yb4 144.5(4) . . ?
O35 Yb2 Yb4 95.2(3) . . ?
O3 Yb2 Yb4 38.5(2) . . ?
O16 Yb2 Yb3 126.5(4) . . ?
O28 Yb2 Yb3 120.5(3) . . ?
O9 Yb2 Yb3 72.8(3) 3_777 . ?
O4 Yb2 Yb3 37.4(3) . . ?
O1 Yb2 Yb3 37.0(2) . . ?
O36 Yb2 Yb3 147.7(4) . . ?
O35 Yb2 Yb3 95.2(3) . . ?
O3 Yb2 Yb3 77.1(2) . . ?
Yb4 Yb2 Yb3 60.46(2) . . ?
O16 Yb2 Yb1 109.8(4) . . ?
O28 Yb2 Yb1 72.4(3) . . ?
O9 Yb2 Yb1 108.2(4) 3_777 . ?
O4 Yb2 Yb1 78.7(3) . . ?
O1 Yb2 Yb1 34.3(3) . . ?
O36 Yb2 Yb1 141.0(4) . . ?
O35 Yb2 Yb1 151.2(3) . . ?
O3 Yb2 Yb1 36.0(2) . . ?
Yb4 Yb2 Yb1 61.14(2) . . ?
Yb3 Yb2 Yb1 59.73(3) . . ?
O1 Yb3 O10 73.4(4) . 3_777 ?
O1 Yb3 O4 71.6(4) . . ?
O10 Yb3 O4 91.5(4) 3_777 . ?
O1 Yb3 O2 70.2(4) . . ?
O10 Yb3 O2 143.2(4) 3_777 . ?
O4 Yb3 O2 72.4(4) . . ?
O1 Yb3 O14 123.6(4) . 4_575 ?
O10 Yb3 O14 77.4(4) 3_777 4_575 ?
O4 Yb3 O14 156.1(4) . 4_575 ?
O2 Yb3 O14 128.2(4) . 4_575 ?
O1 Yb3 O37 143.4(4) . . ?
O10 Yb3 O37 142.5(5) 3_777 . ?
O4 Yb3 O37 105.6(4) . . ?
O2 Yb3 O37 74.2(4) . . ?
O14 Yb3 O37 73.7(5) 4_575 . ?
O1 Yb3 O33 135.0(5) . . ?
O10 Yb3 O33 76.1(6) 3_777 . ?
O4 Yb3 O33 76.9(4) . . ?
O2 Yb3 O33 128.6(5) . . ?
O14 Yb3 O33 79.9(5) 4_575 . ?
O37 Yb3 O33 75.7(5) . . ?
O1 Yb3 O13 83.8(4) . 4_575 ?
O10 Yb3 O13 99.6(5) 3_777 4_575 ?
O4 Yb3 O13 148.9(4) . 4_575 ?
O2 Yb3 O13 81.7(4) . 4_575 ?
O14 Yb3 O13 54.9(4) 4_575 4_575 ?
O37 Yb3 O13 82.8(5) . 4_575 ?
O33 Yb3 O13 134.0(4) . 4_575 ?
O1 Yb3 C13 105.1(5) . 4_575 ?
O10 Yb3 C13 89.6(5) 3_777 4_575 ?
O4 Yb3 C13 176.1(5) . 4_575 ?
O2 Yb3 C13 104.6(5) . 4_575 ?
O14 Yb3 C13 27.8(5) 4_575 4_575 ?
O37 Yb3 C13 75.6(5) . 4_575 ?
O33 Yb3 C13 107.1(5) . 4_575 ?
O13 Yb3 C13 27.2(5) 4_575 4_575 ?
O1 Yb3 Yb2 37.9(3) . . ?
O10 Yb3 Yb2 69.6(3) 3_777 . ?
O4 Yb3 Yb2 37.0(3) . . ?
O2 Yb3 Yb2 78.5(2) . . ?
O14 Yb3 Yb2 145.8(3) 4_575 . ?
O37 Yb3 Yb2 139.9(3) . . ?
O33 Yb3 Yb2 100.1(3) . . ?
O13 Yb3 Yb2 121.7(3) 4_575 . ?
C13 Yb3 Yb2 140.6(4) 4_575 . ?
O1 Yb3 Yb4 75.8(2) . . ?
O10 Yb3 Yb4 126.6(3) 3_777 . ?
O4 Yb3 Yb4 37.1(3) . . ?
O2 Yb3 Yb4 37.5(2) . . ?
O14 Yb3 Yb4 154.8(3) 4_575 . ?
O37 Yb3 Yb4 81.3(3) . . ?
O33 Yb3 Yb4 97.4(4) . . ?
O13 Yb3 Yb4 119.2(3) 4_575 . ?
C13 Yb3 Yb4 140.6(4) 4_575 . ?
Yb2 Yb3 Yb4 59.40(2) . . ?
O1 Yb3 Yb1 35.4(3) . . ?
O10 Yb3 Yb1 107.5(4) 3_777 . ?
O4 Yb3 Yb1 80.0(3) . . ?
O2 Yb3 Yb1 38.4(2) . . ?
O14 Yb3 Yb1 123.4(3) 4_575 . ?
O37 Yb3 Yb1 108.2(3) . . ?
O33 Yb3 Yb1 156.7(3) . . ?
O13 Yb3 Yb1 68.9(3) 4_575 . ?
C13 Yb3 Yb1 96.1(4) 4_575 . ?
Yb2 Yb3 Yb1 61.68(2) . . ?
Yb4 Yb3 Yb1 61.46(2) . . ?
O15 Yb4 O3 77.7(4) . . ?
O15 Yb4 O4 95.3(5) . . ?
O3 Yb4 O4 75.9(4) . . ?
O15 Yb4 O2 147.6(4) . . ?
O3 Yb4 O2 70.3(3) . . ?
O4 Yb4 O2 72.5(4) . . ?
O15 Yb4 O31 97.1(6) . . ?
O3 Yb4 O31 89.4(4) . . ?
O4 Yb4 O31 158.3(4) . . ?
O2 Yb4 O31 87.6(4) . . ?
O15 Yb4 O23 131.3(4) . . ?
O3 Yb4 O23 149.7(4) . . ?
O4 Yb4 O23 90.5(5) . . ?
O2 Yb4 O23 79.8(4) . . ?
O31 Yb4 O23 94.6(5) . . ?
O15 Yb4 O32 73.2(6) . . ?
O3 Yb4 O32 127.6(5) . . ?
O4 Yb4 O32 148.2(5) . . ?
O2 Yb4 O32 131.6(5) . . ?
O31 Yb4 O32 53.3(5) . . ?
O23 Yb4 O32 76.8(6) . . ?
O15 Yb4 O24 81.1(4) . . ?
O3 Yb4 O24 141.4(4) . . ?
O4 Yb4 O24 74.3(4) . . ?
O2 Yb4 O24 121.8(4) . . ?
O31 Yb4 O24 125.2(4) . . ?
O23 Yb4 O24 54.1(4) . . ?
O32 Yb4 O24 74.7(5) . . ?
O15 Yb4 C48 105.7(5) . . ?
O3 Yb4 C48 159.4(5) . . ?
O4 Yb4 C48 83.5(5) . . ?
O2 Yb4 C48 102.6(4) . . ?
O31 Yb4 C48 110.0(5) . . ?
O23 Yb4 C48 27.1(4) . . ?
O32 Yb4 C48 71.9(6) . . ?
O24 Yb4 C48 27.1(4) . . ?
O15 Yb4 C72 85.7(5) . . ?
O3 Yb4 C72 108.9(5) . . ?
O4 Yb4 C72 175.2(5) . . ?
O2 Yb4 C72 109.0(5) . . ?
O31 Yb4 C72 25.3(5) . . ?
O23 Yb4 C72 85.4(5) . . ?
O32 Yb4 C72 28.0(5) . . ?
O24 Yb4 C72 101.2(5) . . ?
C48 Yb4 C72 91.7(6) . . ?
O15 Yb4 Yb2 73.8(4) . . ?
O3 Yb4 Yb2 42.1(3) . . ?
O4 Yb4 Yb2 37.5(3) . . ?
O2 Yb4 Yb2 79.1(2) . . ?
O31 Yb4 Yb2 131.4(4) . . ?
O23 Yb4 Yb2 127.7(4) . . ?
O32 Yb4 Yb2 147.0(5) . . ?
O24 Yb4 Yb2 100.9(3) . . ?
C48 Yb4 Yb2 118.5(4) . . ?
C72 Yb4 Yb2 146.9(4) . . ?
O15 Yb4 Yb3 131.1(4) . . ?
O3 Yb4 Yb3 78.7(2) . . ?
O4 Yb4 Yb3 37.3(3) . . ?
O2 Yb4 Yb3 37.5(3) . . ?
O31 Yb4 Yb3 124.7(3) . . ?
O23 Yb4 Yb3 74.3(3) . . ?
O32 Yb4 Yb3 150.8(5) . . ?
O24 Yb4 Yb3 91.9(3) . . ?
C48 Yb4 Yb3 84.3(4) . . ?
C72 Yb4 Yb3 142.7(4) . . ?
Yb2 Yb4 Yb3 60.13(2) . . ?
O12 Yb5 O17 97.0(5) . 4_575 ?
O12 Yb5 O8 154.9(5) . . ?
O17 Yb5 O8 91.8(4) 4_575 . ?
O12 Yb5 O6 86.9(4) . . ?
O17 Yb5 O6 140.6(4) 4_575 . ?
O8 Yb5 O6 71.7(4) . . ?
O12 Yb5 O25 91.3(5) . 3_877 ?
O17 Yb5 O25 145.2(4) 4_575 3_877 ?
O8 Yb5 O25 94.8(4) . 3_877 ?
O6 Yb5 O25 73.4(4) . 3_877 ?
O12 Yb5 O39 127.5(6) . . ?
O17 Yb5 O39 74.0(5) 4_575 . ?
O8 Yb5 O39 77.5(5) . . ?
O6 Yb5 O39 132.5(5) . . ?
O25 Yb5 O39 74.2(5) 3_877 . ?
O12 Yb5 O38 69.2(7) . . ?
O17 Yb5 O38 75.0(7) 4_575 . ?
O8 Yb5 O38 135.9(6) . . ?
O6 Yb5 O38 140.9(6) . . ?
O25 Yb5 O38 76.6(7) 3_877 . ?
O39 Yb5 O38 58.5(7) . . ?
O12 Yb5 O5 86.4(4) . . ?
O17 Yb5 O5 73.2(4) 4_575 . ?
O8 Yb5 O5 73.7(3) . . ?
O6 Yb5 O5 68.0(4) . . ?
O25 Yb5 O5 141.3(4) 3_877 . ?
O39 Yb5 O5 135.0(4) . . ?
O38 Yb5 O5 136.7(6) . . ?
O12 Yb5 Yb7 123.7(4) . . ?
O17 Yb5 Yb7 127.5(3) 4_575 . ?
O8 Yb5 Yb7 37.8(2) . . ?
O6 Yb5 Yb7 37.1(3) . . ?
O25 Yb5 Yb7 71.8(3) 3_877 . ?
O39 Yb5 Yb7 99.6(4) . . ?
O38 Yb5 Yb7 145.7(6) . . ?
O5 Yb5 Yb7 77.6(2) . . ?
O12 Yb5 Yb6 125.8(4) . . ?
O17 Yb5 Yb6 69.8(3) 4_575 . ?
O8 Yb5 Yb6 37.4(2) . . ?
O6 Yb5 Yb6 76.3(3) . . ?
O25 Yb5 Yb6 129.9(3) 3_877 . ?
O39 Yb5 Yb6 99.9(4) . . ?
O38 Yb5 Yb6 142.9(6) . . ?
O5 Yb5 Yb6 39.4(2) . . ?
Yb7 Yb5 Yb6 60.07(2) . . ?
O12 Yb5 Yb1 75.1(4) . . ?
O17 Yb5 Yb1 108.6(3) 4_575 . ?
O8 Yb5 Yb1 79.9(3) . . ?
O6 Yb5 Yb1 34.7(3) . . ?
O25 Yb5 Yb1 106.2(3) 3_877 . ?
O39 Yb5 Yb1 157.3(4) . . ?
O38 Yb5 Yb1 144.2(6) . . ?
O5 Yb5 Yb1 36.2(2) . . ?
Yb7 Yb5 Yb1 60.38(3) . . ?
Yb6 Yb5 Yb1 61.848(19) . . ?
O29 Yb6 O18 141.6(4) 3_867 4_575 ?
O29 Yb6 O8 89.4(4) 3_867 . ?
O18 Yb6 O8 96.2(4) 4_575 . ?
O29 Yb6 O7 76.1(4) 3_867 . ?
O18 Yb6 O7 141.7(4) 4_575 . ?
O8 Yb6 O7 73.0(4) . . ?
O29 Yb6 O21 99.5(5) 3_867 3_767 ?
O18 Yb6 O21 89.0(5) 4_575 3_767 ?
O8 Yb6 O21 158.4(4) . 3_767 ?
O7 Yb6 O21 90.1(4) . 3_767 ?
O29 Yb6 O5 144.1(4) 3_867 . ?
O18 Yb6 O5 73.3(4) 4_575 . ?
O8 Yb6 O5 75.4(4) . . ?
O7 Yb6 O5 68.4(4) . . ?
O21 Yb6 O5 86.2(4) 3_767 . ?
O29 Yb6 O22 79.4(4) 3_867 3_767 ?
O18 Yb6 O22 75.7(4) 4_575 3_767 ?
O8 Yb6 O22 147.6(4) . 3_767 ?
O7 Yb6 O22 131.7(4) . 3_767 ?
O21 Yb6 O22 53.9(4) 3_767 3_767 ?
O5 Yb6 O22 129.2(4) . 3_767 ?
O29 Yb6 O40 73.6(5) 3_867 . ?
O18 Yb6 O40 72.1(5) 4_575 . ?
O8 Yb6 O40 72.2(4) . . ?
O7 Yb6 O40 133.4(4) . . ?
O21 Yb6 O40 129.1(4) 3_767 . ?
O5 Yb6 O40 128.9(4) . . ?
O22 Yb6 O40 75.4(4) 3_767 . ?
O29 Yb6 C37 90.0(4) 3_867 3_767 ?
O18 Yb6 C37 80.5(5) 4_575 3_767 ?
O8 Yb6 C37 173.8(5) . 3_767 ?
O7 Yb6 C37 112.9(4) . 3_767 ?
O21 Yb6 C37 27.5(4) 3_767 3_767 ?
O5 Yb6 C37 108.4(4) . 3_767 ?
O22 Yb6 C37 26.5(4) 3_767 3_767 ?
O40 Yb6 C37 101.7(5) . 3_767 ?
O29 Yb6 Yb7 70.1(3) 3_867 . ?
O18 Yb6 Yb7 131.2(3) 4_575 . ?
O8 Yb6 Yb7 37.6(2) . . ?
O7 Yb6 Yb7 38.2(3) . . ?
O21 Yb6 Yb7 128.1(3) 3_767 . ?
O5 Yb6 Yb7 78.5(3) . . ?
O22 Yb6 Yb7 149.4(3) 3_767 . ?
O40 Yb6 Yb7 97.6(3) . . ?
C37 Yb6 Yb7 147.0(3) 3_767 . ?
O29 Yb6 Yb5 125.2(3) 3_867 . ?
O18 Yb6 Yb5 73.0(3) 4_575 . ?
O8 Yb6 Yb5 36.8(2) . . ?
O7 Yb6 Yb5 77.5(2) . . ?
O21 Yb6 Yb5 127.6(3) 3_767 . ?
O5 Yb6 Yb5 41.8(3) . . ?
O22 Yb6 Yb5 148.6(3) 3_767 . ?
O40 Yb6 Yb5 92.1(3) . . ?
C37 Yb6 Yb5 144.7(3) 3_767 . ?
Yb7 Yb6 Yb5 59.58(2) . . ?
O29 Yb6 Yb1 111.4(3) 3_867 . ?
O18 Yb6 Yb1 107.0(3) 4_575 . ?
O8 Yb6 Yb1 78.3(3) . . ?
O7 Yb6 Yb1 35.6(2) . . ?
O21 Yb6 Yb1 80.2(3) 3_767 . ?
O5 Yb6 Yb1 34.3(3) . . ?
O22 Yb6 Yb1 134.1(3) 3_767 . ?
O40 Yb6 Yb1 150.1(3) . . ?
C37 Yb6 Yb1 107.6(4) 3_767 . ?
Yb7 Yb6 Yb1 59.71(2) . . ?
Yb5 Yb6 Yb1 60.34(2) . . ?
O30 Yb7 O6 144.0(4) 3_867 . ?
O30 Yb7 O8 92.3(4) 3_867 . ?
O6 Yb7 O8 71.5(4) . . ?
O30 Yb7 O26 141.1(4) 3_867 3_877 ?
O6 Yb7 O26 74.0(4) . 3_877 ?
O8 Yb7 O26 95.8(4) . 3_877 ?
O30 Yb7 O7 75.2(4) 3_867 . ?
O6 Yb7 O7 69.4(4) . . ?
O8 Yb7 O7 73.0(3) . . ?
O26 Yb7 O7 143.4(4) 3_877 . ?
O30 Yb7 O19 78.8(4) 3_867 . ?
O6 Yb7 O19 126.2(4) . . ?
O8 Yb7 O19 158.5(4) . . ?
O26 Yb7 O19 80.0(4) 3_877 . ?
O7 Yb7 O19 122.3(4) . . ?
O30 Yb7 O20 95.5(4) 3_867 . ?
O6 Yb7 O20 83.7(4) . . ?
O8 Yb7 O20 146.9(4) . . ?
O26 Yb7 O20 98.0(4) 3_877 . ?
O7 Yb7 O20 78.0(4) . . ?
O19 Yb7 O20 54.3(4) . . ?
O30 Yb7 O41 73.4(4) 3_867 . ?
O6 Yb7 O41 129.8(4) . . ?
O8 Yb7 O41 76.8(4) . . ?
O26 Yb7 O41 71.7(4) 3_877 . ?
O7 Yb7 O41 134.9(4) . . ?
O19 Yb7 O41 81.9(4) . . ?
O20 Yb7 O41 136.2(4) . . ?
O30 Yb7 C36 85.9(5) 3_867 . ?
O6 Yb7 C36 106.3(4) . . ?
O8 Yb7 C36 173.1(4) . . ?
O26 Yb7 C36 89.7(5) 3_877 . ?
O7 Yb7 C36 100.1(4) . . ?
O19 Yb7 C36 27.1(4) . . ?
O20 Yb7 C36 27.3(4) . . ?
O41 Yb7 C36 108.9(5) . . ?
O30 Yb7 Yb5 128.3(3) 3_867 . ?
O6 Yb7 Yb5 37.3(3) . . ?
O8 Yb7 Yb5 37.3(3) . . ?
O26 Yb7 Yb5 73.0(3) 3_877 . ?
O7 Yb7 Yb5 78.1(2) . . ?
O19 Yb7 Yb5 151.7(3) . . ?
O20 Yb7 Yb5 120.9(3) . . ?
O41 Yb7 Yb5 97.2(3) . . ?
C36 Yb7 Yb5 142.4(3) . . ?
O30 Yb7 Yb6 71.5(3) 3_867 . ?
O6 Yb7 Yb6 76.6(3) . . ?
O8 Yb7 Yb6 37.8(2) . . ?
O26 Yb7 Yb6 131.5(3) 3_877 . ?
O7 Yb7 Yb6 38.1(2) . . ?
O19 Yb7 Yb6 147.9(3) . . ?
O20 Yb7 Yb6 116.1(3) . . ?
O41 Yb7 Yb6 100.6(3) . . ?
C36 Yb7 Yb6 135.6(4) . . ?
Yb5 Yb7 Yb6 60.35(2) . . ?
O30 Yb7 Yb1 111.8(3) 3_867 . ?
O6 Yb7 Yb1 35.5(3) . . ?
O8 Yb7 Yb1 80.5(3) . . ?
O26 Yb7 Yb1 107.1(3) 3_877 . ?
O7 Yb7 Yb1 37.6(2) . . ?
O19 Yb7 Yb1 120.9(3) . . ?
O20 Yb7 Yb1 66.7(2) . . ?
O41 Yb7 Yb1 157.0(3) . . ?
C36 Yb7 Yb1 94.0(4) . . ?
Yb5 Yb7 Yb1 61.50(2) . . ?
Yb6 Yb7 Yb1 62.33(2) . . ?
Yb1 O1 Yb3 109.0(4) . . ?
Yb1 O1 Yb2 110.4(4) . . ?
Yb3 O1 Yb2 105.1(4) . . ?
Yb1 O1 H1A 110.7 . . ?
Yb3 O1 H1A 110.7 . . ?
Yb2 O1 H1A 110.7 . . ?
Yb3 O2 Yb4 105.1(4) . . ?
Yb3 O2 Yb1 104.3(4) . . ?
Yb4 O2 Yb1 106.9(4) . . ?
Yb3 O2 H2A 113.2 . . ?
Yb4 O2 H2A 113.2 . . ?
Yb1 O2 H2A 113.2 . . ?
Yb4 O3 Yb1 110.4(4) . . ?
Yb4 O3 Yb2 99.4(4) . . ?
Yb1 O3 Yb2 104.8(4) . . ?
Yb4 O3 H3B 113.7 . . ?
Yb1 O3 H3B 113.7 . . ?
Yb2 O3 H3B 113.7 . . ?
Yb2 O4 Yb4 104.8(4) . . ?
Yb2 O4 Yb3 105.6(4) . . ?
Yb4 O4 Yb3 105.6(4) . . ?
Yb2 O4 H4B 113.4 . . ?
Yb4 O4 H4B 113.4 . . ?
Yb3 O4 H4B 113.4 . . ?
Yb1 O5 Yb6 110.4(4) . . ?
Yb1 O5 Yb5 104.2(4) . . ?
Yb6 O5 Yb5 98.8(4) . . ?
Yb1 O5 H5A 114.0 . . ?
Yb6 O5 H5A 114.0 . . ?
Yb5 O5 H5A 114.0 . . ?
Yb7 O6 Yb5 105.7(4) . . ?
Yb7 O6 Yb1 109.3(4) . . ?
Yb5 O6 Yb1 110.6(4) . . ?
Yb7 O6 H6A 110.4 . . ?
Yb5 O6 H6A 110.4 . . ?
Yb1 O6 H6A 110.4 . . ?
Yb6 O7 Yb7 103.7(4) . . ?
Yb6 O7 Yb1 109.5(4) . . ?
Yb7 O7 Yb1 105.3(4) . . ?
Yb6 O7 H7B 112.6 . . ?
Yb7 O7 H7B 112.6 . . ?
Yb1 O7 H7B 112.6 . . ?
Yb5 O8 Yb7 104.9(4) . . ?
Yb5 O8 Yb6 105.8(4) . . ?
Yb7 O8 Yb6 104.6(4) . . ?
Yb5 O8 H8B 113.6 . . ?
Yb7 O8 H8B 113.6 . . ?
Yb6 O8 H8B 113.6 . . ?
C1 O9 Yb2 134.6(12) . 3_777 ?
C1 O10 Yb3 138.0(12) . 3_777 ?
C12 O11 Yb1 137.9(12) . . ?
C12 O12 Yb5 134.6(12) . . ?
C13 O13 Yb3 91.7(10) . 4_676 ?
C13 O14 Yb3 92.5(10) . 4_676 ?
C24 O15 Yb4 129.5(13) . . ?
C24 O16 Yb2 141.4(13) . . ?
C25 O17 Yb5 138.0(11) . 4_676 ?
C25 O18 Yb6 134.0(11) . 4_676 ?
C36 O19 Yb7 93.5(10) . . ?
C36 O20 Yb7 92.4(10) . . ?
C37 O21 Yb6 94.4(10) . 3_767 ?
C37 O22 Yb6 92.3(10) . 3_767 ?
C48 O23 Yb4 93.9(10) . . ?
C48 O24 Yb4 92.4(11) . . ?
C49 O25 Yb5 135.0(11) . 3_877 ?
C49 O26 Yb7 134.1(11) . 3_877 ?
C60 O27 Yb1 136.0(11) . . ?
C60 O28 Yb2 136.0(11) . . ?
C61 O29 Yb6 138.8(11) . 3_867 ?
C61 O30 Yb7 137.5(11) . 3_867 ?
C72 O31 Yb4 96.9(12) . . ?
C72 O32 Yb4 92.2(11) . . ?
C73 O33 Yb3 139(2) . . ?
O10 C1 O9 122.7(16) . . ?
O10 C1 C2' 116.6(15) . . ?
O9 C1 C2' 120.5(14) . . ?
O10 C1 C2 118.0(15) . . ?
O9 C1 C2 119.2(14) . . ?
C2' C1 C2 6.35(8) . . ?
C3 C2 C11 120.0 . . ?
C3 C2 C1 112.3(8) . . ?
C11 C2 C1 127.7(8) . . ?
C2 C3 C4 120.0 . . ?
C2 C3 H3A 120.0 . . ?
C4 C3 H3A 120.0 . . ?
C5 C4 C3 120.0 . . ?
C5 C4 H4A 120.0 . . ?
C3 C4 H4A 120.0 . . ?
C6 C5 C4 120.0 . . ?
C6 C5 C12 123.0(8) . . ?
C4 C5 C12 116.9(8) . . ?
C5 C6 C11 120.0 . . ?
C5 C6 C7 120.0 . . ?
C11 C6 C7 120.0 . . ?
C10 C11 C6 120.0 . . ?
C10 C11 C2 120.0 . . ?
C6 C11 C2 120.0 . . ?
C11 C10 C9 120.0 . . ?
C11 C10 H10A 120.0 . . ?
C9 C10 H10A 120.0 . . ?
C8 C9 C10 120.0 . . ?
C8 C9 H9A 120.0 . . ?
C10 C9 H9A 120.0 . . ?
C7 C8 C9 120.0 . . ?
C7 C8 H8A 120.0 . . ?
C9 C8 H8A 120.0 . . ?
C8 C7 C6 120.0 . . ?
C8 C7 H7A 120.0 . . ?
C6 C7 H7A 120.0 . . ?
C3' C2' C11' 120.0 . . ?
C3' C2' C1 118.9(9) . . ?
C11' C2' C1 120.5(9) . . ?
C4' C3' C2' 120.0 . . ?
C4' C3' H3'A 120.0 . . ?
C2' C3' H3'A 120.0 . . ?
C5' C4' C3' 120.0 . . ?
C5' C4' H4'A 120.0 . . ?
C3' C4' H4'A 120.0 . . ?
C4' C5' C6' 120.0 . . ?
C4' C5' C12 114.6(9) . . ?
C6' C5' C12 124.9(10) . . ?
C11' C6' C5' 120.0 . . ?
C11' C6' C7' 120.0 . . ?
C5' C6' C7' 120.0 . . ?
C10' C11' C6' 120.0 . . ?
C10' C11' C2' 120.0 . . ?
C6' C11' C2' 120.0 . . ?
C11' C10' C9' 120.0 . . ?
C11' C10' H10B 120.0 . . ?
C9' C10' H10B 120.0 . . ?
C8' C9' C10' 120.0 . . ?
C8' C9' H9'A 120.0 . . ?
C10' C9' H9'A 120.0 . . ?
C7' C8' C9' 120.0 . . ?
C7' C8' H8'A 120.0 . . ?
C9' C8' H8'A 120.0 . . ?
C8' C7' C6' 120.0 . . ?
C8' C7' H7'A 120.0 . . ?
C6' C7' H7'A 120.0 . . ?
O12 C12 O11 123.7(16) . . ?
O12 C12 C5 116.1(17) . . ?
O11 C12 C5 120.1(18) . . ?
O12 C12 C5' 118.8(17) . . ?
O11 C12 C5' 117.5(17) . . ?
C5 C12 C5' 3.82(6) . . ?
O13 C13 O14 120.6(15) . . ?
O13 C13 C14 123.3(16) . . ?
O14 C13 C14 115.9(16) . . ?
O13 C13 Yb3 61.1(9) . 4_676 ?
O14 C13 Yb3 59.7(8) . 4_676 ?
C14 C13 Yb3 170.4(12) . 4_676 ?
C15 C14 C23 119.0(16) . . ?
C15 C14 C13 117.0(16) . . ?
C23 C14 C13 124.0(15) . . ?
C14 C15 C16 121.9(18) . . ?
C14 C15 H15A 119.1 . . ?
C16 C15 H15A 119.1 . . ?
C17 C16 C15 121.0(18) . . ?
C17 C16 H16A 119.5 . . ?
C15 C16 H16A 119.5 . . ?
C16 C17 C18 119.2(16) . . ?
C16 C17 C24 115.9(17) . . ?
C18 C17 C24 124.8(17) . . ?
C23 C18 C17 118.7(17) . . ?
C23 C18 C19 119.9(17) . . ?
C17 C18 C19 121.3(16) . . ?
C20 C19 C18 118.1(16) . . ?
C20 C19 H19A 120.9 . . ?
C18 C19 H19A 120.9 . . ?
C21 C20 C19 121.0(19) . . ?
C21 C20 H20A 119.5 . . ?
C19 C20 H20A 119.5 . . ?
C22 C21 C20 124(2) . . ?
C22 C21 H21A 118.1 . . ?
C20 C21 H21A 118.1 . . ?
C21 C22 C23 119.3(18) . . ?
C21 C22 H22A 120.4 . . ?
C23 C22 H22A 120.4 . . ?
C18 C23 C14 120.1(16) . . ?
C18 C23 C22 117.7(16) . . ?
C14 C23 C22 122.0(15) . . ?
O16 C24 O15 125.7(18) . . ?
O16 C24 C17 114(2) . . ?
O15 C24 C17 119.9(19) . . ?
O18 C25 O17 124.7(15) . . ?
O18 C25 C26 120.9(16) . . ?
O17 C25 C26 114.3(16) . . ?
C27 C26 C35 120.8(15) . . ?
C27 C26 C25 115.8(16) . . ?
C35 C26 C25 123.1(17) . . ?
C26 C27 C28 118.6(17) . . ?
C26 C27 H27A 120.7 . . ?
C28 C27 H27A 120.7 . . ?
C29 C28 C27 122.5(18) . . ?
C29 C28 H28A 118.7 . . ?
C27 C28 H28A 118.7 . . ?
C28 C29 C30 120.5(16) . . ?
C28 C29 C36 116.7(16) . . ?
C30 C29 C36 122.8(15) . . ?
C35 C30 C29 118.0(15) . . ?
C35 C30 C31 117.2(17) . . ?
C29 C30 C31 124.7(15) . . ?
C32 C31 C30 122.8(17) . . ?
C32 C31 H31A 118.6 . . ?
C30 C31 H31A 118.6 . . ?
C31 C32 C33 118.5(17) . . ?
C31 C32 H32A 120.7 . . ?
C33 C32 H32A 120.7 . . ?
C34 C33 C32 121.5(18) . . ?
C34 C33 H33A 119.3 . . ?
C32 C33 H33A 119.3 . . ?
C33 C34 C35 120.7(16) . . ?
C33 C34 H34A 119.7 . . ?
C35 C34 H34A 119.7 . . ?
C26 C35 C30 119.5(16) . . ?
C26 C35 C34 121.2(15) . . ?
C30 C35 C34 119.2(16) . . ?
O19 C36 O20 119.7(15) . . ?
O19 C36 C29 117.6(15) . . ?
O20 C36 C29 122.7(15) . . ?
O19 C36 Yb7 59.5(8) . . ?
O20 C36 Yb7 60.4(8) . . ?
C29 C36 Yb7 175.5(12) . . ?
O22 C37 O21 119.3(15) . . ?
O22 C37 C38 121.4(16) . . ?
O21 C37 C38 119.3(16) . . ?
O22 C37 Yb6 61.2(8) . 3_767 ?
O21 C37 Yb6 58.2(8) . 3_767 ?
C38 C37 Yb6 174.3(11) . 3_767 ?
C39 C38 C47 119.1(17) . . ?
C39 C38 C37 120.3(16) . . ?
C47 C38 C37 120.6(16) . . ?
C38 C39 C40 122.7(18) . . ?
C38 C39 H39A 118.7 . . ?
C40 C39 H39A 118.7 . . ?
C41 C40 C39 121.4(18) . . ?
C41 C40 H40A 119.3 . . ?
C39 C40 H40A 119.3 . . ?
C40 C41 C42 119.1(16) . . ?
C40 C41 C48 117.7(15) . . ?
C42 C41 C48 123.2(15) . . ?
C41 C42 C43 124.5(16) . . ?
C41 C42 C47 119.7(15) . . ?
C43 C42 C47 115.7(16) . . ?
C44 C43 C42 122.8(18) . . ?
C44 C43 H43A 118.6 . . ?
C42 C43 H43A 118.6 . . ?
C45 C44 C43 120(2) . . ?
C45 C44 H44A 119.9 . . ?
C43 C44 H44A 119.9 . . ?
C44 C45 C46 121(2) . . ?
C44 C45 H45A 119.5 . . ?
C46 C45 H45A 119.5 . . ?
C45 C46 C47 120.1(18) . . ?
C45 C46 H46A 119.9 . . ?
C47 C46 H46A 119.9 . . ?
C46 C47 C42 120.2(15) . . ?
C46 C47 C38 122.2(16) . . ?
C42 C47 C38 117.4(16) . . ?
O24 C48 O23 119.0(17) . . ?
O24 C48 C41 122.3(16) . . ?
O23 C48 C41 118.6(15) . . ?
O24 C48 Yb4 60.5(9) . . ?
O23 C48 Yb4 59.0(9) . . ?
C41 C48 Yb4 175.5(13) . . ?
O26 C49 O25 125.5(16) . . ?
O26 C49 C50' 112.8(15) . . ?
O25 C49 C50' 121.6(15) . . ?
O26 C49 C50 116.4(15) . . ?
O25 C49 C50 118.1(15) . . ?
C50' C49 C50 3.8 . . ?
C51 C50 C59 120.0 . . ?
C51 C50 C49 117.6(9) . . ?
C59 C50 C49 122.3(9) . . ?
C50 C51 C52 120.0 . . ?
C50 C51 H51A 120.0 . . ?
C52 C51 H51A 120.0 . . ?
C53 C52 C51 120.0 . . ?
C53 C52 H52A 120.0 . . ?
C51 C52 H52A 120.0 . . ?
C54 C53 C52 120.0 . . ?
C54 C53 C60 125.9(9) . . ?
C52 C53 C60 114.0(9) . . ?
C53 C54 C59 120.0 . . ?
C53 C54 C55 120.0 . . ?
C59 C54 C55 120.0 . . ?
C58 C59 C54 120.0 . . ?
C58 C59 C50 120.0 . . ?
C54 C59 C50 120.0 . . ?
C57 C58 C59 120.0 . . ?
C57 C58 H58A 120.0 . . ?
C59 C58 H58A 120.0 . . ?
C56 C57 C58 120.0 . . ?
C56 C57 H57A 120.0 . . ?
C58 C57 H57A 120.0 . . ?
C57 C56 C55 120.0 . . ?
C57 C56 H56A 120.0 . . ?
C55 C56 H56A 120.0 . . ?
C56 C55 C54 120.0 . . ?
C56 C55 H55A 120.0 . . ?
C54 C55 H55A 120.0 . . ?
C51' C50' C59' 120.0 . . ?
C51' C50' C49 113.5(9) . . ?
C59' C50' C49 126.4(9) . . ?
C52' C51' C50' 120.0 . . ?
C52' C51' H51B 120.0 . . ?
C50' C51' H51B 120.0 . . ?
C51' C52' C53' 120.0 . . ?
C51' C52' H52B 120.0 . . ?
C53' C52' H52B 120.0 . . ?
C54' C53' C52' 120.0 . . ?
C54' C53' C60 123.3(8) . . ?
C52' C53' C60 116.5(8) . . ?
C59' C54' C53' 120.0 . . ?
C59' C54' C55' 120.0 . . ?
C53' C54' C55' 120.0 . . ?
C54' C59' C58' 120.0 . . ?
C54' C59' C50' 120.0 . . ?
C58' C59' C50' 120.0 . . ?
C57' C58' C59' 120.0 . . ?
C57' C58' H58B 120.0 . . ?
C59' C58' H58B 120.0 . . ?
C56' C57' C58' 120.0 . . ?
C56' C57' H57B 120.0 . . ?
C58' C57' H57B 120.0 . . ?
C55' C56' C57' 120.0 . . ?
C55' C56' H56B 120.0 . . ?
C57' C56' H56B 120.0 . . ?
C56' C55' C54' 120.0 . . ?
C56' C55' H55B 120.0 . . ?
C54' C55' H55B 120.0 . . ?
O27 C60 O28 124.6(15) . . ?
O27 C60 C53 120.8(16) . . ?
O28 C60 C53 114.6(15) . . ?
O27 C60 C53' 116.4(16) . . ?
O28 C60 C53' 119.1(15) . . ?
C53 C60 C53' 4.58(5) . . ?
O30 C61 O29 121.7(16) . . ?
O30 C61 C62 118.4(15) . . ?
O29 C61 C62 119.4(15) . . ?
C63 C62 C71 121.7(16) . . ?
C63 C62 C61 115.4(15) . . ?
C71 C62 C61 122.5(15) . . ?
C62 C63 C64 119.1(18) . . ?
C62 C63 H63A 120.4 . . ?
C64 C63 H63A 120.4 . . ?
C65 C64 C63 121.2(19) . . ?
C65 C64 H64A 119.4 . . ?
C63 C64 H64A 119.4 . . ?
C64 C65 C66 121.0(17) . . ?
C64 C65 C72 116.5(16) . . ?
C66 C65 C72 122.5(16) . . ?
C65 C66 C67 123.3(17) . . ?
C65 C66 C71 117.5(15) . . ?
C67 C66 C71 119.2(17) . . ?
C68 C67 C66 122.2(19) . . ?
C68 C67 H67A 118.9 . . ?
C66 C67 H67A 118.9 . . ?
C67 C68 C69 119(2) . . ?
C67 C68 H68A 120.3 . . ?
C69 C68 H68A 120.3 . . ?
C70 C69 C68 122(2) . . ?
C70 C69 H69A 119.0 . . ?
C68 C69 H69A 119.0 . . ?
C69 C70 C71 120.4(19) . . ?
C69 C70 H70A 119.8 . . ?
C71 C70 H70A 119.8 . . ?
C62 C71 C66 119.3(15) . . ?
C62 C71 C70 123.8(16) . . ?
C66 C71 C70 116.6(16) . . ?
O31 C72 O32 117.6(18) . . ?
O31 C72 C65 128.6(19) . . ?
O32 C72 C65 113.8(17) . . ?
O31 C72 Yb4 57.8(10) . . ?
O32 C72 Yb4 59.8(10) . . ?
C65 C72 Yb4 172.5(14) . . ?
O33 C73 O34 131.7(18) . . ?
O33 C73 C74 114.4(11) . . ?
O34 C73 C74 113.8(11) . . ?
C73 C74 H74A 109.5 . . ?
C73 C74 H74B 109.5 . . ?
H74A C74 H74B 109.5 . . ?
C73 C74 H74C 109.5 . . ?
H74A C74 H74C 109.5 . . ?
H74B C74 H74C 109.5 . . ?

loop_
_geom_bond_atom_site_label_1
_geom_bond_atom_site_label_2
_geom_bond_distance
_geom_bond_site_symmetry_2
_geom_bond_publ_flag
Yb1 O1 2.280(11) . ?
Yb1 O6 2.292(11) . ?
Yb1 O5 2.297(11) . ?
Yb1 O3 2.308(10) . ?
Yb1 O7 2.358(10) . ?
Yb1 O2 2.389(10) . ?
Yb1 O27 2.396(11) . ?
Yb1 O11 2.419(11) . ?
Yb1 Yb3 3.7227(14) . ?
Yb1 Yb7 3.7261(14) . ?
Yb1 Yb5 3.7667(14) . ?
Yb1 Yb4 3.7885(12) . ?
Yb2 O16 2.217(12) . ?
Yb2 O28 2.224(13) . ?
Yb2 O9 2.253(13) 3_777 ?
Yb2 O4 2.297(11) . ?
Yb2 O1 2.342(10) . ?
Yb2 O36 2.419(14) . ?
Yb2 O35 2.474(15) . ?
Yb2 O3 2.481(10) . ?
Yb2 Yb4 3.6512(13) . ?
Yb2 Yb3 3.6784(12) . ?
Yb3 O1 2.292(10) . ?
Yb3 O10 2.299(12) 3_777 ?
Yb3 O4 2.321(10) . ?
Yb3 O2 2.324(10) . ?
Yb3 O14 2.349(10) 4_575 ?
Yb3 O37 2.367(12) . ?
Yb3 O33 2.376(15) . ?
Yb3 O13 2.380(11) 4_575 ?
Yb3 C13 2.718(16) 4_575 ?
Yb3 Yb4 3.6906(11) . ?
Yb4 O15 2.300(11) . ?
Yb4 O3 2.305(9) . ?
Yb4 O4 2.313(10) . ?
Yb4 O2 2.326(10) . ?
Yb4 O31 2.361(13) . ?
Yb4 O23 2.362(11) . ?
Yb4 O32 2.395(14) . ?
Yb4 O24 2.396(12) . ?
Yb4 C48 2.750(19) . ?
Yb4 C72 2.769(19) . ?
Yb5 O12 2.214(15) . ?
Yb5 O17 2.261(11) 4_575 ?
Yb5 O8 2.283(10) . ?
Yb5 O6 2.290(10) . ?
Yb5 O25 2.309(12) 3_877 ?
Yb5 O39 2.387(15) . ?
Yb5 O38 2.445(19) . ?
Yb5 O5 2.474(10) . ?
Yb5 Yb7 3.6398(11) . ?
Yb5 Yb6 3.6682(14) . ?
Yb6 O29 2.258(11) 3_867 ?
Yb6 O18 2.290(11) 4_575 ?
Yb6 O8 2.316(10) . ?
Yb6 O7 2.323(9) . ?
Yb6 O21 2.342(12) 3_767 ?
Yb6 O5 2.358(10) . ?
Yb6 O22 2.410(11) 3_767 ?
Yb6 O40 2.439(13) . ?
Yb6 C37 2.749(16) 3_767 ?
Yb6 Yb7 3.6580(11) . ?
Yb7 O30 2.248(11) 3_867 ?
Yb7 O6 2.278(10) . ?
Yb7 O8 2.308(9) . ?
Yb7 O26 2.310(11) 3_877 ?
Yb7 O7 2.330(11) . ?
Yb7 O19 2.362(10) . ?
Yb7 O20 2.382(11) . ?
Yb7 O41 2.432(13) . ?
Yb7 C36 2.738(16) . ?
O1 H1A 0.9800 . ?
O2 H2A 0.9800 . ?
O3 H3B 0.9800 . ?
O4 H4B 0.9800 . ?
O5 H5A 0.9800 . ?
O6 H6A 0.9800 . ?
O7 H7B 0.9800 . ?
O8 H8B 0.9800 . ?
O9 C1 1.268(19) . ?
O9 Yb2 2.253(13) 3_777 ?
O10 C1 1.247(19) . ?
O10 Yb3 2.299(12) 3_777 ?
O11 C12 1.28(2) . ?
O12 C12 1.26(2) . ?
O13 C13 1.24(2) . ?
O13 Yb3 2.380(11) 4_676 ?
O14 C13 1.27(2) . ?
O14 Yb3 2.349(10) 4_676 ?
O15 C24 1.25(2) . ?
O16 C24 1.24(2) . ?
O17 C25 1.31(2) . ?
O17 Yb5 2.261(11) 4_676 ?
O18 C25 1.20(2) . ?
O18 Yb6 2.290(11) 4_676 ?
O19 C36 1.249(19) . ?
O20 C36 1.255(19) . ?
O21 C37 1.271(19) . ?
O21 Yb6 2.342(12) 3_767 ?
O22 C37 1.228(19) . ?
O22 Yb6 2.410(11) 3_767 ?
O23 C48 1.26(2) . ?
O24 C48 1.253(19) . ?
O25 C49 1.28(2) . ?
O25 Yb5 2.309(12) 3_877 ?
O26 C49 1.24(2) . ?
O26 Yb7 2.310(10) 3_877 ?
O27 C60 1.23(2) . ?
O28 C60 1.29(2) . ?
O29 C61 1.256(19) . ?
O29 Yb6 2.258(11) 3_867 ?
O30 C61 1.240(19) . ?
O30 Yb7 2.248(11) 3_867 ?
O31 C72 1.19(2) . ?
O32 C72 1.30(2) . ?
O33 C73 1.221(9) . ?
C1 C2' 1.499(19) . ?
C1 C2 1.522(19) . ?
C2 C3 1.3900 . ?
C2 C11 1.3900 . ?
C3 C4 1.3900 . ?
C3 H3A 0.9300 . ?
C4 C5 1.3900 . ?
C4 H4A 0.9300 . ?
C5 C6 1.3900 . ?
C5 C12 1.495(18) . ?
C6 C11 1.3900 . ?
C6 C7 1.3900 . ?
C11 C10 1.3900 . ?
C10 C9 1.3900 . ?
C10 H10A 0.9300 . ?
C9 C8 1.3900 . ?
C9 H9A 0.9300 . ?
C8 C7 1.3900 . ?
C8 H8A 0.9300 . ?
C7 H7A 0.9300 . ?
C2' C3' 1.3900 . ?
C2' C11' 1.3900 . ?
C3' C4' 1.3900 . ?
C3' H3'A 0.9300 . ?
C4' C5' 1.3900 . ?
C4' H4'A 0.9300 . ?
C5' C6' 1.3900 . ?
C5' C12 1.533(18) . ?
C6' C11' 1.3900 . ?
C6' C7' 1.3900 . ?
C11' C10' 1.3900 . ?
C10' C9' 1.3900 . ?
C10' H10B 0.9300 . ?
C9' C8' 1.3900 . ?
C9' H9'A 0.9300 . ?
C8' C7' 1.3900 . ?
C8' H8'A 0.9300 . ?
C7' H7'A 0.9300 . ?
C13 C14 1.50(2) . ?
C13 Yb3 2.718(16) 4_676 ?
C14 C15 1.36(2) . ?
C14 C23 1.44(2) . ?
C15 C16 1.40(2) . ?
C15 H15A 0.9300 . ?
C16 C17 1.39(2) . ?
C16 H16A 0.9300 . ?
C17 C18 1.44(2) . ?
C17 C24 1.51(2) . ?
C18 C23 1.42(2) . ?
C18 C19 1.44(3) . ?
C19 C20 1.38(3) . ?
C19 H19A 0.9300 . ?
C20 C21 1.37(3) . ?
C20 H20A 0.9300 . ?
C21 C22 1.32(2) . ?
C21 H21A 0.9300 . ?
C22 C23 1.45(2) . ?
C22 H22A 0.9300 . ?
C25 C26 1.54(2) . ?
C26 C27 1.36(2) . ?
C26 C35 1.39(2) . ?
C27 C28 1.41(2) . ?
C27 H27A 0.9300 . ?
C28 C29 1.31(2) . ?
C28 H28A 0.9300 . ?
C29 C30 1.42(2) . ?
C29 C36 1.51(2) . ?
C30 C35 1.41(2) . ?
C30 C31 1.44(2) . ?
C31 C32 1.36(2) . ?
C31 H31A 0.9300 . ?
C32 C33 1.43(2) . ?
C32 H32A 0.9300 . ?
C33 C34 1.34(2) . ?
C33 H33A 0.9300 . ?
C34 C35 1.45(2) . ?
C34 H34A 0.9300 . ?
C37 C38 1.51(2) . ?
C37 Yb6 2.749(15) 3_767 ?
C38 C39 1.32(2) . ?
C38 C47 1.45(2) . ?
C39 C40 1.37(2) . ?
C39 H39A 0.9300 . ?
C40 C41 1.37(2) . ?
C40 H40A 0.9300 . ?
C41 C42 1.39(2) . ?
C41 C48 1.52(2) . ?
C42 C43 1.43(2) . ?
C42 C47 1.44(2) . ?
C43 C44 1.38(3) . ?
C43 H43A 0.9300 . ?
C44 C45 1.37(3) . ?
C44 H44A 0.9300 . ?
C45 C46 1.39(2) . ?
C45 H45A 0.9300 . ?
C46 C47 1.43(2) . ?
C46 H46A 0.9300 . ?
C49 C50' 1.529(18) . ?
C49 C50 1.542(18) . ?
C50 C51 1.3900 . ?
C50 C59 1.3900 . ?
C51 C52 1.3900 . ?
C51 H51A 0.9300 . ?
C52 C53 1.3900 . ?
C52 H52A 0.9300 . ?
C53 C54 1.3900 . ?
C53 C60 1.518(16) . ?
C54 C59 1.3900 . ?
C54 C55 1.3900 . ?
C59 C58 1.3900 . ?
C58 C57 1.3900 . ?
C58 H58A 0.9300 . ?
C57 C56 1.3900 . ?
C57 H57A 0.9300 . ?
C56 C55 1.3900 . ?
C56 H56A 0.9300 . ?
C55 H55A 0.9300 . ?
C50' C51' 1.3900 . ?
C50' C59' 1.3900 . ?
C51' C52' 1.3900 . ?
C51' H51B 0.9300 . ?
C52' C53' 1.3900 . ?
C52' H52B 0.9300 . ?
C53' C54' 1.3900 . ?
C53' C60 1.541(16) . ?
C54' C59' 1.3900 . ?
C54' C55' 1.3900 . ?
C59' C58' 1.3900 . ?
C58' C57' 1.3900 . ?
C58' H58B 0.9300 . ?
C57' C56' 1.3900 . ?
C57' H57B 0.9300 . ?
C56' C55' 1.3900 . ?
C56' H56B 0.9300 . ?
C55' H55B 0.9300 . ?
C61 C62 1.51(2) . ?
C62 C63 1.34(2) . ?
C62 C71 1.40(2) . ?
C63 C64 1.43(3) . ?
C63 H63A 0.9300 . ?
C64 C65 1.35(2) . ?
C64 H64A 0.9300 . ?
C65 C66 1.41(2) . ?
C65 C72 1.47(2) . ?
C66 C67 1.41(2) . ?
C66 C71 1.44(2) . ?
C67 C68 1.36(3) . ?
C67 H67A 0.9300 . ?
C68 C69 1.39(3) . ?
C68 H68A 0.9300 . ?
C69 C70 1.37(3) . ?
C69 H69A 0.9300 . ?
C70 C71 1.45(3) . ?
C70 H70A 0.9300 . ?
O34 C73 1.225(10) . ?
C73 C74 1.558(10) . ?
C74 H74A 0.9600 . ?
C74 H74B 0.9600 . ?
C74 H74C 0.9600 . ?

loop_
_geom_torsion_atom_site_label_1
_geom_torsion_atom_site_label_2
_geom_torsion_atom_site_label_3
_geom_torsion_atom_site_label_4
_geom_torsion
_geom_torsion_site_symmetry_1
_geom_torsion_site_symmetry_2
_geom_torsion_site_symmetry_3
_geom_torsion_site_symmetry_4
_geom_torsion_publ_flag
O1 Yb1 Yb2 O16 159.7(6) . . . . ?
O6 Yb1 Yb2 O16 -77.5(5) . . . . ?
O5 Yb1 Yb2 O16 136.8(7) . . . . ?
O3 Yb1 Yb2 O16 10.3(6) . . . . ?
O7 Yb1 Yb2 O16 18.5(5) . . . . ?
O2 Yb1 Yb2 O16 85.1(5) . . . . ?
O27 Yb1 Yb2 O16 -86.4(5) . . . . ?
O11 Yb1 Yb2 O16 -157.4(5) . . . . ?
Yb3 Yb1 Yb2 O16 121.5(4) . . . . ?
Yb7 Yb1 Yb2 O16 -29.7(4) . . . . ?
Yb5 Yb1 Yb2 O16 -128.2(4) . . . . ?
Yb4 Yb1 Yb2 O16 50.7(4) . . . . ?
O1 Yb1 Yb2 O28 -105.0(6) . . . . ?
O6 Yb1 Yb2 O28 17.8(5) . . . . ?
O5 Yb1 Yb2 O28 -127.8(6) . . . . ?
O3 Yb1 Yb2 O28 105.6(5) . . . . ?
O7 Yb1 Yb2 O28 113.8(5) . . . . ?
O2 Yb1 Yb2 O28 -179.6(4) . . . . ?
O27 Yb1 Yb2 O28 8.9(5) . . . . ?
O11 Yb1 Yb2 O28 -62.1(5) . . . . ?
Yb3 Yb1 Yb2 O28 -143.2(3) . . . . ?
Yb7 Yb1 Yb2 O28 65.6(3) . . . . ?
Yb5 Yb1 Yb2 O28 -32.9(4) . . . . ?
Yb4 Yb1 Yb2 O28 146.1(3) . . . . ?
O1 Yb1 Yb2 O9 -18.2(6) . . . 3_777 ?
O6 Yb1 Yb2 O9 104.6(5) . . . 3_777 ?
O5 Yb1 Yb2 O9 -41.1(6) . . . 3_777 ?
O3 Yb1 Yb2 O9 -167.6(5) . . . 3_777 ?
O7 Yb1 Yb2 O9 -159.4(5) . . . 3_777 ?
O2 Yb1 Yb2 O9 -92.8(4) . . . 3_777 ?
O27 Yb1 Yb2 O9 95.7(5) . . . 3_777 ?
O11 Yb1 Yb2 O9 24.7(5) . . . 3_777 ?
Yb3 Yb1 Yb2 O9 -56.4(4) . . . 3_777 ?
Yb7 Yb1 Yb2 O9 152.4(4) . . . 3_777 ?
Yb5 Yb1 Yb2 O9 53.9(4) . . . 3_777 ?
Yb4 Yb1 Yb2 O9 -127.1(4) . . . 3_777 ?
O1 Yb1 Yb2 O4 73.0(5) . . . . ?
O6 Yb1 Yb2 O4 -164.1(4) . . . . ?
O5 Yb1 Yb2 O4 50.2(6) . . . . ?
O3 Yb1 Yb2 O4 -76.4(4) . . . . ?
O7 Yb1 Yb2 O4 -68.2(4) . . . . ?
O2 Yb1 Yb2 O4 -1.6(4) . . . . ?
O27 Yb1 Yb2 O4 -173.1(4) . . . . ?
O11 Yb1 Yb2 O4 115.9(4) . . . . ?
Yb3 Yb1 Yb2 O4 34.8(3) . . . . ?
Yb7 Yb1 Yb2 O4 -116.4(3) . . . . ?
Yb5 Yb1 Yb2 O4 145.2(3) . . . . ?
Yb4 Yb1 Yb2 O4 -35.9(3) . . . . ?
O6 Yb1 Yb2 O1 122.8(6) . . . . ?
O5 Yb1 Yb2 O1 -22.9(7) . . . . ?
O3 Yb1 Yb2 O1 -149.4(6) . . . . ?
O7 Yb1 Yb2 O1 -141.2(5) . . . . ?
O2 Yb1 Yb2 O1 -74.6(5) . . . . ?
O27 Yb1 Yb2 O1 113.9(5) . . . . ?
O11 Yb1 Yb2 O1 42.9(5) . . . . ?
Yb3 Yb1 Yb2 O1 -38.2(4) . . . . ?
Yb7 Yb1 Yb2 O1 170.6(4) . . . . ?
Yb5 Yb1 Yb2 O1 72.1(4) . . . . ?
Yb4 Yb1 Yb2 O1 -109.0(4) . . . . ?
O1 Yb1 Yb2 O36 -108.3(8) . . . . ?
O6 Yb1 Yb2 O36 14.5(7) . . . . ?
O5 Yb1 Yb2 O36 -131.2(8) . . . . ?
O3 Yb1 Yb2 O36 102.3(8) . . . . ?
O7 Yb1 Yb2 O36 110.5(7) . . . . ?
O2 Yb1 Yb2 O36 177.1(7) . . . . ?
O27 Yb1 Yb2 O36 5.6(7) . . . . ?
O11 Yb1 Yb2 O36 -65.4(7) . . . . ?
Yb3 Yb1 Yb2 O36 -146.5(7) . . . . ?
Yb7 Yb1 Yb2 O36 62.3(7) . . . . ?
Yb5 Yb1 Yb2 O36 -36.2(7) . . . . ?
Yb4 Yb1 Yb2 O36 142.8(7) . . . . ?
O1 Yb1 Yb2 O35 70.9(8) . . . . ?
O6 Yb1 Yb2 O35 -166.3(8) . . . . ?
O5 Yb1 Yb2 O35 48.1(9) . . . . ?
O3 Yb1 Yb2 O35 -78.5(8) . . . . ?
O7 Yb1 Yb2 O35 -70.3(7) . . . . ?
O2 Yb1 Yb2 O35 -3.7(7) . . . . ?
O27 Yb1 Yb2 O35 -175.2(7) . . . . ?
O11 Yb1 Yb2 O35 113.8(8) . . . . ?
Yb3 Yb1 Yb2 O35 32.7(7) . . . . ?
Yb7 Yb1 Yb2 O35 -118.5(7) . . . . ?
Yb5 Yb1 Yb2 O35 143.0(7) . . . . ?
Yb4 Yb1 Yb2 O35 -38.0(7) . . . . ?
O1 Yb1 Yb2 O3 149.4(6) . . . . ?
O6 Yb1 Yb2 O3 -87.8(5) . . . . ?
O5 Yb1 Yb2 O3 126.6(6) . . . . ?
O7 Yb1 Yb2 O3 8.2(5) . . . . ?
O2 Yb1 Yb2 O3 74.8(4) . . . . ?
O27 Yb1 Yb2 O3 -96.7(5) . . . . ?
O11 Yb1 Yb2 O3 -167.7(5) . . . . ?
Yb3 Yb1 Yb2 O3 111.2(4) . . . . ?
Yb7 Yb1 Yb2 O3 -40.0(4) . . . . ?
Yb5 Yb1 Yb2 O3 -138.4(4) . . . . ?
Yb4 Yb1 Yb2 O3 40.5(4) . . . . ?
O1 Yb1 Yb2 Yb4 109.0(4) . . . . ?
O6 Yb1 Yb2 Yb4 -128.2(4) . . . . ?
O5 Yb1 Yb2 Yb4 86.1(5) . . . . ?
O3 Yb1 Yb2 Yb4 -40.5(4) . . . . ?
O7 Yb1 Yb2 Yb4 -32.3(3) . . . . ?
O2 Yb1 Yb2 Yb4 34.4(2) . . . . ?
O27 Yb1 Yb2 Yb4 -137.2(3) . . . . ?
O11 Yb1 Yb2 Yb4 151.8(3) . . . . ?
Yb3 Yb1 Yb2 Yb4 70.73(2) . . . . ?
Yb7 Yb1 Yb2 Yb4 -80.45(3) . . . . ?
Yb5 Yb1 Yb2 Yb4 -178.92(6) . . . . ?
O1 Yb1 Yb2 Yb3 38.2(4) . . . . ?
O6 Yb1 Yb2 Yb3 161.0(4) . . . . ?
O5 Yb1 Yb2 Yb3 15.4(5) . . . . ?
O3 Yb1 Yb2 Yb3 -111.2(4) . . . . ?
O7 Yb1 Yb2 Yb3 -103.0(3) . . . . ?
O2 Yb1 Yb2 Yb3 -36.4(2) . . . . ?
O27 Yb1 Yb2 Yb3 152.1(3) . . . . ?
O11 Yb1 Yb2 Yb3 81.1(3) . . . . ?
Yb7 Yb1 Yb2 Yb3 -151.18(3) . . . . ?
Yb5 Yb1 Yb2 Yb3 110.35(6) . . . . ?
Yb4 Yb1 Yb2 Yb3 -70.73(2) . . . . ?
O16 Yb2 Yb3 O1 -128.6(6) . . . . ?
O28 Yb2 Yb3 O1 6.1(6) . . . . ?
O9 Yb2 Yb3 O1 88.6(6) 3_777 . . . ?
O4 Yb2 Yb3 O1 -148.3(6) . . . . ?
O36 Yb2 Yb3 O1 104.1(9) . . . . ?
O35 Yb2 Yb3 O1 159.8(5) . . . . ?
O3 Yb2 Yb3 O1 -69.6(5) . . . . ?
Yb4 Yb2 Yb3 O1 -107.2(4) . . . . ?
Yb1 Yb2 Yb3 O1 -35.4(4) . . . . ?
O16 Yb2 Yb3 O10 142.4(6) . . . 3_777 ?
O28 Yb2 Yb3 O10 -82.9(6) . . . 3_777 ?
O9 Yb2 Yb3 O10 -0.4(6) 3_777 . . 3_777 ?
O4 Yb2 Yb3 O10 122.7(6) . . . 3_777 ?
O1 Yb2 Yb3 O10 -89.0(6) . . . 3_777 ?
O36 Yb2 Yb3 O10 15.1(9) . . . 3_777 ?
O35 Yb2 Yb3 O10 70.7(5) . . . 3_777 ?
O3 Yb2 Yb3 O10 -158.7(5) . . . 3_777 ?
Yb4 Yb2 Yb3 O10 163.7(4) . . . 3_777 ?
Yb1 Yb2 Yb3 O10 -124.4(4) . . . 3_777 ?
O16 Yb2 Yb3 O4 19.7(7) . . . . ?
O28 Yb2 Yb3 O4 154.4(6) . . . . ?
O9 Yb2 Yb3 O4 -123.1(6) 3_777 . . . ?
O1 Yb2 Yb3 O4 148.3(6) . . . . ?
O36 Yb2 Yb3 O4 -107.6(9) . . . . ?
O35 Yb2 Yb3 O4 -52.0(6) . . . . ?
O3 Yb2 Yb3 O4 78.6(5) . . . . ?
Yb4 Yb2 Yb3 O4 41.0(5) . . . . ?
Yb1 Yb2 Yb3 O4 112.9(5) . . . . ?
O16 Yb2 Yb3 O2 -56.2(5) . . . . ?
O28 Yb2 Yb3 O2 78.5(4) . . . . ?
O9 Yb2 Yb3 O2 161.0(5) 3_777 . . . ?
O4 Yb2 Yb3 O2 -75.9(5) . . . . ?
O1 Yb2 Yb3 O2 72.4(5) . . . . ?
O36 Yb2 Yb3 O2 176.5(8) . . . . ?
O35 Yb2 Yb3 O2 -127.8(4) . . . . ?
O3 Yb2 Yb3 O2 2.8(3) . . . . ?
Yb4 Yb2 Yb3 O2 -34.8(2) . . . . ?
Yb1 Yb2 Yb3 O2 37.0(2) . . . . ?
O16 Yb2 Yb3 O14 158.2(7) . . . 4_575 ?
O28 Yb2 Yb3 O14 -67.1(7) . . . 4_575 ?
O9 Yb2 Yb3 O14 15.4(7) 3_777 . . 4_575 ?
O4 Yb2 Yb3 O14 138.5(7) . . . 4_575 ?
O1 Yb2 Yb3 O14 -73.2(7) . . . 4_575 ?
O36 Yb2 Yb3 O14 30.9(9) . . . 4_575 ?
O35 Yb2 Yb3 O14 86.5(7) . . . 4_575 ?
O3 Yb2 Yb3 O14 -142.9(6) . . . 4_575 ?
Yb4 Yb2 Yb3 O14 179.5(6) . . . 4_575 ?
Yb1 Yb2 Yb3 O14 -108.6(6) . . . 4_575 ?
O16 Yb2 Yb3 O37 -8.4(7) . . . . ?
O28 Yb2 Yb3 O37 126.3(7) . . . . ?
O9 Yb2 Yb3 O37 -151.1(7) 3_777 . . . ?
O4 Yb2 Yb3 O37 -28.0(7) . . . . ?
O1 Yb2 Yb3 O37 120.2(7) . . . . ?
O36 Yb2 Yb3 O37 -135.6(9) . . . . ?
O35 Yb2 Yb3 O37 -80.0(7) . . . . ?
O3 Yb2 Yb3 O37 50.6(6) . . . . ?
Yb4 Yb2 Yb3 O37 13.0(6) . . . . ?
Yb1 Yb2 Yb3 O37 84.8(6) . . . . ?
O16 Yb2 Yb3 O33 71.4(6) . . . . ?
O28 Yb2 Yb3 O33 -153.9(5) . . . . ?
O9 Yb2 Yb3 O33 -71.4(6) 3_777 . . . ?
O4 Yb2 Yb3 O33 51.7(6) . . . . ?
O1 Yb2 Yb3 O33 -160.0(6) . . . . ?
O36 Yb2 Yb3 O33 -55.9(8) . . . . ?
O35 Yb2 Yb3 O33 -0.3(5) . . . . ?
O3 Yb2 Yb3 O33 130.4(5) . . . . ?
Yb4 Yb2 Yb3 O33 92.8(4) . . . . ?
Yb1 Yb2 Yb3 O33 164.6(4) . . . . ?
O16 Yb2 Yb3 O13 -128.8(6) . . . 4_575 ?
O28 Yb2 Yb3 O13 5.9(5) . . . 4_575 ?
O9 Yb2 Yb3 O13 88.4(6) 3_777 . . 4_575 ?
O4 Yb2 Yb3 O13 -148.5(6) . . . 4_575 ?
O1 Yb2 Yb3 O13 -0.2(6) . . . 4_575 ?
O36 Yb2 Yb3 O13 103.9(8) . . . 4_575 ?
O35 Yb2 Yb3 O13 159.5(5) . . . 4_575 ?
O3 Yb2 Yb3 O13 -69.9(4) . . . 4_575 ?
Yb4 Yb2 Yb3 O13 -107.5(4) . . . 4_575 ?
Yb1 Yb2 Yb3 O13 -35.6(4) . . . 4_575 ?
O16 Yb2 Yb3 C13 -155.4(8) . . . 4_575 ?
O28 Yb2 Yb3 C13 -20.7(7) . . . 4_575 ?
O9 Yb2 Yb3 C13 61.9(8) 3_777 . . 4_575 ?
O4 Yb2 Yb3 C13 -175.0(8) . . . 4_575 ?
O1 Yb2 Yb3 C13 -26.8(8) . . . 4_575 ?
O36 Yb2 Yb3 C13 77.4(10) . . . 4_575 ?
O35 Yb2 Yb3 C13 133.0(7) . . . 4_575 ?
O3 Yb2 Yb3 C13 -96.4(7) . . . 4_575 ?
Yb4 Yb2 Yb3 C13 -134.0(6) . . . 4_575 ?
Yb1 Yb2 Yb3 C13 -62.2(6) . . . 4_575 ?
O16 Yb2 Yb3 Yb4 -21.4(5) . . . . ?
O28 Yb2 Yb3 Yb4 113.3(4) . . . . ?
O9 Yb2 Yb3 Yb4 -164.1(4) 3_777 . . . ?
O4 Yb2 Yb3 Yb4 -41.0(4) . . . . ?
O1 Yb2 Yb3 Yb4 107.2(4) . . . . ?
O36 Yb2 Yb3 Yb4 -148.6(8) . . . . ?
O35 Yb2 Yb3 Yb4 -93.0(3) . . . . ?
O3 Yb2 Yb3 Yb4 37.6(2) . . . . ?
Yb1 Yb2 Yb3 Yb4 71.83(2) . . . . ?
O16 Yb2 Yb3 Yb1 -93.2(5) . . . . ?
O28 Yb2 Yb3 Yb1 41.5(4) . . . . ?
O9 Yb2 Yb3 Yb1 124.0(4) 3_777 . . . ?
O4 Yb2 Yb3 Yb1 -112.9(4) . . . . ?
O1 Yb2 Yb3 Yb1 35.4(4) . . . . ?
O36 Yb2 Yb3 Yb1 139.5(8) . . . . ?
O35 Yb2 Yb3 Yb1 -164.8(3) . . . . ?
O3 Yb2 Yb3 Yb1 -34.2(2) . . . . ?
Yb4 Yb2 Yb3 Yb1 -71.83(2) . . . . ?
O6 Yb1 Yb3 O1 -96.8(9) . . . . ?
O5 Yb1 Yb3 O1 -134.8(5) . . . . ?
O3 Yb1 Yb3 O1 75.0(5) . . . . ?
O7 Yb1 Yb3 O1 157.1(5) . . . . ?
O2 Yb1 Yb3 O1 146.4(6) . . . . ?
O27 Yb1 Yb3 O1 8.1(5) . . . . ?
O11 Yb1 Yb3 O1 -57.6(5) . . . . ?
Yb7 Yb1 Yb3 O1 156.5(4) . . . . ?
Yb5 Yb1 Yb3 O1 -110.9(4) . . . . ?
Yb4 Yb1 Yb3 O1 106.5(4) . . . . ?
O1 Yb1 Yb3 O10 16.2(6) . . . 3_777 ?
O6 Yb1 Yb3 O10 -80.7(9) . . . 3_777 ?
O5 Yb1 Yb3 O10 -118.6(4) . . . 3_777 ?
O3 Yb1 Yb3 O10 91.2(4) . . . 3_777 ?
O7 Yb1 Yb3 O10 173.3(5) . . . 3_777 ?
O2 Yb1 Yb3 O10 162.6(5) . . . 3_777 ?
O27 Yb1 Yb3 O10 24.3(5) . . . 3_777 ?
O11 Yb1 Yb3 O10 -41.4(5) . . . 3_777 ?
Yb7 Yb1 Yb3 O10 172.7(4) . . . 3_777 ?
Yb5 Yb1 Yb3 O10 -94.7(4) . . . 3_777 ?
Yb4 Yb1 Yb3 O10 122.7(4) . . . 3_777 ?
O1 Yb1 Yb3 O4 -72.2(5) . . . . ?
O6 Yb1 Yb3 O4 -169.0(8) . . . . ?
O5 Yb1 Yb3 O4 153.0(4) . . . . ?
O3 Yb1 Yb3 O4 2.8(4) . . . . ?
O7 Yb1 Yb3 O4 84.9(4) . . . . ?
O2 Yb1 Yb3 O4 74.2(5) . . . . ?
O27 Yb1 Yb3 O4 -64.1(4) . . . . ?
O11 Yb1 Yb3 O4 -129.8(4) . . . . ?
Yb7 Yb1 Yb3 O4 84.3(3) . . . . ?
Yb5 Yb1 Yb3 O4 176.9(3) . . . . ?
Yb4 Yb1 Yb3 O4 34.3(3) . . . . ?
O1 Yb1 Yb3 O2 -146.4(6) . . . . ?
O6 Yb1 Yb3 O2 116.8(9) . . . . ?
O5 Yb1 Yb3 O2 78.8(5) . . . . ?
O3 Yb1 Yb3 O2 -71.4(5) . . . . ?
O7 Yb1 Yb3 O2 10.8(4) . . . . ?
O27 Yb1 Yb3 O2 -138.3(5) . . . . ?
O11 Yb1 Yb3 O2 156.0(5) . . . . ?
Yb7 Yb1 Yb3 O2 10.1(4) . . . . ?
Yb5 Yb1 Yb3 O2 102.7(4) . . . . ?
Yb4 Yb1 Yb3 O2 -39.8(4) . . . . ?
O1 Yb1 Yb3 O14 102.4(6) . . . 4_575 ?
O6 Yb1 Yb3 O14 5.6(9) . . . 4_575 ?
O5 Yb1 Yb3 O14 -32.4(4) . . . 4_575 ?
O3 Yb1 Yb3 O14 177.5(4) . . . 4_575 ?
O7 Yb1 Yb3 O14 -100.4(4) . . . 4_575 ?
O2 Yb1 Yb3 O14 -111.2(5) . . . 4_575 ?
O27 Yb1 Yb3 O14 110.5(5) . . . 4_575 ?
O11 Yb1 Yb3 O14 44.8(5) . . . 4_575 ?
Yb7 Yb1 Yb3 O14 -101.1(4) . . . 4_575 ?
Yb5 Yb1 Yb3 O14 -8.5(4) . . . 4_575 ?
Yb4 Yb1 Yb3 O14 -151.0(4) . . . 4_575 ?
O1 Yb1 Yb3 O37 -175.5(6) . . . . ?
O6 Yb1 Yb3 O37 87.7(9) . . . . ?
O5 Yb1 Yb3 O37 49.7(5) . . . . ?
O3 Yb1 Yb3 O37 -100.5(5) . . . . ?
O7 Yb1 Yb3 O37 -18.4(5) . . . . ?
O2 Yb1 Yb3 O37 -29.1(5) . . . . ?
O27 Yb1 Yb3 O37 -167.4(5) . . . . ?
O11 Yb1 Yb3 O37 126.9(5) . . . . ?
Yb7 Yb1 Yb3 O37 -19.0(4) . . . . ?
Yb5 Yb1 Yb3 O37 73.6(4) . . . . ?
Yb4 Yb1 Yb3 O37 -69.0(4) . . . . ?
O1 Yb1 Yb3 O33 -79.4(11) . . . . ?
O6 Yb1 Yb3 O33 -176.2(13) . . . . ?
O5 Yb1 Yb3 O33 145.8(10) . . . . ?
O3 Yb1 Yb3 O33 -4.4(10) . . . . ?
O7 Yb1 Yb3 O33 77.8(10) . . . . ?
O2 Yb1 Yb3 O33 67.0(11) . . . . ?
O27 Yb1 Yb3 O33 -71.3(11) . . . . ?
O11 Yb1 Yb3 O33 -137.0(11) . . . . ?
Yb7 Yb1 Yb3 O33 77.1(10) . . . . ?
Yb5 Yb1 Yb3 O33 169.7(10) . . . . ?
Yb4 Yb1 Yb3 O33 27.2(10) . . . . ?
O1 Yb1 Yb3 O13 110.0(5) . . . 4_575 ?
O6 Yb1 Yb3 O13 13.1(9) . . . 4_575 ?
O5 Yb1 Yb3 O13 -24.8(4) . . . 4_575 ?
O3 Yb1 Yb3 O13 -175.0(4) . . . 4_575 ?
O7 Yb1 Yb3 O13 -92.9(4) . . . 4_575 ?
O2 Yb1 Yb3 O13 -103.7(5) . . . 4_575 ?
O27 Yb1 Yb3 O13 118.1(5) . . . 4_575 ?
O11 Yb1 Yb3 O13 52.4(5) . . . 4_575 ?
Yb7 Yb1 Yb3 O13 -93.5(3) . . . 4_575 ?
Yb5 Yb1 Yb3 O13 -0.9(3) . . . 4_575 ?
Yb4 Yb1 Yb3 O13 -143.5(3) . . . 4_575 ?
O1 Yb1 Yb3 C13 107.7(6) . . . 4_575 ?
O6 Yb1 Yb3 C13 10.8(9) . . . 4_575 ?
O5 Yb1 Yb3 C13 -27.1(5) . . . 4_575 ?
O3 Yb1 Yb3 C13 -177.3(5) . . . 4_575 ?
O7 Yb1 Yb3 C13 -95.2(5) . . . 4_575 ?
O2 Yb1 Yb3 C13 -105.9(5) . . . 4_575 ?
O27 Yb1 Yb3 C13 115.8(5) . . . 4_575 ?
O11 Yb1 Yb3 C13 50.1(5) . . . 4_575 ?
Yb7 Yb1 Yb3 C13 -95.8(4) . . . 4_575 ?
Yb5 Yb1 Yb3 C13 -3.2(4) . . . 4_575 ?
Yb4 Yb1 Yb3 C13 -145.8(4) . . . 4_575 ?
O1 Yb1 Yb3 Yb2 -37.9(4) . . . . ?
O6 Yb1 Yb3 Yb2 -134.8(8) . . . . ?
O5 Yb1 Yb3 Yb2 -172.8(2) . . . . ?
O3 Yb1 Yb3 Yb2 37.1(2) . . . . ?
O7 Yb1 Yb3 Yb2 119.2(3) . . . . ?
O2 Yb1 Yb3 Yb2 108.4(4) . . . . ?
O27 Yb1 Yb3 Yb2 -29.9(3) . . . . ?
O11 Yb1 Yb3 Yb2 -95.5(3) . . . . ?
Yb7 Yb1 Yb3 Yb2 118.54(7) . . . . ?
Yb5 Yb1 Yb3 Yb2 -148.84(3) . . . . ?
Yb4 Yb1 Yb3 Yb2 68.58(3) . . . . ?
O1 Yb1 Yb3 Yb4 -106.5(4) . . . . ?
O6 Yb1 Yb3 Yb4 156.6(8) . . . . ?
O5 Yb1 Yb3 Yb4 118.7(2) . . . . ?
O3 Yb1 Yb3 Yb4 -31.5(2) . . . . ?
O7 Yb1 Yb3 Yb4 50.6(3) . . . . ?
O2 Yb1 Yb3 Yb4 39.8(4) . . . . ?
O27 Yb1 Yb3 Yb4 -98.4(3) . . . . ?
O11 Yb1 Yb3 Yb4 -164.1(3) . . . . ?
Yb7 Yb1 Yb3 Yb4 49.96(6) . . . . ?
Yb5 Yb1 Yb3 Yb4 142.57(3) . . . . ?
O16 Yb2 Yb4 O15 -1.5(6) . . . . ?
O28 Yb2 Yb4 O15 87.8(5) . . . . ?
O9 Yb2 Yb4 O15 -143.0(6) 3_777 . . . ?
O4 Yb2 Yb4 O15 -122.6(6) . . . . ?
O1 Yb2 Yb4 O15 160.5(5) . . . . ?
O36 Yb2 Yb4 O15 -11.8(8) . . . . ?
O35 Yb2 Yb4 O15 -70.1(5) . . . . ?
O3 Yb2 Yb4 O15 89.5(5) . . . . ?
Yb3 Yb2 Yb4 O15 -163.2(4) . . . . ?
Yb1 Yb2 Yb4 O15 127.2(4) . . . . ?
O16 Yb2 Yb4 O3 -90.9(6) . . . . ?
O28 Yb2 Yb4 O3 -1.7(5) . . . . ?
O9 Yb2 Yb4 O3 127.5(6) 3_777 . . . ?
O4 Yb2 Yb4 O3 148.0(6) . . . . ?
O1 Yb2 Yb4 O3 71.1(4) . . . . ?
O36 Yb2 Yb4 O3 -101.3(8) . . . . ?
O35 Yb2 Yb4 O3 -159.6(5) . . . . ?
Yb3 Yb2 Yb4 O3 107.4(4) . . . . ?
Yb1 Yb2 Yb4 O3 37.8(4) . . . . ?
O16 Yb2 Yb4 O4 121.1(6) . . . . ?
O28 Yb2 Yb4 O4 -149.7(6) . . . . ?
O9 Yb2 Yb4 O4 -20.4(7) 3_777 . . . ?
O1 Yb2 Yb4 O4 -76.9(5) . . . . ?
O36 Yb2 Yb4 O4 110.7(9) . . . . ?
O35 Yb2 Yb4 O4 52.5(6) . . . . ?
O3 Yb2 Yb4 O4 -148.0(6) . . . . ?
Yb3 Yb2 Yb4 O4 -40.6(4) . . . . ?
Yb1 Yb2 Yb4 O4 -110.2(4) . . . . ?
O16 Yb2 Yb4 O2 -163.5(5) . . . . ?
O28 Yb2 Yb4 O2 -74.3(5) . . . . ?
O9 Yb2 Yb4 O2 54.9(6) 3_777 . . . ?
O4 Yb2 Yb4 O2 75.4(5) . . . . ?
O1 Yb2 Yb4 O2 -1.6(4) . . . . ?
O36 Yb2 Yb4 O2 -173.9(8) . . . . ?
O35 Yb2 Yb4 O2 127.8(4) . . . . ?
O3 Yb2 Yb4 O2 -72.6(4) . . . . ?
Yb3 Yb2 Yb4 O2 34.7(2) . . . . ?
Yb1 Yb2 Yb4 O2 -34.8(2) . . . . ?
O16 Yb2 Yb4 O31 -86.6(6) . . . . ?
O28 Yb2 Yb4 O31 2.6(6) . . . . ?
O9 Yb2 Yb4 O31 131.8(7) 3_777 . . . ?
O4 Yb2 Yb4 O31 152.3(7) . . . . ?
O1 Yb2 Yb4 O31 75.4(6) . . . . ?
O36 Yb2 Yb4 O31 -97.0(9) . . . . ?
O35 Yb2 Yb4 O31 -155.3(6) . . . . ?
O3 Yb2 Yb4 O31 4.3(6) . . . . ?
Yb3 Yb2 Yb4 O31 111.6(5) . . . . ?
Yb1 Yb2 Yb4 O31 42.1(5) . . . . ?
O16 Yb2 Yb4 O23 128.5(6) . . . . ?
O28 Yb2 Yb4 O23 -142.2(6) . . . . ?
O9 Yb2 Yb4 O23 -13.0(6) 3_777 . . . ?
O4 Yb2 Yb4 O23 7.4(6) . . . . ?
O1 Yb2 Yb4 O23 -69.5(5) . . . . ?
O36 Yb2 Yb4 O23 118.2(8) . . . . ?
O35 Yb2 Yb4 O23 59.9(5) . . . . ?
O3 Yb2 Yb4 O23 -140.5(5) . . . . ?
Yb3 Yb2 Yb4 O23 -33.2(4) . . . . ?
Yb1 Yb2 Yb4 O23 -102.7(4) . . . . ?
O16 Yb2 Yb4 O32 -2.7(9) . . . . ?
O28 Yb2 Yb4 O32 86.5(9) . . . . ?
O9 Yb2 Yb4 O32 -144.3(10) 3_777 . . . ?
O4 Yb2 Yb4 O32 -123.8(9) . . . . ?
O1 Yb2 Yb4 O32 159.3(9) . . . . ?
O36 Yb2 Yb4 O32 -13.1(11) . . . . ?
O35 Yb2 Yb4 O32 -71.4(9) . . . . ?
O3 Yb2 Yb4 O32 88.2(9) . . . . ?
Yb3 Yb2 Yb4 O32 -164.5(8) . . . . ?
Yb1 Yb2 Yb4 O32 126.0(8) . . . . ?
O16 Yb2 Yb4 O24 75.9(5) . . . . ?
O28 Yb2 Yb4 O24 165.1(5) . . . . ?
O9 Yb2 Yb4 O24 -65.7(6) 3_777 . . . ?
O4 Yb2 Yb4 O24 -45.2(5) . . . . ?
O1 Yb2 Yb4 O24 -122.2(4) . . . . ?
O36 Yb2 Yb4 O24 65.5(8) . . . . ?
O35 Yb2 Yb4 O24 7.2(4) . . . . ?
O3 Yb2 Yb4 O24 166.8(5) . . . . ?
Yb3 Yb2 Yb4 O24 -85.9(3) . . . . ?
Yb1 Yb2 Yb4 O24 -155.4(3) . . . . ?
O16 Yb2 Yb4 C48 97.9(6) . . . . ?
O28 Yb2 Yb4 C48 -172.9(6) . . . . ?
O9 Yb2 Yb4 C48 -43.7(6) 3_777 . . . ?
O4 Yb2 Yb4 C48 -23.2(6) . . . . ?
O1 Yb2 Yb4 C48 -100.1(5) . . . . ?
O36 Yb2 Yb4 C48 87.5(9) . . . . ?
O35 Yb2 Yb4 C48 29.3(5) . . . . ?
O3 Yb2 Yb4 C48 -171.2(5) . . . . ?
Yb3 Yb2 Yb4 C48 -63.8(4) . . . . ?
Yb1 Yb2 Yb4 C48 -133.4(4) . . . . ?
O16 Yb2 Yb4 C72 -55.3(9) . . . . ?
O28 Yb2 Yb4 C72 33.9(9) . . . . ?
O9 Yb2 Yb4 C72 163.1(9) 3_777 . . . ?
O4 Yb2 Yb4 C72 -176.4(9) . . . . ?
O1 Yb2 Yb4 C72 106.7(8) . . . . ?
O36 Yb2 Yb4 C72 -65.7(11) . . . . ?
O35 Yb2 Yb4 C72 -123.9(8) . . . . ?
O3 Yb2 Yb4 C72 35.6(8) . . . . ?
Yb3 Yb2 Yb4 C72 143.0(8) . . . . ?
Yb1 Yb2 Yb4 C72 73.4(8) . . . . ?
O16 Yb2 Yb4 Yb3 161.7(4) . . . . ?
O28 Yb2 Yb4 Yb3 -109.0(4) . . . . ?
O9 Yb2 Yb4 Yb3 20.2(5) 3_777 . . . ?
O4 Yb2 Yb4 Yb3 40.6(4) . . . . ?
O1 Yb2 Yb4 Yb3 -36.3(3) . . . . ?
O36 Yb2 Yb4 Yb3 151.4(8) . . . . ?
O35 Yb2 Yb4 Yb3 93.1(3) . . . . ?
O3 Yb2 Yb4 Yb3 -107.4(4) . . . . ?
Yb1 Yb2 Yb4 Yb3 -69.56(3) . . . . ?
O1 Yb3 Yb4 O15 58.9(5) . . . . ?
O10 Yb3 Yb4 O15 2.5(7) 3_777 . . . ?
O4 Yb3 Yb4 O15 -19.2(6) . . . . ?
O2 Yb3 Yb4 O15 134.7(6) . . . . ?
O14 Yb3 Yb4 O15 -157.7(9) 4_575 . . . ?
O37 Yb3 Yb4 O15 -150.0(6) . . . . ?
O33 Yb3 Yb4 O15 -75.7(6) . . . . ?
O13 Yb3 Yb4 O15 133.3(6) 4_575 . . . ?
C13 Yb3 Yb4 O15 155.6(8) 4_575 . . . ?
Yb2 Yb3 Yb4 O15 21.6(4) . . . . ?
Yb1 Yb3 Yb4 O15 93.8(4) . . . . ?
O1 Yb3 Yb4 O3 -3.5(4) . . . . ?
O10 Yb3 Yb4 O3 -59.8(6) 3_777 . . . ?
O4 Yb3 Yb4 O3 -81.6(5) . . . . ?
O2 Yb3 Yb4 O3 72.4(5) . . . . ?
O14 Yb3 Yb4 O3 139.9(8) 4_575 . . . ?
O37 Yb3 Yb4 O3 147.7(5) . . . . ?
O33 Yb3 Yb4 O3 -138.0(5) . . . . ?
O13 Yb3 Yb4 O3 70.9(4) 4_575 . . . ?
C13 Yb3 Yb4 O3 93.3(7) 4_575 . . . ?
Yb2 Yb3 Yb4 O3 -40.7(3) . . . . ?
Yb1 Yb3 Yb4 O3 31.5(3) . . . . ?
O1 Yb3 Yb4 O4 78.1(5) . . . . ?
O10 Yb3 Yb4 O4 21.7(7) 3_777 . . . ?
O2 Yb3 Yb4 O4 153.9(6) . . . . ?
O14 Yb3 Yb4 O4 -138.5(9) 4_575 . . . ?
O37 Yb3 Yb4 O4 -130.8(6) . . . . ?
O33 Yb3 Yb4 O4 -56.5(6) . . . . ?
O13 Yb3 Yb4 O4 152.5(6) 4_575 . . . ?
C13 Yb3 Yb4 O4 174.8(8) 4_575 . . . ?
Yb2 Yb3 Yb4 O4 40.8(5) . . . . ?
Yb1 Yb3 Yb4 O4 113.0(5) . . . . ?
O1 Yb3 Yb4 O2 -75.8(5) . . . . ?
O10 Yb3 Yb4 O2 -132.2(6) 3_777 . . . ?
O4 Yb3 Yb4 O2 -153.9(6) . . . . ?
O14 Yb3 Yb4 O2 67.5(8) 4_575 . . . ?
O37 Yb3 Yb4 O2 75.3(5) . . . . ?
O33 Yb3 Yb4 O2 149.6(5) . . . . ?
O13 Yb3 Yb4 O2 -1.4(5) 4_575 . . . ?
C13 Yb3 Yb4 O2 20.9(7) 4_575 . . . ?
Yb2 Yb3 Yb4 O2 -113.1(4) . . . . ?
Yb1 Yb3 Yb4 O2 -40.9(4) . . . . ?
O1 Yb3 Yb4 O31 -84.8(5) . . . . ?
O10 Yb3 Yb4 O31 -141.1(7) 3_777 . . . ?
O4 Yb3 Yb4 O31 -162.9(6) . . . . ?
O2 Yb3 Yb4 O31 -8.9(6) . . . . ?
O14 Yb3 Yb4 O31 58.6(9) 4_575 . . . ?
O37 Yb3 Yb4 O31 66.4(6) . . . . ?
O33 Yb3 Yb4 O31 140.7(6) . . . . ?
O13 Yb3 Yb4 O31 -10.4(6) 4_575 . . . ?
C13 Yb3 Yb4 O31 12.0(8) 4_575 . . . ?
Yb2 Yb3 Yb4 O31 -122.0(5) . . . . ?
Yb1 Yb3 Yb4 O31 -49.8(5) . . . . ?
O1 Yb3 Yb4 O23 -169.5(5) . . . . ?
O10 Yb3 Yb4 O23 134.2(6) 3_777 . . . ?
O4 Yb3 Yb4 O23 112.4(6) . . . . ?
O2 Yb3 Yb4 O23 -93.6(5) . . . . ?
O14 Yb3 Yb4 O23 -26.1(8) 4_575 . . . ?
O37 Yb3 Yb4 O23 -18.3(5) . . . . ?
O33 Yb3 Yb4 O23 56.0(5) . . . . ?
O13 Yb3 Yb4 O23 -95.1(5) 4_575 . . . ?
C13 Yb3 Yb4 O23 -72.7(7) 4_575 . . . ?
Yb2 Yb3 Yb4 O23 153.3(4) . . . . ?
Yb1 Yb3 Yb4 O23 -134.5(4) . . . . ?
O1 Yb3 Yb4 O32 -160.1(9) . . . . ?
O10 Yb3 Yb4 O32 143.5(10) 3_777 . . . ?
O4 Yb3 Yb4 O32 121.8(10) . . . . ?
O2 Yb3 Yb4 O32 -84.3(10) . . . . ?
O14 Yb3 Yb4 O32 -16.8(12) 4_575 . . . ?
O37 Yb3 Yb4 O32 -9.0(10) . . . . ?
O33 Yb3 Yb4 O32 65.3(10) . . . . ?
O13 Yb3 Yb4 O32 -85.7(10) 4_575 . . . ?
C13 Yb3 Yb4 O32 -63.4(11) 4_575 . . . ?
Yb2 Yb3 Yb4 O32 162.6(9) . . . . ?
Yb1 Yb3 Yb4 O32 -125.2(9) . . . . ?
O1 Yb3 Yb4 O24 138.8(4) . . . . ?
O10 Yb3 Yb4 O24 82.4(6) 3_777 . . . ?
O4 Yb3 Yb4 O24 60.7(5) . . . . ?
O2 Yb3 Yb4 O24 -145.4(5) . . . . ?
O14 Yb3 Yb4 O24 -77.9(8) 4_575 . . . ?
O37 Yb3 Yb4 O24 -70.1(5) . . . . ?
O33 Yb3 Yb4 O24 4.2(5) . . . . ?
O13 Yb3 Yb4 O24 -146.8(4) 4_575 . . . ?
C13 Yb3 Yb4 O24 -124.5(7) 4_575 . . . ?
Yb2 Yb3 Yb4 O24 101.5(3) . . . . ?
Yb1 Yb3 Yb4 O24 173.7(3) . . . . ?
O1 Yb3 Yb4 C48 164.8(5) . . . . ?
O10 Yb3 Yb4 C48 108.5(6) 3_777 . . . ?
O4 Yb3 Yb4 C48 86.7(6) . . . . ?
O2 Yb3 Yb4 C48 -119.4(5) . . . . ?
O14 Yb3 Yb4 C48 -51.8(8) 4_575 . . . ?
O37 Yb3 Yb4 C48 -44.0(5) . . . . ?
O33 Yb3 Yb4 C48 30.2(5) . . . . ?
O13 Yb3 Yb4 C48 -120.8(5) 4_575 . . . ?
C13 Yb3 Yb4 C48 -98.5(7) 4_575 . . . ?
Yb2 Yb3 Yb4 C48 127.5(4) . . . . ?
Yb1 Yb3 Yb4 C48 -160.3(4) . . . . ?
O1 Yb3 Yb4 C72 -109.8(7) . . . . ?
O10 Yb3 Yb4 C72 -166.2(8) 3_777 . . . ?
O4 Yb3 Yb4 C72 172.1(8) . . . . ?
O2 Yb3 Yb4 C72 -34.0(8) . . . . ?
O14 Yb3 Yb4 C72 33.6(10) 4_575 . . . ?
O37 Yb3 Yb4 C72 41.3(8) . . . . ?
O33 Yb3 Yb4 C72 115.6(8) . . . . ?
O13 Yb3 Yb4 C72 -35.4(8) 4_575 . . . ?
C13 Yb3 Yb4 C72 -13.1(9) 4_575 . . . ?
Yb2 Yb3 Yb4 C72 -147.1(7) . . . . ?
Yb1 Yb3 Yb4 C72 -74.9(7) . . . . ?
O1 Yb3 Yb4 Yb2 37.3(3) . . . . ?
O10 Yb3 Yb4 Yb2 -19.1(5) 3_777 . . . ?
O4 Yb3 Yb4 Yb2 -40.8(4) . . . . ?
O2 Yb3 Yb4 Yb2 113.1(4) . . . . ?
O14 Yb3 Yb4 Yb2 -179.4(8) 4_575 . . . ?
O37 Yb3 Yb4 Yb2 -171.6(4) . . . . ?
O33 Yb3 Yb4 Yb2 -97.3(4) . . . . ?
O13 Yb3 Yb4 Yb2 111.7(3) 4_575 . . . ?
C13 Yb3 Yb4 Yb2 134.0(6) 4_575 . . . ?
Yb1 Yb3 Yb4 Yb2 72.20(3) . . . . ?
O1 Yb1 Yb5 O12 19.3(5) . . . . ?
O6 Yb1 Yb5 O12 -106.6(6) . . . . ?
O5 Yb1 Yb5 O12 104.7(5) . . . . ?
O3 Yb1 Yb5 O12 -128.4(7) . . . . ?
O7 Yb1 Yb5 O12 179.4(5) . . . . ?
O2 Yb1 Yb5 O12 111.9(5) . . . . ?
O27 Yb1 Yb5 O12 -65.3(5) . . . . ?
O11 Yb1 Yb5 O12 4.9(5) . . . . ?
Yb3 Yb1 Yb5 O12 65.3(4) . . . . ?
Yb7 Yb1 Yb5 O12 -144.3(4) . . . . ?
Yb4 Yb1 Yb5 O12 154.4(4) . . . . ?
O1 Yb1 Yb5 O17 -73.1(5) . . . 4_575 ?
O6 Yb1 Yb5 O17 160.9(6) . . . 4_575 ?
O5 Yb1 Yb5 O17 12.2(5) . . . 4_575 ?
O3 Yb1 Yb5 O17 139.2(6) . . . 4_575 ?
O7 Yb1 Yb5 O17 87.0(4) . . . 4_575 ?
O2 Yb1 Yb5 O17 19.4(5) . . . 4_575 ?
O27 Yb1 Yb5 O17 -157.7(5) . . . 4_575 ?
O11 Yb1 Yb5 O17 -87.5(5) . . . 4_575 ?
Yb3 Yb1 Yb5 O17 -27.2(4) . . . 4_575 ?
Yb7 Yb1 Yb5 O17 123.2(4) . . . 4_575 ?
Yb4 Yb1 Yb5 O17 62.0(4) . . . 4_575 ?
O1 Yb1 Yb5 O8 -161.6(4) . . . . ?
O6 Yb1 Yb5 O8 72.4(5) . . . . ?
O5 Yb1 Yb5 O8 -76.3(5) . . . . ?
O3 Yb1 Yb5 O8 50.7(6) . . . . ?
O7 Yb1 Yb5 O8 -1.5(3) . . . . ?
O2 Yb1 Yb5 O8 -69.1(4) . . . . ?
O27 Yb1 Yb5 O8 113.8(4) . . . . ?
O11 Yb1 Yb5 O8 -176.0(4) . . . . ?
Yb3 Yb1 Yb5 O8 -115.7(2) . . . . ?
Yb7 Yb1 Yb5 O8 34.7(2) . . . . ?
Yb4 Yb1 Yb5 O8 -26.5(2) . . . . ?
O1 Yb1 Yb5 O6 126.0(5) . . . . ?
O5 Yb1 Yb5 O6 -148.7(6) . . . . ?
O3 Yb1 Yb5 O6 -21.7(7) . . . . ?
O7 Yb1 Yb5 O6 -74.0(5) . . . . ?
O2 Yb1 Yb5 O6 -141.5(5) . . . . ?
O27 Yb1 Yb5 O6 41.3(5) . . . . ?
O11 Yb1 Yb5 O6 111.6(6) . . . . ?
Yb3 Yb1 Yb5 O6 171.9(5) . . . . ?
Yb7 Yb1 Yb5 O6 -37.7(5) . . . . ?
Yb4 Yb1 Yb5 O6 -98.9(5) . . . . ?
O1 Yb1 Yb5 O25 106.3(5) . . . 3_877 ?
O6 Yb1 Yb5 O25 -19.7(6) . . . 3_877 ?
O5 Yb1 Yb5 O25 -168.3(5) . . . 3_877 ?
O3 Yb1 Yb5 O25 -41.4(6) . . . 3_877 ?
O7 Yb1 Yb5 O25 -93.6(4) . . . 3_877 ?
O2 Yb1 Yb5 O25 -161.2(5) . . . 3_877 ?
O27 Yb1 Yb5 O25 21.7(5) . . . 3_877 ?
O11 Yb1 Yb5 O25 91.9(5) . . . 3_877 ?
Yb3 Yb1 Yb5 O25 152.2(3) . . . 3_877 ?
Yb7 Yb1 Yb5 O25 -57.4(3) . . . 3_877 ?
Yb4 Yb1 Yb5 O25 -118.6(3) . . . 3_877 ?
O1 Yb1 Yb5 O39 -166.1(10) . . . . ?
O6 Yb1 Yb5 O39 67.9(10) . . . . ?
O5 Yb1 Yb5 O39 -80.7(10) . . . . ?
O3 Yb1 Yb5 O39 46.2(11) . . . . ?
O7 Yb1 Yb5 O39 -6.0(10) . . . . ?
O2 Yb1 Yb5 O39 -73.6(10) . . . . ?
O27 Yb1 Yb5 O39 109.3(10) . . . . ?
O11 Yb1 Yb5 O39 179.5(10) . . . . ?
Yb3 Yb1 Yb5 O39 -120.2(9) . . . . ?
Yb7 Yb1 Yb5 O39 30.2(9) . . . . ?
Yb4 Yb1 Yb5 O39 -31.0(9) . . . . ?
O1 Yb1 Yb5 O38 16.9(11) . . . . ?
O6 Yb1 Yb5 O38 -109.1(11) . . . . ?
O5 Yb1 Yb5 O38 102.2(11) . . . . ?
O3 Yb1 Yb5 O38 -130.8(12) . . . . ?
O7 Yb1 Yb5 O38 177.0(11) . . . . ?
O2 Yb1 Yb5 O38 109.4(11) . . . . ?
O27 Yb1 Yb5 O38 -67.7(11) . . . . ?
O11 Yb1 Yb5 O38 2.5(11) . . . . ?
Yb3 Yb1 Yb5 O38 62.8(10) . . . . ?
Yb7 Yb1 Yb5 O38 -146.8(10) . . . . ?
Yb4 Yb1 Yb5 O38 152.0(10) . . . . ?
O1 Yb1 Yb5 O5 -85.3(5) . . . . ?
O6 Yb1 Yb5 O5 148.7(6) . . . . ?
O3 Yb1 Yb5 O5 127.0(7) . . . . ?
O7 Yb1 Yb5 O5 74.7(5) . . . . ?
O2 Yb1 Yb5 O5 7.2(5) . . . . ?
O27 Yb1 Yb5 O5 -170.0(5) . . . . ?
O11 Yb1 Yb5 O5 -99.7(5) . . . . ?
Yb3 Yb1 Yb5 O5 -39.4(4) . . . . ?
Yb7 Yb1 Yb5 O5 111.0(4) . . . . ?
Yb4 Yb1 Yb5 O5 49.8(4) . . . . ?
O1 Yb1 Yb5 Yb7 163.7(3) . . . . ?
O6 Yb1 Yb5 Yb7 37.7(5) . . . . ?
O5 Yb1 Yb5 Yb7 -111.0(4) . . . . ?
O3 Yb1 Yb5 Yb7 16.0(5) . . . . ?
O7 Yb1 Yb5 Yb7 -36.3(2) . . . . ?
O2 Yb1 Yb5 Yb7 -103.8(3) . . . . ?
O27 Yb1 Yb5 Yb7 79.0(3) . . . . ?
O11 Yb1 Yb5 Yb7 149.3(3) . . . . ?
Yb3 Yb1 Yb5 Yb7 -150.41(3) . . . . ?
Yb4 Yb1 Yb5 Yb7 -61.23(5) . . . . ?
O1 Yb1 Yb5 Yb6 -126.6(3) . . . . ?
O6 Yb1 Yb5 Yb6 107.4(5) . . . . ?
O5 Yb1 Yb5 Yb6 -41.3(4) . . . . ?
O3 Yb1 Yb5 Yb6 85.7(5) . . . . ?
O7 Yb1 Yb5 Yb6 33.5(2) . . . . ?
O2 Yb1 Yb5 Yb6 -34.1(3) . . . . ?
O27 Yb1 Yb5 Yb6 148.8(3) . . . . ?
O11 Yb1 Yb5 Yb6 -141.0(3) . . . . ?
Yb3 Yb1 Yb5 Yb6 -80.70(3) . . . . ?
Yb7 Yb1 Yb5 Yb6 69.71(2) . . . . ?
Yb4 Yb1 Yb5 Yb6 8.49(5) . . . . ?
O12 Yb5 Yb6 O29 -138.3(6) . . . 3_867 ?
O17 Yb5 Yb6 O29 137.9(5) 4_575 . . 3_867 ?
O8 Yb5 Yb6 O29 15.3(5) . . . 3_867 ?
O6 Yb5 Yb6 O29 -62.4(5) . . . 3_867 ?
O25 Yb5 Yb6 O29 -8.5(6) 3_877 . . 3_867 ?
O39 Yb5 Yb6 O29 69.1(6) . . . 3_867 ?
O38 Yb5 Yb6 O29 118.7(11) . . . 3_867 ?
O5 Yb5 Yb6 O29 -134.3(5) . . . 3_867 ?
Yb7 Yb5 Yb6 O29 -26.2(4) . . . 3_867 ?
Yb1 Yb5 Yb6 O29 -96.4(4) . . . 3_867 ?
O12 Yb5 Yb6 O18 79.8(6) . . . 4_575 ?
O17 Yb5 Yb6 O18 -4.0(5) 4_575 . . 4_575 ?
O8 Yb5 Yb6 O18 -126.6(5) . . . 4_575 ?
O6 Yb5 Yb6 O18 155.7(4) . . . 4_575 ?
O25 Yb5 Yb6 O18 -150.4(6) 3_877 . . 4_575 ?
O39 Yb5 Yb6 O18 -72.8(5) . . . 4_575 ?
O38 Yb5 Yb6 O18 -23.2(10) . . . 4_575 ?
O5 Yb5 Yb6 O18 83.8(5) . . . 4_575 ?
Yb7 Yb5 Yb6 O18 -168.1(4) . . . 4_575 ?
Yb1 Yb5 Yb6 O18 121.7(4) . . . 4_575 ?
O12 Yb5 Yb6 O8 -153.6(6) . . . . ?
O17 Yb5 Yb6 O8 122.5(5) 4_575 . . . ?
O6 Yb5 Yb6 O8 -77.7(5) . . . . ?
O25 Yb5 Yb6 O8 -23.8(6) 3_877 . . . ?
O39 Yb5 Yb6 O8 53.8(6) . . . . ?
O38 Yb5 Yb6 O8 103.4(11) . . . . ?
O5 Yb5 Yb6 O8 -149.6(6) . . . . ?
Yb7 Yb5 Yb6 O8 -41.6(4) . . . . ?
Yb1 Yb5 Yb6 O8 -111.8(4) . . . . ?
O12 Yb5 Yb6 O7 -75.5(5) . . . . ?
O17 Yb5 Yb6 O7 -159.3(4) 4_575 . . . ?
O8 Yb5 Yb6 O7 78.1(5) . . . . ?
O6 Yb5 Yb6 O7 0.4(4) . . . . ?
O25 Yb5 Yb6 O7 54.3(5) 3_877 . . . ?
O39 Yb5 Yb6 O7 131.9(5) . . . . ?
O38 Yb5 Yb6 O7 -178.5(10) . . . . ?
O5 Yb5 Yb6 O7 -71.5(5) . . . . ?
Yb7 Yb5 Yb6 O7 36.6(3) . . . . ?
Yb1 Yb5 Yb6 O7 -33.6(3) . . . . ?
O12 Yb5 Yb6 O21 4.8(6) . . . 3_767 ?
O17 Yb5 Yb6 O21 -79.1(5) 4_575 . . 3_767 ?
O8 Yb5 Yb6 O21 158.4(5) . . . 3_767 ?
O6 Yb5 Yb6 O21 80.7(5) . . . 3_767 ?
O25 Yb5 Yb6 O21 134.6(6) 3_877 . . 3_767 ?
O39 Yb5 Yb6 O21 -147.8(5) . . . 3_767 ?
O38 Yb5 Yb6 O21 -98.2(11) . . . 3_767 ?
O5 Yb5 Yb6 O21 8.8(5) . . . 3_767 ?
Yb7 Yb5 Yb6 O21 116.9(4) . . . 3_767 ?
Yb1 Yb5 Yb6 O21 46.7(4) . . . 3_767 ?
O12 Yb5 Yb6 O5 -4.0(6) . . . . ?
O17 Yb5 Yb6 O5 -87.8(5) 4_575 . . . ?
O8 Yb5 Yb6 O5 149.6(6) . . . . ?
O6 Yb5 Yb6 O5 71.9(5) . . . . ?
O25 Yb5 Yb6 O5 125.8(6) 3_877 . . . ?
O39 Yb5 Yb6 O5 -156.6(6) . . . . ?
O38 Yb5 Yb6 O5 -107.0(11) . . . . ?
Yb7 Yb5 Yb6 O5 108.1(4) . . . . ?
Yb1 Yb5 Yb6 O5 37.9(4) . . . . ?
O12 Yb5 Yb6 O22 85.4(7) . . . 3_767 ?
O17 Yb5 Yb6 O22 1.5(7) 4_575 . . 3_767 ?
O8 Yb5 Yb6 O22 -121.0(7) . . . 3_767 ?
O6 Yb5 Yb6 O22 161.3(6) . . . 3_767 ?
O25 Yb5 Yb6 O22 -144.8(7) 3_877 . . 3_767 ?
O39 Yb5 Yb6 O22 -67.2(7) . . . 3_767 ?
O38 Yb5 Yb6 O22 -17.6(11) . . . 3_767 ?
O5 Yb5 Yb6 O22 89.4(7) . . . 3_767 ?
Yb7 Yb5 Yb6 O22 -162.6(6) . . . 3_767 ?
Yb1 Yb5 Yb6 O22 127.2(6) . . . 3_767 ?
O12 Yb5 Yb6 O40 150.4(6) . . . . ?
O17 Yb5 Yb6 O40 66.5(5) 4_575 . . . ?
O8 Yb5 Yb6 O40 -56.0(5) . . . . ?
O6 Yb5 Yb6 O40 -133.7(4) . . . . ?
O25 Yb5 Yb6 O40 -79.8(5) 3_877 . . . ?
O39 Yb5 Yb6 O40 -2.2(5) . . . . ?
O38 Yb5 Yb6 O40 47.4(10) . . . . ?
O5 Yb5 Yb6 O40 154.4(5) . . . . ?
Yb7 Yb5 Yb6 O40 -97.6(3) . . . . ?
Yb1 Yb5 Yb6 O40 -167.8(3) . . . . ?
O12 Yb5 Yb6 C37 36.6(8) . . . 3_767 ?
O17 Yb5 Yb6 C37 -47.3(7) 4_575 . . 3_767 ?
O8 Yb5 Yb6 C37 -169.8(8) . . . 3_767 ?
O6 Yb5 Yb6 C37 112.5(7) . . . 3_767 ?
O25 Yb5 Yb6 C37 166.4(8) 3_877 . . 3_767 ?
O39 Yb5 Yb6 C37 -116.0(8) . . . 3_767 ?
O38 Yb5 Yb6 C37 -66.4(12) . . . 3_767 ?
O5 Yb5 Yb6 C37 40.6(8) . . . 3_767 ?
Yb7 Yb5 Yb6 C37 148.7(6) . . . 3_767 ?
Yb1 Yb5 Yb6 C37 78.5(6) . . . 3_767 ?
O12 Yb5 Yb6 Yb7 -112.0(4) . . . . ?
O17 Yb5 Yb6 Yb7 164.1(4) 4_575 . . . ?
O8 Yb5 Yb6 Yb7 41.6(4) . . . . ?
O6 Yb5 Yb6 Yb7 -36.2(3) . . . . ?
O25 Yb5 Yb6 Yb7 17.7(4) 3_877 . . . ?
O39 Yb5 Yb6 Yb7 95.4(4) . . . . ?
O38 Yb5 Yb6 Yb7 145.0(10) . . . . ?
O5 Yb5 Yb6 Yb7 -108.1(4) . . . . ?
Yb1 Yb5 Yb6 Yb7 -70.20(3) . . . . ?
O12 Yb5 Yb6 Yb1 -41.8(4) . . . . ?
O17 Yb5 Yb6 Yb1 -125.7(4) 4_575 . . . ?
O8 Yb5 Yb6 Yb1 111.8(4) . . . . ?
O6 Yb5 Yb6 Yb1 34.0(3) . . . . ?
O25 Yb5 Yb6 Yb1 87.9(4) 3_877 . . . ?
O39 Yb5 Yb6 Yb1 165.6(4) . . . . ?
O38 Yb5 Yb6 Yb1 -144.8(10) . . . . ?
O5 Yb5 Yb6 Yb1 -37.9(4) . . . . ?
Yb7 Yb5 Yb6 Yb1 70.20(3) . . . . ?
O1 Yb1 Yb6 O29 -123.5(5) . . . 3_867 ?
O6 Yb1 Yb6 O29 84.7(4) . . . 3_867 ?
O5 Yb1 Yb6 O29 165.9(6) . . . 3_867 ?
O3 Yb1 Yb6 O29 -32.1(4) . . . 3_867 ?
O7 Yb1 Yb6 O29 7.7(6) . . . 3_867 ?
O2 Yb1 Yb6 O29 -88.8(4) . . . 3_867 ?
O27 Yb1 Yb6 O29 68.5(5) . . . 3_867 ?
O11 Yb1 Yb6 O29 158.0(5) . . . 3_867 ?
Yb3 Yb1 Yb6 O29 -114.6(3) . . . 3_867 ?
Yb7 Yb1 Yb6 O29 49.3(3) . . . 3_867 ?
Yb5 Yb1 Yb6 O29 119.3(3) . . . 3_867 ?
Yb4 Yb1 Yb6 O29 -56.3(3) . . . 3_867 ?
O1 Yb1 Yb6 O18 58.9(5) . . . 4_575 ?
O6 Yb1 Yb6 O18 -92.9(4) . . . 4_575 ?
O5 Yb1 Yb6 O18 -11.7(6) . . . 4_575 ?
O3 Yb1 Yb6 O18 150.3(5) . . . 4_575 ?
O7 Yb1 Yb6 O18 -170.0(6) . . . 4_575 ?
O2 Yb1 Yb6 O18 93.6(4) . . . 4_575 ?
O27 Yb1 Yb6 O18 -109.2(6) . . . 4_575 ?
O11 Yb1 Yb6 O18 -19.6(5) . . . 4_575 ?
Yb3 Yb1 Yb6 O18 67.8(4) . . . 4_575 ?
Yb7 Yb1 Yb6 O18 -128.3(4) . . . 4_575 ?
Yb5 Yb1 Yb6 O18 -58.3(4) . . . 4_575 ?
Yb4 Yb1 Yb6 O18 126.1(4) . . . 4_575 ?
O1 Yb1 Yb6 O8 151.8(4) . . . . ?
O6 Yb1 Yb6 O8 0.0(4) . . . . ?
O5 Yb1 Yb6 O8 81.2(5) . . . . ?
O3 Yb1 Yb6 O8 -116.8(4) . . . . ?
O7 Yb1 Yb6 O8 -77.0(5) . . . . ?
O2 Yb1 Yb6 O8 -173.5(3) . . . . ?
O27 Yb1 Yb6 O8 -16.2(5) . . . . ?
O11 Yb1 Yb6 O8 73.3(4) . . . . ?
Yb3 Yb1 Yb6 O8 160.7(2) . . . . ?
Yb7 Yb1 Yb6 O8 -35.4(2) . . . . ?
Yb5 Yb1 Yb6 O8 34.6(2) . . . . ?
Yb4 Yb1 Yb6 O8 -141.0(2) . . . . ?
O1 Yb1 Yb6 O7 -131.2(6) . . . . ?
O6 Yb1 Yb6 O7 77.0(5) . . . . ?
O5 Yb1 Yb6 O7 158.2(6) . . . . ?
O3 Yb1 Yb6 O7 -39.8(5) . . . . ?
O2 Yb1 Yb6 O7 -96.5(5) . . . . ?
O27 Yb1 Yb6 O7 60.8(6) . . . . ?
O11 Yb1 Yb6 O7 150.4(6) . . . . ?
Yb3 Yb1 Yb6 O7 -122.3(4) . . . . ?
Yb7 Yb1 Yb6 O7 41.7(4) . . . . ?
Yb5 Yb1 Yb6 O7 111.7(4) . . . . ?
Yb4 Yb1 Yb6 O7 -63.9(4) . . . . ?
O1 Yb1 Yb6 O21 -27.0(5) . . . 3_767 ?
O6 Yb1 Yb6 O21 -178.9(4) . . . 3_767 ?
O5 Yb1 Yb6 O21 -97.7(5) . . . 3_767 ?
O3 Yb1 Yb6 O21 64.4(4) . . . 3_767 ?
O7 Yb1 Yb6 O21 104.1(5) . . . 3_767 ?
O2 Yb1 Yb6 O21 7.7(4) . . . 3_767 ?
O27 Yb1 Yb6 O21 164.9(5) . . . 3_767 ?
O11 Yb1 Yb6 O21 -105.5(5) . . . 3_767 ?
Yb3 Yb1 Yb6 O21 -18.2(3) . . . 3_767 ?
Yb7 Yb1 Yb6 O21 145.8(3) . . . 3_767 ?
Yb5 Yb1 Yb6 O21 -144.2(3) . . . 3_767 ?
Yb4 Yb1 Yb6 O21 40.2(3) . . . 3_767 ?
O1 Yb1 Yb6 O5 70.6(6) . . . . ?
O6 Yb1 Yb6 O5 -81.2(5) . . . . ?
O3 Yb1 Yb6 O5 162.0(5) . . . . ?
O7 Yb1 Yb6 O5 -158.2(6) . . . . ?
O2 Yb1 Yb6 O5 105.3(5) . . . . ?
O27 Yb1 Yb6 O5 -97.4(6) . . . . ?
O11 Yb1 Yb6 O5 -7.9(6) . . . . ?
Yb3 Yb1 Yb6 O5 79.5(4) . . . . ?
Yb7 Yb1 Yb6 O5 -116.6(4) . . . . ?
Yb5 Yb1 Yb6 O5 -46.6(4) . . . . ?
Yb4 Yb1 Yb6 O5 137.8(4) . . . . ?
O1 Yb1 Yb6 O22 -27.5(5) . . . 3_767 ?
O6 Yb1 Yb6 O22 -179.3(5) . . . 3_767 ?
O5 Yb1 Yb6 O22 -98.1(6) . . . 3_767 ?
O3 Yb1 Yb6 O22 63.9(5) . . . 3_767 ?
O7 Yb1 Yb6 O22 103.6(6) . . . 3_767 ?
O2 Yb1 Yb6 O22 7.2(5) . . . 3_767 ?
O27 Yb1 Yb6 O22 164.4(6) . . . 3_767 ?
O11 Yb1 Yb6 O22 -106.0(5) . . . 3_767 ?
Yb3 Yb1 Yb6 O22 -18.6(4) . . . 3_767 ?
Yb7 Yb1 Yb6 O22 145.3(4) . . . 3_767 ?
Yb5 Yb1 Yb6 O22 -144.7(4) . . . 3_767 ?
Yb4 Yb1 Yb6 O22 39.7(4) . . . 3_767 ?
O1 Yb1 Yb6 O40 142.3(8) . . . . ?
O6 Yb1 Yb6 O40 -9.5(7) . . . . ?
O5 Yb1 Yb6 O40 71.7(8) . . . . ?
O3 Yb1 Yb6 O40 -126.3(7) . . . . ?
O7 Yb1 Yb6 O40 -86.5(8) . . . . ?
O2 Yb1 Yb6 O40 177.0(7) . . . . ?
O27 Yb1 Yb6 O40 -25.7(8) . . . . ?
O11 Yb1 Yb6 O40 63.9(8) . . . . ?
Yb3 Yb1 Yb6 O40 151.2(7) . . . . ?
Yb7 Yb1 Yb6 O40 -44.8(7) . . . . ?
Yb5 Yb1 Yb6 O40 25.2(7) . . . . ?
Yb4 Yb1 Yb6 O40 -150.4(7) . . . . ?
O1 Yb1 Yb6 C37 -26.3(5) . . . 3_767 ?
O6 Yb1 Yb6 C37 -178.1(4) . . . 3_767 ?
O5 Yb1 Yb6 C37 -96.9(6) . . . 3_767 ?
O3 Yb1 Yb6 C37 65.1(4) . . . 3_767 ?
O7 Yb1 Yb6 C37 104.8(5) . . . 3_767 ?
O2 Yb1 Yb6 C37 8.4(4) . . . 3_767 ?
O27 Yb1 Yb6 C37 165.6(5) . . . 3_767 ?
O11 Yb1 Yb6 C37 -104.8(5) . . . 3_767 ?
Yb3 Yb1 Yb6 C37 -17.4(3) . . . 3_767 ?
Yb7 Yb1 Yb6 C37 146.5(3) . . . 3_767 ?
Yb5 Yb1 Yb6 C37 -143.5(3) . . . 3_767 ?
Yb4 Yb1 Yb6 C37 40.9(3) . . . 3_767 ?
O1 Yb1 Yb6 Yb7 -172.8(4) . . . . ?
O6 Yb1 Yb6 Yb7 35.4(3) . . . . ?
O5 Yb1 Yb6 Yb7 116.6(4) . . . . ?
O3 Yb1 Yb6 Yb7 -81.4(3) . . . . ?
O7 Yb1 Yb6 Yb7 -41.7(4) . . . . ?
O2 Yb1 Yb6 Yb7 -138.1(2) . . . . ?
O27 Yb1 Yb6 Yb7 19.1(4) . . . . ?
O11 Yb1 Yb6 Yb7 108.7(3) . . . . ?
Yb3 Yb1 Yb6 Yb7 -163.94(3) . . . . ?
Yb5 Yb1 Yb6 Yb7 69.99(2) . . . . ?
Yb4 Yb1 Yb6 Yb7 -105.61(2) . . . . ?
O1 Yb1 Yb6 Yb5 117.2(4) . . . . ?
O6 Yb1 Yb6 Yb5 -34.6(3) . . . . ?
O5 Yb1 Yb6 Yb5 46.6(4) . . . . ?
O3 Yb1 Yb6 Yb5 -151.4(3) . . . . ?
O7 Yb1 Yb6 Yb5 -111.7(4) . . . . ?
O2 Yb1 Yb6 Yb5 151.9(2) . . . . ?
O27 Yb1 Yb6 Yb5 -50.9(4) . . . . ?
O11 Yb1 Yb6 Yb5 38.7(3) . . . . ?
Yb3 Yb1 Yb6 Yb5 126.07(3) . . . . ?
Yb7 Yb1 Yb6 Yb5 -69.99(2) . . . . ?
Yb4 Yb1 Yb6 Yb5 -175.60(3) . . . . ?
O12 Yb5 Yb7 O30 138.9(6) . . . 3_867 ?
O17 Yb5 Yb7 O30 4.7(6) 4_575 . . 3_867 ?
O8 Yb5 Yb7 O30 -17.5(6) . . . 3_867 ?
O6 Yb5 Yb7 O30 131.6(6) . . . 3_867 ?
O25 Yb5 Yb7 O30 -142.1(5) 3_877 . . 3_867 ?
O39 Yb5 Yb7 O30 -72.4(5) . . . 3_867 ?
O38 Yb5 Yb7 O30 -118.4(11) . . . 3_867 ?
O5 Yb5 Yb7 O30 61.8(5) . . . 3_867 ?
Yb6 Yb5 Yb7 O30 23.6(4) . . . 3_867 ?
Yb1 Yb5 Yb7 O30 96.2(4) . . . 3_867 ?
O12 Yb5 Yb7 O6 7.3(6) . . . . ?
O17 Yb5 Yb7 O6 -126.9(6) 4_575 . . . ?
O8 Yb5 Yb7 O6 -149.1(6) . . . . ?
O25 Yb5 Yb7 O6 86.3(6) 3_877 . . . ?
O39 Yb5 Yb7 O6 156.0(6) . . . . ?
O38 Yb5 Yb7 O6 110.0(11) . . . . ?
O5 Yb5 Yb7 O6 -69.7(5) . . . . ?
Yb6 Yb5 Yb7 O6 -107.9(4) . . . . ?
Yb1 Yb5 Yb7 O6 -35.3(4) . . . . ?
O12 Yb5 Yb7 O8 156.4(6) . . . . ?
O17 Yb5 Yb7 O8 22.2(6) 4_575 . . . ?
O6 Yb5 Yb7 O8 149.1(6) . . . . ?
O25 Yb5 Yb7 O8 -124.6(5) 3_877 . . . ?
O39 Yb5 Yb7 O8 -54.9(6) . . . . ?
O38 Yb5 Yb7 O8 -100.9(11) . . . . ?
O5 Yb5 Yb7 O8 79.3(5) . . . . ?
Yb6 Yb5 Yb7 O8 41.1(4) . . . . ?
Yb1 Yb5 Yb7 O8 113.8(4) . . . . ?
O12 Yb5 Yb7 O26 -78.4(6) . . . 3_877 ?
O17 Yb5 Yb7 O26 147.4(5) 4_575 . . 3_877 ?
O8 Yb5 Yb7 O26 125.2(5) . . . 3_877 ?
O6 Yb5 Yb7 O26 -85.7(5) . . . 3_877 ?
O25 Yb5 Yb7 O26 0.6(5) 3_877 . . 3_877 ?
O39 Yb5 Yb7 O26 70.3(5) . . . 3_877 ?
O38 Yb5 Yb7 O26 24.3(11) . . . 3_877 ?
O5 Yb5 Yb7 O26 -155.4(4) . . . 3_877 ?
Yb6 Yb5 Yb7 O26 166.4(3) . . . 3_877 ?
Yb1 Yb5 Yb7 O26 -121.0(3) . . . 3_877 ?
O12 Yb5 Yb7 O7 78.9(5) . . . . ?
O17 Yb5 Yb7 O7 -55.3(5) 4_575 . . . ?
O8 Yb5 Yb7 O7 -77.5(5) . . . . ?
O6 Yb5 Yb7 O7 71.6(5) . . . . ?
O25 Yb5 Yb7 O7 157.9(4) 3_877 . . . ?
O39 Yb5 Yb7 O7 -132.4(4) . . . . ?
O38 Yb5 Yb7 O7 -178.4(11) . . . . ?
O5 Yb5 Yb7 O7 1.8(3) . . . . ?
Yb6 Yb5 Yb7 O7 -36.4(2) . . . . ?
Yb1 Yb5 Yb7 O7 36.2(2) . . . . ?
O12 Yb5 Yb7 O19 -60.4(7) . . . . ?
O17 Yb5 Yb7 O19 165.4(7) 4_575 . . . ?
O8 Yb5 Yb7 O19 143.2(7) . . . . ?
O6 Yb5 Yb7 O19 -67.7(7) . . . . ?
O25 Yb5 Yb7 O19 18.6(7) 3_877 . . . ?
O39 Yb5 Yb7 O19 88.3(7) . . . . ?
O38 Yb5 Yb7 O19 42.3(12) . . . . ?
O5 Yb5 Yb7 O19 -137.5(6) . . . . ?
Yb6 Yb5 Yb7 O19 -175.7(6) . . . . ?
Yb1 Yb5 Yb7 O19 -103.0(6) . . . . ?
O12 Yb5 Yb7 O20 10.8(6) . . . . ?
O17 Yb5 Yb7 O20 -123.3(5) 4_575 . . . ?
O8 Yb5 Yb7 O20 -145.6(5) . . . . ?
O6 Yb5 Yb7 O20 3.5(5) . . . . ?
O25 Yb5 Yb7 O20 89.8(5) 3_877 . . . ?
O39 Yb5 Yb7 O20 159.6(5) . . . . ?
O38 Yb5 Yb7 O20 113.5(11) . . . . ?
O5 Yb5 Yb7 O20 -66.2(4) . . . . ?
Yb6 Yb5 Yb7 O20 -104.4(3) . . . . ?
Yb1 Yb5 Yb7 O20 -31.8(3) . . . . ?
O12 Yb5 Yb7 O41 -146.7(5) . . . . ?
O17 Yb5 Yb7 O41 79.2(5) 4_575 . . . ?
O8 Yb5 Yb7 O41 56.9(5) . . . . ?
O6 Yb5 Yb7 O41 -154.0(5) . . . . ?
O25 Yb5 Yb7 O41 -67.7(5) 3_877 . . . ?
O39 Yb5 Yb7 O41 2.1(5) . . . . ?
O38 Yb5 Yb7 O41 -44.0(11) . . . . ?
O5 Yb5 Yb7 O41 136.3(4) . . . . ?
Yb6 Yb5 Yb7 O41 98.1(3) . . . . ?
Yb1 Yb5 Yb7 O41 170.7(3) . . . . ?
O12 Yb5 Yb7 C36 -12.2(8) . . . . ?
O17 Yb5 Yb7 C36 -146.4(7) 4_575 . . . ?
O8 Yb5 Yb7 C36 -168.6(7) . . . . ?
O6 Yb5 Yb7 C36 -19.6(7) . . . . ?
O25 Yb5 Yb7 C36 66.8(7) 3_877 . . . ?
O39 Yb5 Yb7 C36 136.5(7) . . . . ?
O38 Yb5 Yb7 C36 90.5(12) . . . . ?
O5 Yb5 Yb7 C36 -89.3(6) . . . . ?
Yb6 Yb5 Yb7 C36 -127.5(6) . . . . ?
Yb1 Yb5 Yb7 C36 -54.9(6) . . . . ?
O12 Yb5 Yb7 Yb6 115.3(5) . . . . ?
O17 Yb5 Yb7 Yb6 -18.9(4) 4_575 . . . ?
O8 Yb5 Yb7 Yb6 -41.1(4) . . . . ?
O6 Yb5 Yb7 Yb6 107.9(4) . . . . ?
O25 Yb5 Yb7 Yb6 -165.8(4) 3_877 . . . ?
O39 Yb5 Yb7 Yb6 -96.0(4) . . . . ?
O38 Yb5 Yb7 Yb6 -142.0(10) . . . . ?
O5 Yb5 Yb7 Yb6 38.2(2) . . . . ?
Yb1 Yb5 Yb7 Yb6 72.61(2) . . . . ?
O12 Yb5 Yb7 Yb1 42.7(5) . . . . ?
O17 Yb5 Yb7 Yb1 -91.5(4) 4_575 . . . ?
O8 Yb5 Yb7 Yb1 -113.8(4) . . . . ?
O6 Yb5 Yb7 Yb1 35.3(4) . . . . ?
O25 Yb5 Yb7 Yb1 121.6(4) 3_877 . . . ?
O39 Yb5 Yb7 Yb1 -168.6(4) . . . . ?
O38 Yb5 Yb7 Yb1 145.4(10) . . . . ?
O5 Yb5 Yb7 Yb1 -34.4(2) . . . . ?
Yb6 Yb5 Yb7 Yb1 -72.61(2) . . . . ?
O29 Yb6 Yb7 O30 -3.2(5) 3_867 . . 3_867 ?
O18 Yb6 Yb7 O30 -145.5(6) 4_575 . . 3_867 ?
O8 Yb6 Yb7 O30 -120.0(5) . . . 3_867 ?
O7 Yb6 Yb7 O30 89.4(5) . . . 3_867 ?
O21 Yb6 Yb7 O30 83.3(5) 3_767 . . 3_867 ?
O5 Yb6 Yb7 O30 159.1(4) . . . 3_867 ?
O22 Yb6 Yb7 O30 1.5(7) 3_767 . . 3_867 ?
O40 Yb6 Yb7 O30 -72.7(5) . . . 3_867 ?
C37 Yb6 Yb7 O30 52.9(7) 3_767 . . 3_867 ?
Yb5 Yb6 Yb7 O30 -160.6(3) . . . 3_867 ?
Yb1 Yb6 Yb7 O30 128.1(3) . . . 3_867 ?
O29 Yb6 Yb7 O6 -166.2(4) 3_867 . . . ?
O18 Yb6 Yb7 O6 51.5(5) 4_575 . . . ?
O8 Yb6 Yb7 O6 76.9(5) . . . . ?
O7 Yb6 Yb7 O6 -73.6(5) . . . . ?
O21 Yb6 Yb7 O6 -79.7(5) 3_767 . . . ?
O5 Yb6 Yb7 O6 -4.0(4) . . . . ?
O22 Yb6 Yb7 O6 -161.5(6) 3_767 . . . ?
O40 Yb6 Yb7 O6 124.3(4) . . . . ?
C37 Yb6 Yb7 O6 -110.1(7) 3_767 . . . ?
Yb5 Yb6 Yb7 O6 36.3(3) . . . . ?
Yb1 Yb6 Yb7 O6 -34.9(3) . . . . ?
O29 Yb6 Yb7 O8 116.8(6) 3_867 . . . ?
O18 Yb6 Yb7 O8 -25.4(6) 4_575 . . . ?
O7 Yb6 Yb7 O8 -150.5(6) . . . . ?
O21 Yb6 Yb7 O8 -156.6(6) 3_767 . . . ?
O5 Yb6 Yb7 O8 -80.9(5) . . . . ?
O22 Yb6 Yb7 O8 121.5(7) 3_767 . . . ?
O40 Yb6 Yb7 O8 47.4(5) . . . . ?
C37 Yb6 Yb7 O8 173.0(8) 3_767 . . . ?
Yb5 Yb6 Yb7 O8 -40.6(4) . . . . ?
Yb1 Yb6 Yb7 O8 -111.8(4) . . . . ?
O29 Yb6 Yb7 O26 139.9(5) 3_867 . . 3_877 ?
O18 Yb6 Yb7 O26 -2.4(6) 4_575 . . 3_877 ?
O8 Yb6 Yb7 O26 23.1(6) . . . 3_877 ?
O7 Yb6 Yb7 O26 -127.5(6) . . . 3_877 ?
O21 Yb6 Yb7 O26 -133.5(6) 3_767 . . 3_877 ?
O5 Yb6 Yb7 O26 -57.8(5) . . . 3_877 ?
O22 Yb6 Yb7 O26 144.6(7) 3_767 . . 3_877 ?
O40 Yb6 Yb7 O26 70.5(5) . . . 3_877 ?
C37 Yb6 Yb7 O26 -163.9(8) 3_767 . . 3_877 ?
Yb5 Yb6 Yb7 O26 -17.5(4) . . . 3_877 ?
Yb1 Yb6 Yb7 O26 -88.8(4) . . . 3_877 ?
O29 Yb6 Yb7 O7 -92.6(5) 3_867 . . . ?
O18 Yb6 Yb7 O7 125.1(6) 4_575 . . . ?
O8 Yb6 Yb7 O7 150.5(6) . . . . ?
O21 Yb6 Yb7 O7 -6.1(6) 3_767 . . . ?
O5 Yb6 Yb7 O7 69.6(5) . . . . ?
O22 Yb6 Yb7 O7 -87.9(7) 3_767 . . . ?
O40 Yb6 Yb7 O7 -162.1(5) . . . . ?
C37 Yb6 Yb7 O7 -36.5(8) 3_767 . . . ?
Yb5 Yb6 Yb7 O7 109.9(4) . . . . ?
Yb1 Yb6 Yb7 O7 38.7(4) . . . . ?
O29 Yb6 Yb7 O19 -26.5(6) 3_867 . . . ?
O18 Yb6 Yb7 O19 -168.7(7) 4_575 . . . ?
O8 Yb6 Yb7 O19 -143.3(7) . . . . ?
O7 Yb6 Yb7 O19 66.2(7) . . . . ?
O21 Yb6 Yb7 O19 60.1(7) 3_767 . . . ?
O5 Yb6 Yb7 O19 135.8(6) . . . . ?
O22 Yb6 Yb7 O19 -21.7(8) 3_767 . . . ?
O40 Yb6 Yb7 O19 -95.9(6) . . . . ?
C37 Yb6 Yb7 O19 29.7(9) 3_767 . . . ?
Yb5 Yb6 Yb7 O19 176.1(5) . . . . ?
Yb1 Yb6 Yb7 O19 104.9(5) . . . . ?
O29 Yb6 Yb7 O20 -90.2(5) 3_867 . . . ?
O18 Yb6 Yb7 O20 127.5(5) 4_575 . . . ?
O8 Yb6 Yb7 O20 152.9(5) . . . . ?
O7 Yb6 Yb7 O20 2.4(5) . . . . ?
O21 Yb6 Yb7 O20 -3.7(5) 3_767 . . . ?
O5 Yb6 Yb7 O20 72.0(4) . . . . ?
O22 Yb6 Yb7 O20 -85.5(6) 3_767 . . . ?
O40 Yb6 Yb7 O20 -159.7(4) . . . . ?
C37 Yb6 Yb7 O20 -34.1(7) 3_767 . . . ?
Yb5 Yb6 Yb7 O20 112.3(3) . . . . ?
Yb1 Yb6 Yb7 O20 41.1(3) . . . . ?
O29 Yb6 Yb7 O41 65.1(5) 3_867 . . . ?
O18 Yb6 Yb7 O41 -77.2(5) 4_575 . . . ?
O8 Yb6 Yb7 O41 -51.7(5) . . . . ?
O7 Yb6 Yb7 O41 157.7(5) . . . . ?
O21 Yb6 Yb7 O41 151.6(5) 3_767 . . . ?
O5 Yb6 Yb7 O41 -132.6(4) . . . . ?
O22 Yb6 Yb7 O41 69.8(6) 3_767 . . . ?
O40 Yb6 Yb7 O41 -4.3(4) . . . . ?
C37 Yb6 Yb7 O41 121.2(7) 3_767 . . . ?
Yb5 Yb6 Yb7 O41 -92.3(3) . . . . ?
Yb1 Yb6 Yb7 O41 -163.6(3) . . . . ?
O29 Yb6 Yb7 C36 -66.4(6) 3_867 . . . ?
O18 Yb6 Yb7 C36 151.3(7) 4_575 . . . ?
O8 Yb6 Yb7 C36 176.8(7) . . . . ?
O7 Yb6 Yb7 C36 26.2(6) . . . . ?
O21 Yb6 Yb7 C36 20.1(7) 3_767 . . . ?
O5 Yb6 Yb7 C36 95.9(6) . . . . ?
O22 Yb6 Yb7 C36 -61.7(8) 3_767 . . . ?
O40 Yb6 Yb7 C36 -135.8(6) . . . . ?
C37 Yb6 Yb7 C36 -10.3(8) 3_767 . . . ?
Yb5 Yb6 Yb7 C36 136.2(5) . . . . ?
Yb1 Yb6 Yb7 C36 64.9(5) . . . . ?
O29 Yb6 Yb7 Yb5 157.4(3) 3_867 . . . ?
O18 Yb6 Yb7 Yb5 15.2(4) 4_575 . . . ?
O8 Yb6 Yb7 Yb5 40.6(4) . . . . ?
O7 Yb6 Yb7 Yb5 -109.9(4) . . . . ?
O21 Yb6 Yb7 Yb5 -116.0(4) 3_767 . . . ?
O5 Yb6 Yb7 Yb5 -40.3(3) . . . . ?
O22 Yb6 Yb7 Yb5 162.1(6) 3_767 . . . ?
O40 Yb6 Yb7 Yb5 88.0(3) . . . . ?
C37 Yb6 Yb7 Yb5 -146.4(7) 3_767 . . . ?
Yb1 Yb6 Yb7 Yb5 -71.24(3) . . . . ?
O29 Yb6 Yb7 Yb1 -131.3(3) 3_867 . . . ?
O18 Yb6 Yb7 Yb1 86.4(4) 4_575 . . . ?
O8 Yb6 Yb7 Yb1 111.8(4) . . . . ?
O7 Yb6 Yb7 Yb1 -38.7(4) . . . . ?
O21 Yb6 Yb7 Yb1 -44.8(4) 3_767 . . . ?
O5 Yb6 Yb7 Yb1 31.0(3) . . . . ?
O22 Yb6 Yb7 Yb1 -126.6(6) 3_767 . . . ?
O40 Yb6 Yb7 Yb1 159.2(3) . . . . ?
C37 Yb6 Yb7 Yb1 -75.2(7) 3_767 . . . ?
Yb5 Yb6 Yb7 Yb1 71.24(3) . . . . ?
O1 Yb1 Yb7 O30 108.3(10) . . . 3_867 ?
O6 Yb1 Yb7 O30 -160.0(6) . . . 3_867 ?
O5 Yb1 Yb7 O30 -85.4(4) . . . 3_867 ?
O3 Yb1 Yb7 O30 63.9(4) . . . 3_867 ?
O7 Yb1 Yb7 O30 -14.3(5) . . . 3_867 ?
O2 Yb1 Yb7 O30 -6.4(4) . . . 3_867 ?
O27 Yb1 Yb7 O30 139.3(4) . . . 3_867 ?
O11 Yb1 Yb7 O30 -154.6(5) . . . 3_867 ?
Yb3 Yb1 Yb7 O30 -13.3(3) . . . 3_867 ?
Yb5 Yb1 Yb7 O30 -122.9(3) . . . 3_867 ?
Yb4 Yb1 Yb7 O30 29.1(3) . . . 3_867 ?
O1 Yb1 Yb7 O6 -91.7(10) . . . . ?
O5 Yb1 Yb7 O6 74.6(5) . . . . ?
O3 Yb1 Yb7 O6 -136.1(5) . . . . ?
O7 Yb1 Yb7 O6 145.7(6) . . . . ?
O2 Yb1 Yb7 O6 153.6(5) . . . . ?
O27 Yb1 Yb7 O6 -60.7(5) . . . . ?
O11 Yb1 Yb7 O6 5.4(6) . . . . ?
Yb3 Yb1 Yb7 O6 146.7(5) . . . . ?
Yb5 Yb1 Yb7 O6 37.1(4) . . . . ?
Yb4 Yb1 Yb7 O6 -170.9(4) . . . . ?
O1 Yb1 Yb7 O8 -163.0(10) . . . . ?
O6 Yb1 Yb7 O8 -71.3(5) . . . . ?
O5 Yb1 Yb7 O8 3.3(4) . . . . ?
O3 Yb1 Yb7 O8 152.6(3) . . . . ?
O7 Yb1 Yb7 O8 74.4(4) . . . . ?
O2 Yb1 Yb7 O8 82.3(4) . . . . ?
O27 Yb1 Yb7 O8 -132.0(4) . . . . ?
O11 Yb1 Yb7 O8 -66.0(4) . . . . ?
Yb3 Yb1 Yb7 O8 75.3(3) . . . . ?
Yb5 Yb1 Yb7 O8 -34.2(2) . . . . ?
Yb4 Yb1 Yb7 O8 117.8(3) . . . . ?
O1 Yb1 Yb7 O26 -69.7(10) . . . 3_877 ?
O6 Yb1 Yb7 O26 21.9(6) . . . 3_877 ?
O5 Yb1 Yb7 O26 96.5(4) . . . 3_877 ?
O3 Yb1 Yb7 O26 -114.2(4) . . . 3_877 ?
O7 Yb1 Yb7 O26 167.6(5) . . . 3_877 ?
O2 Yb1 Yb7 O26 175.5(4) . . . 3_877 ?
O27 Yb1 Yb7 O26 -38.8(4) . . . 3_877 ?
O11 Yb1 Yb7 O26 27.3(5) . . . 3_877 ?
Yb3 Yb1 Yb7 O26 168.6(3) . . . 3_877 ?
Yb5 Yb1 Yb7 O26 59.0(3) . . . 3_877 ?
Yb4 Yb1 Yb7 O26 -149.0(3) . . . 3_877 ?
O1 Yb1 Yb7 O7 122.6(10) . . . . ?
O6 Yb1 Yb7 O7 -145.7(6) . . . . ?
O5 Yb1 Yb7 O7 -71.2(4) . . . . ?
O3 Yb1 Yb7 O7 78.2(4) . . . . ?
O2 Yb1 Yb7 O7 7.9(4) . . . . ?
O27 Yb1 Yb7 O7 153.6(5) . . . . ?
O11 Yb1 Yb7 O7 -140.4(5) . . . . ?
Yb3 Yb1 Yb7 O7 0.9(4) . . . . ?
Yb5 Yb1 Yb7 O7 -108.6(4) . . . . ?
Yb4 Yb1 Yb7 O7 43.4(4) . . . . ?
O1 Yb1 Yb7 O19 18.6(10) . . . . ?
O6 Yb1 Yb7 O19 110.3(5) . . . . ?
O5 Yb1 Yb7 O19 -175.1(4) . . . . ?
O3 Yb1 Yb7 O19 -25.8(4) . . . . ?
O7 Yb1 Yb7 O19 -104.0(5) . . . . ?
O2 Yb1 Yb7 O19 -96.1(4) . . . . ?
O27 Yb1 Yb7 O19 49.6(4) . . . . ?
O11 Yb1 Yb7 O19 115.6(5) . . . . ?
Yb3 Yb1 Yb7 O19 -103.0(3) . . . . ?
Yb5 Yb1 Yb7 O19 147.4(3) . . . . ?
Yb4 Yb1 Yb7 O19 -60.6(3) . . . . ?
O1 Yb1 Yb7 O20 21.8(10) . . . . ?
O6 Yb1 Yb7 O20 113.4(6) . . . . ?
O5 Yb1 Yb7 O20 -172.0(4) . . . . ?
O3 Yb1 Yb7 O20 -22.7(4) . . . . ?
O7 Yb1 Yb7 O20 -100.8(5) . . . . ?
O2 Yb1 Yb7 O20 -93.0(4) . . . . ?
O27 Yb1 Yb7 O20 52.7(4) . . . . ?
O11 Yb1 Yb7 O20 118.8(5) . . . . ?
Yb3 Yb1 Yb7 O20 -99.9(3) . . . . ?
Yb5 Yb1 Yb7 O20 150.5(3) . . . . ?
Yb4 Yb1 Yb7 O20 -57.5(3) . . . . ?
O1 Yb1 Yb7 O41 -153.0(12) . . . . ?
O6 Yb1 Yb7 O41 -61.3(9) . . . . ?
O5 Yb1 Yb7 O41 13.3(8) . . . . ?
O3 Yb1 Yb7 O41 162.6(8) . . . . ?
O7 Yb1 Yb7 O41 84.4(8) . . . . ?
O2 Yb1 Yb7 O41 92.3(8) . . . . ?
O27 Yb1 Yb7 O41 -122.0(8) . . . . ?
O11 Yb1 Yb7 O41 -56.0(8) . . . . ?
Yb3 Yb1 Yb7 O41 85.4(8) . . . . ?
Yb5 Yb1 Yb7 O41 -24.2(8) . . . . ?
Yb4 Yb1 Yb7 O41 127.8(8) . . . . ?
O1 Yb1 Yb7 C36 21.2(10) . . . . ?
O6 Yb1 Yb7 C36 112.9(6) . . . . ?
O5 Yb1 Yb7 C36 -172.6(4) . . . . ?
O3 Yb1 Yb7 C36 -23.2(4) . . . . ?
O7 Yb1 Yb7 C36 -101.4(5) . . . . ?
O2 Yb1 Yb7 C36 -93.5(4) . . . . ?
O27 Yb1 Yb7 C36 52.2(4) . . . . ?
O11 Yb1 Yb7 C36 118.2(5) . . . . ?
Yb3 Yb1 Yb7 C36 -100.5(3) . . . . ?
Yb5 Yb1 Yb7 C36 150.0(3) . . . . ?
Yb4 Yb1 Yb7 C36 -58.0(3) . . . . ?
O1 Yb1 Yb7 Yb5 -128.8(9) . . . . ?
O6 Yb1 Yb7 Yb5 -37.1(4) . . . . ?
O5 Yb1 Yb7 Yb5 37.5(3) . . . . ?
O3 Yb1 Yb7 Yb5 -173.2(2) . . . . ?
O7 Yb1 Yb7 Yb5 108.6(4) . . . . ?
O2 Yb1 Yb7 Yb5 116.5(3) . . . . ?
O27 Yb1 Yb7 Yb5 -97.8(3) . . . . ?
O11 Yb1 Yb7 Yb5 -31.7(4) . . . . ?
Yb3 Yb1 Yb7 Yb5 109.57(7) . . . . ?
Yb4 Yb1 Yb7 Yb5 152.00(3) . . . . ?
O1 Yb1 Yb7 Yb6 161.8(9) . . . . ?
O6 Yb1 Yb7 Yb6 -106.6(4) . . . . ?
O5 Yb1 Yb7 Yb6 -32.0(3) . . . . ?
O3 Yb1 Yb7 Yb6 117.3(2) . . . . ?
O7 Yb1 Yb7 Yb6 39.2(4) . . . . ?
O2 Yb1 Yb7 Yb6 47.0(3) . . . . ?
O27 Yb1 Yb7 Yb6 -167.2(3) . . . . ?
O11 Yb1 Yb7 Yb6 -101.2(4) . . . . ?
Yb3 Yb1 Yb7 Yb6 40.12(6) . . . . ?
Yb5 Yb1 Yb7 Yb6 -69.46(3) . . . . ?
Yb4 Yb1 Yb7 Yb6 82.54(3) . . . . ?
O6 Yb1 O1 Yb3 147.6(5) . . . . ?
O5 Yb1 O1 Yb3 53.1(5) . . . . ?
O3 Yb1 O1 Yb3 -95.1(4) . . . . ?
O7 Yb1 O1 Yb3 -41.6(8) . . . . ?
O2 Yb1 O1 Yb3 -21.0(4) . . . . ?
O27 Yb1 O1 Yb3 -173.0(5) . . . . ?
O11 Yb1 O1 Yb3 113.3(5) . . . . ?
Yb7 Yb1 O1 Yb3 -142.2(7) . . . . ?
Yb5 Yb1 O1 Yb3 98.8(4) . . . . ?
Yb4 Yb1 O1 Yb3 -58.7(3) . . . . ?
O6 Yb1 O1 Yb2 -97.5(6) . . . . ?
O5 Yb1 O1 Yb2 168.0(4) . . . . ?
O3 Yb1 O1 Yb2 19.8(4) . . . . ?
O7 Yb1 O1 Yb2 73.4(7) . . . . ?
O2 Yb1 O1 Yb2 93.9(4) . . . . ?
O27 Yb1 O1 Yb2 -58.0(4) . . . . ?
O11 Yb1 O1 Yb2 -131.8(6) . . . . ?
Yb3 Yb1 O1 Yb2 114.9(6) . . . . ?
Yb7 Yb1 O1 Yb2 -27.2(12) . . . . ?
Yb5 Yb1 O1 Yb2 -146.3(2) . . . . ?
Yb4 Yb1 O1 Yb2 56.2(3) . . . . ?
O10 Yb3 O1 Yb1 -163.9(6) 3_777 . . . ?
O4 Yb3 O1 Yb1 98.8(5) . . . . ?
O2 Yb3 O1 Yb1 21.5(4) . . . . ?
O14 Yb3 O1 Yb1 -101.9(5) 4_575 . . . ?
O37 Yb3 O1 Yb1 7.2(9) . . . . ?
O33 Yb3 O1 Yb1 146.7(6) . . . . ?
O13 Yb3 O1 Yb1 -61.9(5) 4_575 . . . ?
C13 Yb3 O1 Yb1 -78.9(5) 4_575 . . . ?
Yb2 Yb3 O1 Yb1 118.3(6) . . . . ?
Yb4 Yb3 O1 Yb1 60.3(3) . . . . ?
O10 Yb3 O1 Yb2 77.8(5) 3_777 . . . ?
O4 Yb3 O1 Yb2 -19.5(4) . . . . ?
O2 Yb3 O1 Yb2 -96.8(4) . . . . ?
O14 Yb3 O1 Yb2 139.8(4) 4_575 . . . ?
O37 Yb3 O1 Yb2 -111.1(7) . . . . ?
O33 Yb3 O1 Yb2 28.4(8) . . . . ?
O13 Yb3 O1 Yb2 179.8(5) 4_575 . . . ?
C13 Yb3 O1 Yb2 162.8(5) 4_575 . . . ?
Yb4 Yb3 O1 Yb2 -58.0(3) . . . . ?
Yb1 Yb3 O1 Yb2 -118.3(6) . . . . ?
O16 Yb2 O1 Yb1 -31.2(9) . . . . ?
O28 Yb2 O1 Yb1 67.9(5) . . . . ?
O9 Yb2 O1 Yb1 162.2(6) 3_777 . . . ?
O4 Yb2 O1 Yb1 -97.6(5) . . . . ?
O36 Yb2 O1 Yb1 114.7(8) . . . . ?
O35 Yb2 O1 Yb1 -143.9(5) . . . . ?
O3 Yb2 O1 Yb1 -18.9(4) . . . . ?
Yb4 Yb2 O1 Yb1 -58.5(3) . . . . ?
Yb3 Yb2 O1 Yb1 -117.4(6) . . . . ?
O16 Yb2 O1 Yb3 86.1(8) . . . . ?
O28 Yb2 O1 Yb3 -174.7(5) . . . . ?
O9 Yb2 O1 Yb3 -80.5(5) 3_777 . . . ?
O4 Yb2 O1 Yb3 19.7(4) . . . . ?
O36 Yb2 O1 Yb3 -127.9(7) . . . . ?
O35 Yb2 O1 Yb3 -26.5(7) . . . . ?
O3 Yb2 O1 Yb3 98.5(4) . . . . ?
Yb4 Yb2 O1 Yb3 58.8(3) . . . . ?
Yb1 Yb2 O1 Yb3 117.4(6) . . . . ?
O1 Yb3 O2 Yb4 92.4(4) . . . . ?
O10 Yb3 O2 Yb4 83.8(8) 3_777 . . . ?
O4 Yb3 O2 Yb4 16.2(4) . . . . ?
O14 Yb3 O2 Yb4 -149.9(4) 4_575 . . . ?
O37 Yb3 O2 Yb4 -96.4(5) . . . . ?
O33 Yb3 O2 Yb4 -39.9(6) . . . . ?
O13 Yb3 O2 Yb4 178.8(4) 4_575 . . . ?
C13 Yb3 O2 Yb4 -166.5(5) 4_575 . . . ?
Yb2 Yb3 O2 Yb4 53.9(3) . . . . ?
Yb1 Yb3 O2 Yb4 112.3(5) . . . . ?
O1 Yb3 O2 Yb1 -19.9(4) . . . . ?
O10 Yb3 O2 Yb1 -28.5(9) 3_777 . . . ?
O4 Yb3 O2 Yb1 -96.2(4) . . . . ?
O14 Yb3 O2 Yb1 97.8(5) 4_575 . . . ?
O37 Yb3 O2 Yb1 151.3(5) . . . . ?
O33 Yb3 O2 Yb1 -152.3(5) . . . . ?
O13 Yb3 O2 Yb1 66.4(4) 4_575 . . . ?
C13 Yb3 O2 Yb1 81.2(5) 4_575 . . . ?
Yb2 Yb3 O2 Yb1 -58.4(3) . . . . ?
Yb4 Yb3 O2 Yb1 -112.3(5) . . . . ?
O15 Yb4 O2 Yb3 -87.8(9) . . . . ?
O3 Yb4 O2 Yb3 -97.1(4) . . . . ?
O4 Yb4 O2 Yb3 -16.2(4) . . . . ?
O31 Yb4 O2 Yb3 172.6(5) . . . . ?
O23 Yb4 O2 Yb3 77.5(5) . . . . ?
O32 Yb4 O2 Yb3 139.5(7) . . . . ?
O24 Yb4 O2 Yb3 41.9(5) . . . . ?
C48 Yb4 O2 Yb3 62.7(5) . . . . ?
C72 Yb4 O2 Yb3 159.0(5) . . . . ?
Yb2 Yb4 O2 Yb3 -54.3(3) . . . . ?
O15 Yb4 O2 Yb1 22.7(10) . . . . ?
O3 Yb4 O2 Yb1 13.4(4) . . . . ?
O4 Yb4 O2 Yb1 94.3(4) . . . . ?
O31 Yb4 O2 Yb1 -76.9(5) . . . . ?
O23 Yb4 O2 Yb1 -172.0(5) . . . . ?
O32 Yb4 O2 Yb1 -110.0(7) . . . . ?
O24 Yb4 O2 Yb1 152.3(4) . . . . ?
C48 Yb4 O2 Yb1 173.2(5) . . . . ?
C72 Yb4 O2 Yb1 -90.5(5) . . . . ?
Yb2 Yb4 O2 Yb1 56.2(3) . . . . ?
Yb3 Yb4 O2 Yb1 110.5(5) . . . . ?
O1 Yb1 O2 Yb3 20.2(3) . . . . ?
O6 Yb1 O2 Yb3 -146.8(5) . . . . ?
O5 Yb1 O2 Yb3 -101.3(4) . . . . ?
O3 Yb1 O2 Yb3 97.5(4) . . . . ?
O7 Yb1 O2 Yb3 -170.4(4) . . . . ?
O27 Yb1 O2 Yb3 69.5(7) . . . . ?
O11 Yb1 O2 Yb3 -26.9(5) . . . . ?
Yb7 Yb1 O2 Yb3 -175.20(18) . . . . ?
Yb5 Yb1 O2 Yb3 -105.8(3) . . . . ?
Yb4 Yb1 O2 Yb3 111.0(5) . . . . ?
O1 Yb1 O2 Yb4 -90.8(4) . . . . ?
O6 Yb1 O2 Yb4 102.2(6) . . . . ?
O5 Yb1 O2 Yb4 147.8(4) . . . . ?
O3 Yb1 O2 Yb4 -13.4(4) . . . . ?
O7 Yb1 O2 Yb4 78.6(4) . . . . ?
O27 Yb1 O2 Yb4 -41.5(8) . . . . ?
O11 Yb1 O2 Yb4 -137.8(4) . . . . ?
Yb3 Yb1 O2 Yb4 -111.0(5) . . . . ?
Yb7 Yb1 O2 Yb4 73.8(4) . . . . ?
Yb5 Yb1 O2 Yb4 143.2(2) . . . . ?
O15 Yb4 O3 Yb1 171.0(6) . . . . ?
O4 Yb4 O3 Yb1 -90.3(5) . . . . ?
O2 Yb4 O3 Yb1 -14.1(4) . . . . ?
O31 Yb4 O3 Yb1 73.5(5) . . . . ?
O23 Yb4 O3 Yb1 -24.6(11) . . . . ?
O32 Yb4 O3 Yb1 113.8(6) . . . . ?
O24 Yb4 O3 Yb1 -130.8(6) . . . . ?
C48 Yb4 O3 Yb1 -87.2(13) . . . . ?
C72 Yb4 O3 Yb1 90.0(5) . . . . ?
Yb2 Yb4 O3 Yb1 -109.7(5) . . . . ?
Yb3 Yb4 O3 Yb1 -52.1(3) . . . . ?
O15 Yb4 O3 Yb2 -79.3(5) . . . . ?
O4 Yb4 O3 Yb2 19.4(3) . . . . ?
O2 Yb4 O3 Yb2 95.6(4) . . . . ?
O31 Yb4 O3 Yb2 -176.8(5) . . . . ?
O23 Yb4 O3 Yb2 85.1(9) . . . . ?
O32 Yb4 O3 Yb2 -136.5(6) . . . . ?
O24 Yb4 O3 Yb2 -21.1(7) . . . . ?
C48 Yb4 O3 Yb2 22.5(14) . . . . ?
C72 Yb4 O3 Yb2 -160.3(5) . . . . ?
Yb3 Yb4 O3 Yb2 57.6(2) . . . . ?
O1 Yb1 O3 Yb4 88.0(4) . . . . ?
O6 Yb1 O3 Yb4 -131.5(4) . . . . ?
O5 Yb1 O3 Yb4 -25.3(9) . . . . ?
O7 Yb1 O3 Yb4 -67.4(4) . . . . ?
O2 Yb1 O3 Yb4 13.9(4) . . . . ?
O27 Yb1 O3 Yb4 176.6(5) . . . . ?
O11 Yb1 O3 Yb4 122.1(5) . . . . ?
Yb3 Yb1 O3 Yb4 51.7(3) . . . . ?
Yb7 Yb1 O3 Yb4 -103.6(4) . . . . ?
Yb5 Yb1 O3 Yb4 -117.2(5) . . . . ?
O1 Yb1 O3 Yb2 -18.1(3) . . . . ?
O6 Yb1 O3 Yb2 122.4(4) . . . . ?
O5 Yb1 O3 Yb2 -131.5(6) . . . . ?
O7 Yb1 O3 Yb2 -173.5(4) . . . . ?
O2 Yb1 O3 Yb2 -92.3(4) . . . . ?
O27 Yb1 O3 Yb2 70.4(4) . . . . ?
O11 Yb1 O3 Yb2 15.9(6) . . . . ?
Yb3 Yb1 O3 Yb2 -54.4(3) . . . . ?
Yb7 Yb1 O3 Yb2 150.3(3) . . . . ?
Yb5 Yb1 O3 Yb2 136.7(4) . . . . ?
Yb4 Yb1 O3 Yb2 -106.1(5) . . . . ?
O16 Yb2 O3 Yb4 75.9(5) . . . . ?
O28 Yb2 O3 Yb4 178.6(4) . . . . ?
O9 Yb2 O3 Yb4 -94.4(7) 3_777 . . . ?
O4 Yb2 O3 Yb4 -19.9(3) . . . . ?
O1 Yb2 O3 Yb4 -96.1(4) . . . . ?
O36 Yb2 O3 Yb4 126.3(6) . . . . ?
O35 Yb2 O3 Yb4 27.3(6) . . . . ?
Yb3 Yb2 O3 Yb4 -58.4(3) . . . . ?
Yb1 Yb2 O3 Yb4 -114.2(5) . . . . ?
O16 Yb2 O3 Yb1 -170.0(5) . . . . ?
O28 Yb2 O3 Yb1 -67.3(4) . . . . ?
O9 Yb2 O3 Yb1 19.8(8) 3_777 . . . ?
O4 Yb2 O3 Yb1 94.3(4) . . . . ?
O1 Yb2 O3 Yb1 18.1(3) . . . . ?
O36 Yb2 O3 Yb1 -119.6(6) . . . . ?
O35 Yb2 O3 Yb1 141.5(5) . . . . ?
Yb4 Yb2 O3 Yb1 114.2(5) . . . . ?
Yb3 Yb2 O3 Yb1 55.7(3) . . . . ?
O16 Yb2 O4 Yb4 -53.1(5) . . . . ?
O28 Yb2 O4 Yb4 60.8(10) . . . . ?
O9 Yb2 O4 Yb4 164.6(5) 3_777 . . . ?
O1 Yb2 O4 Yb4 91.7(5) . . . . ?
O36 Yb2 O4 Yb4 -121.7(7) . . . . ?
O35 Yb2 O4 Yb4 -124.1(5) . . . . ?
O3 Yb2 O4 Yb4 20.2(4) . . . . ?
Yb3 Yb2 O4 Yb4 111.2(6) . . . . ?
Yb1 Yb2 O4 Yb4 57.0(3) . . . . ?
O16 Yb2 O4 Yb3 -164.3(5) . . . . ?
O28 Yb2 O4 Yb3 -50.4(10) . . . . ?
O9 Yb2 O4 Yb3 53.4(5) 3_777 . . . ?
O1 Yb2 O4 Yb3 -19.5(4) . . . . ?
O36 Yb2 O4 Yb3 127.1(7) . . . . ?
O35 Yb2 O4 Yb3 124.7(5) . . . . ?
O3 Yb2 O4 Yb3 -91.0(4) . . . . ?
Yb4 Yb2 O4 Yb3 -111.2(6) . . . . ?
Yb1 Yb2 O4 Yb3 -54.3(3) . . . . ?
O15 Yb4 O4 Yb2 54.4(5) . . . . ?
O3 Yb4 O4 Yb2 -21.5(4) . . . . ?
O2 Yb4 O4 Yb2 -95.0(4) . . . . ?
O31 Yb4 O4 Yb2 -70.4(14) . . . . ?
O23 Yb4 O4 Yb2 -174.1(5) . . . . ?
O32 Yb4 O4 Yb2 120.7(10) . . . . ?
O24 Yb4 O4 Yb2 133.6(5) . . . . ?
C48 Yb4 O4 Yb2 159.6(5) . . . . ?
C72 Yb4 O4 Yb2 156(5) . . . . ?
Yb3 Yb4 O4 Yb2 -111.2(6) . . . . ?
O15 Yb4 O4 Yb3 165.6(5) . . . . ?
O3 Yb4 O4 Yb3 89.7(4) . . . . ?
O2 Yb4 O4 Yb3 16.3(4) . . . . ?
O31 Yb4 O4 Yb3 40.9(15) . . . . ?
O23 Yb4 O4 Yb3 -62.9(5) . . . . ?
O32 Yb4 O4 Yb3 -128.0(10) . . . . ?
O24 Yb4 O4 Yb3 -115.2(5) . . . . ?
C48 Yb4 O4 Yb3 -89.2(5) . . . . ?
C72 Yb4 O4 Yb3 -93(6) . . . . ?
Yb2 Yb4 O4 Yb3 111.2(6) . . . . ?
O1 Yb3 O4 Yb2 19.9(4) . . . . ?
O10 Yb3 O4 Yb2 -52.1(5) 3_777 . . . ?
O2 Yb3 O4 Yb2 94.3(5) . . . . ?
O14 Yb3 O4 Yb2 -113.4(9) 4_575 . . . ?
O37 Yb3 O4 Yb2 161.7(5) . . . . ?
O33 Yb3 O4 Yb2 -127.5(6) . . . . ?
O13 Yb3 O4 Yb2 59.4(9) 4_575 . . . ?
C13 Yb3 O4 Yb2 54(7) 4_575 . . . ?
Yb4 Yb3 O4 Yb2 110.6(6) . . . . ?
Yb1 Yb3 O4 Yb2 55.5(3) . . . . ?
O1 Yb3 O4 Yb4 -90.7(5) . . . . ?
O10 Yb3 O4 Yb4 -162.7(5) 3_777 . . . ?
O2 Yb3 O4 Yb4 -16.3(4) . . . . ?
O14 Yb3 O4 Yb4 135.9(9) 4_575 . . . ?
O37 Yb3 O4 Yb4 51.0(5) . . . . ?
O33 Yb3 O4 Yb4 121.9(6) . . . . ?
O13 Yb3 O4 Yb4 -51.3(9) 4_575 . . . ?
C13 Yb3 O4 Yb4 -57(7) 4_575 . . . ?
Yb2 Yb3 O4 Yb4 -110.6(6) . . . . ?
Yb1 Yb3 O4 Yb4 -55.2(3) . . . . ?
O1 Yb1 O5 Yb6 -133.3(4) . . . . ?
O6 Yb1 O5 Yb6 86.9(5) . . . . ?
O3 Yb1 O5 Yb6 -32.7(9) . . . . ?
O7 Yb1 O5 Yb6 13.2(4) . . . . ?
O2 Yb1 O5 Yb6 -69.0(4) . . . . ?
O27 Yb1 O5 Yb6 118.5(5) . . . . ?
O11 Yb1 O5 Yb6 172.6(5) . . . . ?
Yb3 Yb1 O5 Yb6 -105.5(4) . . . . ?
Yb7 Yb1 O5 Yb6 50.9(3) . . . . ?
Yb5 Yb1 O5 Yb6 105.2(5) . . . . ?
Yb4 Yb1 O5 Yb6 -48.5(5) . . . . ?
O1 Yb1 O5 Yb5 121.5(4) . . . . ?
O6 Yb1 O5 Yb5 -18.2(4) . . . . ?
O3 Yb1 O5 Yb5 -137.9(6) . . . . ?
O7 Yb1 O5 Yb5 -92.0(4) . . . . ?
O2 Yb1 O5 Yb5 -174.2(4) . . . . ?
O27 Yb1 O5 Yb5 13.4(7) . . . . ?
O11 Yb1 O5 Yb5 67.4(4) . . . . ?
Yb3 Yb1 O5 Yb5 149.3(3) . . . . ?
Yb7 Yb1 O5 Yb5 -54.3(3) . . . . ?
Yb4 Yb1 O5 Yb5 -153.7(2) . . . . ?
O29 Yb6 O5 Yb1 -22.8(9) 3_867 . . . ?
O18 Yb6 O5 Yb1 168.3(6) 4_575 . . . ?
O8 Yb6 O5 Yb1 -90.6(4) . . . . ?
O7 Yb6 O5 Yb1 -13.4(4) . . . . ?
O21 Yb6 O5 Yb1 78.2(5) 3_767 . . . ?
O22 Yb6 O5 Yb1 113.5(5) 3_767 . . . ?
O40 Yb6 O5 Yb1 -142.5(5) . . . . ?
C37 Yb6 O5 Yb1 94.6(5) 3_767 . . . ?
Yb7 Yb6 O5 Yb1 -52.0(3) . . . . ?
Yb5 Yb6 O5 Yb1 -108.8(5) . . . . ?
O29 Yb6 O5 Yb5 86.0(7) 3_867 . . . ?
O18 Yb6 O5 Yb5 -82.9(5) 4_575 . . . ?
O8 Yb6 O5 Yb5 18.2(3) . . . . ?
O7 Yb6 O5 Yb5 95.4(4) . . . . ?
O21 Yb6 O5 Yb5 -173.0(4) 3_767 . . . ?
O22 Yb6 O5 Yb5 -137.7(4) 3_767 . . . ?
O40 Yb6 O5 Yb5 -33.7(6) . . . . ?
C37 Yb6 O5 Yb5 -156.6(4) 3_767 . . . ?
Yb7 Yb6 O5 Yb5 56.8(3) . . . . ?
Yb1 Yb6 O5 Yb5 108.8(5) . . . . ?
O12 Yb5 O5 Yb1 -69.5(5) . . . . ?
O17 Yb5 O5 Yb1 -167.9(5) 4_575 . . . ?
O8 Yb5 O5 Yb1 95.1(4) . . . . ?
O6 Yb5 O5 Yb1 18.6(4) . . . . ?
O25 Yb5 O5 Yb1 18.1(8) 3_877 . . . ?
O39 Yb5 O5 Yb1 147.4(6) . . . . ?
O38 Yb5 O5 Yb1 -123.6(9) . . . . ?
Yb7 Yb5 O5 Yb1 56.2(3) . . . . ?
Yb6 Yb5 O5 Yb1 113.7(5) . . . . ?
O12 Yb5 O5 Yb6 176.8(5) . . . . ?
O17 Yb5 O5 Yb6 78.4(5) 4_575 . . . ?
O8 Yb5 O5 Yb6 -18.7(3) . . . . ?
O6 Yb5 O5 Yb6 -95.1(4) . . . . ?
O25 Yb5 O5 Yb6 -95.6(7) 3_877 . . . ?
O39 Yb5 O5 Yb6 33.7(8) . . . . ?
O38 Yb5 O5 Yb6 122.7(9) . . . . ?
Yb7 Yb5 O5 Yb6 -57.5(3) . . . . ?
Yb1 Yb5 O5 Yb6 -113.7(5) . . . . ?
O30 Yb7 O6 Yb5 -86.3(7) 3_867 . . . ?
O8 Yb7 O6 Yb5 -19.2(4) . . . . ?
O26 Yb7 O6 Yb5 82.8(5) 3_877 . . . ?
O7 Yb7 O6 Yb5 -97.4(4) . . . . ?
O19 Yb7 O6 Yb5 147.0(4) . . . . ?
O20 Yb7 O6 Yb5 -177.0(5) . . . . ?
O41 Yb7 O6 Yb5 34.5(7) . . . . ?
C36 Yb7 O6 Yb5 167.7(4) . . . . ?
Yb6 Yb7 O6 Yb5 -58.2(3) . . . . ?
Yb1 Yb7 O6 Yb5 -119.0(6) . . . . ?
O30 Yb7 O6 Yb1 32.7(9) 3_867 . . . ?
O8 Yb7 O6 Yb1 99.8(5) . . . . ?
O26 Yb7 O6 Yb1 -158.2(6) 3_877 . . . ?
O7 Yb7 O6 Yb1 21.5(4) . . . . ?
O19 Yb7 O6 Yb1 -94.0(5) . . . . ?
O20 Yb7 O6 Yb1 -58.0(5) . . . . ?
O41 Yb7 O6 Yb1 153.5(4) . . . . ?
C36 Yb7 O6 Yb1 -73.3(5) . . . . ?
Yb5 Yb7 O6 Yb1 119.0(6) . . . . ?
Yb6 Yb7 O6 Yb1 60.8(3) . . . . ?
O12 Yb5 O6 Yb7 -173.9(5) . . . . ?
O17 Yb5 O6 Yb7 88.9(7) 4_575 . . . ?
O8 Yb5 O6 Yb7 19.4(4) . . . . ?
O25 Yb5 O6 Yb7 -81.6(5) 3_877 . . . ?
O39 Yb5 O6 Yb7 -32.9(8) . . . . ?
O38 Yb5 O6 Yb7 -123.0(10) . . . . ?
O5 Yb5 O6 Yb7 98.7(4) . . . . ?
Yb6 Yb5 O6 Yb7 58.1(3) . . . . ?
Yb1 Yb5 O6 Yb7 118.1(6) . . . . ?
O12 Yb5 O6 Yb1 68.0(5) . . . . ?
O17 Yb5 O6 Yb1 -29.2(9) 4_575 . . . ?
O8 Yb5 O6 Yb1 -98.7(5) . . . . ?
O25 Yb5 O6 Yb1 160.3(6) 3_877 . . . ?
O39 Yb5 O6 Yb1 -151.0(6) . . . . ?
O38 Yb5 O6 Yb1 118.9(10) . . . . ?
O5 Yb5 O6 Yb1 -19.4(4) . . . . ?
Yb7 Yb5 O6 Yb1 -118.1(6) . . . . ?
Yb6 Yb5 O6 Yb1 -60.0(3) . . . . ?
O1 Yb1 O6 Yb7 153.6(4) . . . . ?
O5 Yb1 O6 Yb7 -95.4(5) . . . . ?
O3 Yb1 O6 Yb7 53.5(5) . . . . ?
O7 Yb1 O6 Yb7 -21.4(4) . . . . ?
O2 Yb1 O6 Yb7 -46.5(8) . . . . ?
O27 Yb1 O6 Yb7 110.1(5) . . . . ?
O11 Yb1 O6 Yb7 -175.2(5) . . . . ?
Yb3 Yb1 O6 Yb7 -135.8(5) . . . . ?
Yb5 Yb1 O6 Yb7 -115.9(6) . . . . ?
Yb4 Yb1 O6 Yb7 13.4(7) . . . . ?
O1 Yb1 O6 Yb5 -90.6(6) . . . . ?
O5 Yb1 O6 Yb5 20.5(4) . . . . ?
O3 Yb1 O6 Yb5 169.3(4) . . . . ?
O7 Yb1 O6 Yb5 94.5(5) . . . . ?
O2 Yb1 O6 Yb5 69.4(8) . . . . ?
O27 Yb1 O6 Yb5 -134.1(5) . . . . ?
O11 Yb1 O6 Yb5 -59.3(5) . . . . ?
Yb3 Yb1 O6 Yb5 -20.0(11) . . . . ?
Yb7 Yb1 O6 Yb5 115.9(6) . . . . ?
Yb4 Yb1 O6 Yb5 129.3(3) . . . . ?
O29 Yb6 O7 Yb7 75.4(4) 3_867 . . . ?
O18 Yb6 O7 Yb7 -96.3(7) 4_575 . . . ?
O8 Yb6 O7 Yb7 -18.3(4) . . . . ?
O21 Yb6 O7 Yb7 175.2(4) 3_767 . . . ?
O5 Yb6 O7 Yb7 -98.9(4) . . . . ?
O22 Yb6 O7 Yb7 137.1(4) 3_767 . . . ?
O40 Yb6 O7 Yb7 24.8(7) . . . . ?
C37 Yb6 O7 Yb7 159.4(4) 3_767 . . . ?
Yb5 Yb6 O7 Yb7 -56.1(3) . . . . ?
Yb1 Yb6 O7 Yb7 -111.9(6) . . . . ?
O29 Yb6 O7 Yb1 -172.7(5) 3_867 . . . ?
O18 Yb6 O7 Yb1 15.6(9) 4_575 . . . ?
O8 Yb6 O7 Yb1 93.6(4) . . . . ?
O21 Yb6 O7 Yb1 -72.9(5) 3_767 . . . ?
O5 Yb6 O7 Yb1 13.0(4) . . . . ?
O22 Yb6 O7 Yb1 -111.0(5) 3_767 . . . ?
O40 Yb6 O7 Yb1 136.8(5) . . . . ?
C37 Yb6 O7 Yb1 -88.6(5) 3_767 . . . ?
Yb7 Yb6 O7 Yb1 111.9(5) . . . . ?
Yb5 Yb6 O7 Yb1 55.8(3) . . . . ?
O30 Yb7 O7 Yb6 -78.8(4) 3_867 . . . ?
O6 Yb7 O7 Yb6 94.5(4) . . . . ?
O8 Yb7 O7 Yb6 18.4(4) . . . . ?
O26 Yb7 O7 Yb6 94.9(7) 3_877 . . . ?
O19 Yb7 O7 Yb6 -144.9(4) . . . . ?
O20 Yb7 O7 Yb6 -177.8(5) . . . . ?
O41 Yb7 O7 Yb6 -31.7(7) . . . . ?
C36 Yb7 O7 Yb6 -161.7(4) . . . . ?
Yb5 Yb7 O7 Yb6 56.6(3) . . . . ?
Yb1 Yb7 O7 Yb6 114.9(5) . . . . ?
O30 Yb7 O7 Yb1 166.3(5) 3_867 . . . ?
O6 Yb7 O7 Yb1 -20.4(4) . . . . ?
O8 Yb7 O7 Yb1 -96.6(4) . . . . ?
O26 Yb7 O7 Yb1 -20.1(8) 3_877 . . . ?
O19 Yb7 O7 Yb1 100.2(4) . . . . ?
O20 Yb7 O7 Yb1 67.3(4) . . . . ?
O41 Yb7 O7 Yb1 -146.7(4) . . . . ?
C36 Yb7 O7 Yb1 83.4(5) . . . . ?
Yb5 Yb7 O7 Yb1 -58.3(3) . . . . ?
Yb6 Yb7 O7 Yb1 -114.9(5) . . . . ?
O1 Yb1 O7 Yb6 95.5(7) . . . . ?
O6 Yb1 O7 Yb6 -90.5(5) . . . . ?
O5 Yb1 O7 Yb6 -13.3(4) . . . . ?
O3 Yb1 O7 Yb6 145.3(4) . . . . ?
O2 Yb1 O7 Yb6 76.1(4) . . . . ?
O27 Yb1 O7 Yb6 -139.9(4) . . . . ?
O11 Yb1 O7 Yb6 -46.4(8) . . . . ?
Yb3 Yb1 O7 Yb6 69.6(4) . . . . ?
Yb7 Yb1 O7 Yb6 -110.9(5) . . . . ?
Yb5 Yb1 O7 Yb6 -54.5(3) . . . . ?
Yb4 Yb1 O7 Yb6 112.5(4) . . . . ?
O1 Yb1 O7 Yb7 -153.6(5) . . . . ?
O6 Yb1 O7 Yb7 20.4(4) . . . . ?
O5 Yb1 O7 Yb7 97.6(4) . . . . ?
O3 Yb1 O7 Yb7 -103.9(4) . . . . ?
O2 Yb1 O7 Yb7 -173.0(4) . . . . ?
O27 Yb1 O7 Yb7 -29.1(5) . . . . ?
O11 Yb1 O7 Yb7 64.5(7) . . . . ?
Yb3 Yb1 O7 Yb7 -179.55(18) . . . . ?
Yb5 Yb1 O7 Yb7 56.4(3) . . . . ?
Yb4 Yb1 O7 Yb7 -136.7(3) . . . . ?
O12 Yb5 O8 Yb7 -51.8(11) . . . . ?
O17 Yb5 O8 Yb7 -162.5(5) 4_575 . . . ?
O6 Yb5 O8 Yb7 -19.0(4) . . . . ?
O25 Yb5 O8 Yb7 51.7(5) 3_877 . . . ?
O39 Yb5 O8 Yb7 124.3(5) . . . . ?
O38 Yb5 O8 Yb7 127.3(9) . . . . ?
O5 Yb5 O8 Yb7 -90.7(4) . . . . ?
Yb6 Yb5 O8 Yb7 -110.2(5) . . . . ?
Yb1 Yb5 O8 Yb7 -53.9(3) . . . . ?
O12 Yb5 O8 Yb6 58.4(11) . . . . ?
O17 Yb5 O8 Yb6 -52.3(5) 4_575 . . . ?
O6 Yb5 O8 Yb6 91.2(4) . . . . ?
O25 Yb5 O8 Yb6 161.9(4) 3_877 . . . ?
O39 Yb5 O8 Yb6 -125.5(5) . . . . ?
O38 Yb5 O8 Yb6 -122.4(9) . . . . ?
O5 Yb5 O8 Yb6 19.5(4) . . . . ?
Yb7 Yb5 O8 Yb6 110.2(5) . . . . ?
Yb1 Yb5 O8 Yb6 56.3(3) . . . . ?
O30 Yb7 O8 Yb5 166.3(4) 3_867 . . . ?
O6 Yb7 O8 Yb5 19.2(4) . . . . ?
O26 Yb7 O8 Yb5 -51.7(5) 3_877 . . . ?
O7 Yb7 O8 Yb5 92.6(4) . . . . ?
O19 Yb7 O8 Yb5 -129.1(9) . . . . ?
O20 Yb7 O8 Yb5 62.7(8) . . . . ?
O41 Yb7 O8 Yb5 -121.4(5) . . . . ?
C36 Yb7 O8 Yb5 92(4) . . . . ?
Yb6 Yb7 O8 Yb5 111.1(5) . . . . ?
Yb1 Yb7 O8 Yb5 54.6(3) . . . . ?
O30 Yb7 O8 Yb6 55.2(4) 3_867 . . . ?
O6 Yb7 O8 Yb6 -91.9(4) . . . . ?
O26 Yb7 O8 Yb6 -162.8(4) 3_877 . . . ?
O7 Yb7 O8 Yb6 -18.5(4) . . . . ?
O19 Yb7 O8 Yb6 119.8(9) . . . . ?
O20 Yb7 O8 Yb6 -48.4(9) . . . . ?
O41 Yb7 O8 Yb6 127.6(5) . . . . ?
C36 Yb7 O8 Yb6 -19(4) . . . . ?
Yb5 Yb7 O8 Yb6 -111.1(6) . . . . ?
Yb1 Yb7 O8 Yb6 -56.5(3) . . . . ?
O29 Yb6 O8 Yb5 -167.5(4) 3_867 . . . ?
O18 Yb6 O8 Yb5 50.6(5) 4_575 . . . ?
O7 Yb6 O8 Yb5 -91.9(4) . . . . ?
O21 Yb6 O8 Yb5 -52.4(12) 3_767 . . . ?
O5 Yb6 O8 Yb5 -20.4(4) . . . . ?
O22 Yb6 O8 Yb5 123.6(6) 3_767 . . . ?
O40 Yb6 O8 Yb5 119.5(5) . . . . ?
C37 Yb6 O8 Yb5 108(4) 3_767 . . . ?
Yb7 Yb6 O8 Yb5 -110.5(6) . . . . ?
Yb1 Yb6 O8 Yb5 -55.5(3) . . . . ?
O29 Yb6 O8 Yb7 -57.1(5) 3_867 . . . ?
O18 Yb6 O8 Yb7 161.0(4) 4_575 . . . ?
O7 Yb6 O8 Yb7 18.6(4) . . . . ?
O21 Yb6 O8 Yb7 58.0(12) 3_767 . . . ?
O5 Yb6 O8 Yb7 90.1(4) . . . . ?
O22 Yb6 O8 Yb7 -126.0(6) 3_767 . . . ?
O40 Yb6 O8 Yb7 -130.0(5) . . . . ?
C37 Yb6 O8 Yb7 -142(4) 3_767 . . . ?
Yb5 Yb6 O8 Yb7 110.5(6) . . . . ?
Yb1 Yb6 O8 Yb7 54.9(3) . . . . ?
O1 Yb1 O11 C12 175.8(19) . . . . ?
O6 Yb1 O11 C12 16.2(17) . . . . ?
O5 Yb1 O11 C12 -56.1(17) . . . . ?
O3 Yb1 O11 C12 140.2(16) . . . . ?
O7 Yb1 O11 C12 -25(2) . . . . ?
O2 Yb1 O11 C12 -135.6(17) . . . . ?
O27 Yb1 O11 C12 84.2(18) . . . . ?
Yb3 Yb1 O11 C12 -151.6(18) . . . . ?
Yb7 Yb1 O11 C12 13.0(19) . . . . ?
Yb5 Yb1 O11 C12 -16.1(16) . . . . ?
Yb4 Yb1 O11 C12 -172.5(15) . . . . ?
O17 Yb5 O12 C12 107.5(18) 4_575 . . . ?
O8 Yb5 O12 C12 -2(2) . . . . ?
O6 Yb5 O12 C12 -33.1(17) . . . . ?
O25 Yb5 O12 C12 -106.4(18) 3_877 . . . ?
O39 Yb5 O12 C12 -177.4(16) . . . . ?
O38 Yb5 O12 C12 178(2) . . . . ?
O5 Yb5 O12 C12 35.0(17) . . . . ?
Yb7 Yb5 O12 C12 -37.5(19) . . . . ?
Yb6 Yb5 O12 C12 37.5(19) . . . . ?
Yb1 Yb5 O12 C12 0.0(17) . . . . ?
O3 Yb4 O15 C24 41.2(17) . . . . ?
O4 Yb4 O15 C24 -33.1(18) . . . . ?
O2 Yb4 O15 C24 32(2) . . . . ?
O31 Yb4 O15 C24 129.0(18) . . . . ?
O23 Yb4 O15 C24 -128.4(17) . . . . ?
O32 Yb4 O15 C24 177.1(19) . . . . ?
O24 Yb4 O15 C24 -106.3(18) . . . . ?
C48 Yb4 O15 C24 -117.8(18) . . . . ?
C72 Yb4 O15 C24 151.6(18) . . . . ?
Yb2 Yb4 O15 C24 -2.1(17) . . . . ?
Yb3 Yb4 O15 C24 -22(2) . . . . ?
O28 Yb2 O16 C24 -114(2) . . . . ?
O9 Yb2 O16 C24 138(2) 3_777 . . . ?
O4 Yb2 O16 C24 39(2) . . . . ?
O1 Yb2 O16 C24 -21(3) . . . . ?
O36 Yb2 O16 C24 -178(2) . . . . ?
O35 Yb2 O16 C24 111(2) . . . . ?
O3 Yb2 O16 C24 -33(2) . . . . ?
Yb4 Yb2 O16 C24 8(2) . . . . ?
Yb3 Yb2 O16 C24 28(3) . . . . ?
Yb1 Yb2 O16 C24 -39(2) . . . . ?
O30 Yb7 O19 C36 -103.1(10) 3_867 . . . ?
O6 Yb7 O19 C36 48.2(11) . . . . ?
O8 Yb7 O19 C36 -170.0(10) . . . . ?
O26 Yb7 O19 C36 109.6(10) 3_877 . . . ?
O7 Yb7 O19 C36 -38.8(11) . . . . ?
O20 Yb7 O19 C36 2.1(9) . . . . ?
O41 Yb7 O19 C36 -177.6(10) . . . . ?
Yb5 Yb7 O19 C36 92.2(11) . . . . ?
Yb6 Yb7 O19 C36 -80.7(11) . . . . ?
Yb1 Yb7 O19 C36 5.7(10) . . . . ?
O30 Yb7 O20 C36 69.9(10) 3_867 . . . ?
O6 Yb7 O20 C36 -146.4(10) . . . . ?
O8 Yb7 O20 C36 172.6(9) . . . . ?
O26 Yb7 O20 C36 -73.6(10) 3_877 . . . ?
O7 Yb7 O20 C36 143.4(10) . . . . ?
O19 Yb7 O20 C36 -2.1(9) . . . . ?
O41 Yb7 O20 C36 -1.8(13) . . . . ?
Yb5 Yb7 O20 C36 -148.5(9) . . . . ?
Yb6 Yb7 O20 C36 141.9(9) . . . . ?
Yb1 Yb7 O20 C36 -178.8(11) . . . . ?
O15 Yb4 O23 C48 22.7(14) . . . . ?
O3 Yb4 O23 C48 -136.8(11) . . . . ?
O4 Yb4 O23 C48 -74.7(12) . . . . ?
O2 Yb4 O23 C48 -146.9(12) . . . . ?
O31 Yb4 O23 C48 126.4(12) . . . . ?
O32 Yb4 O23 C48 75.9(12) . . . . ?
O24 Yb4 O23 C48 -4.6(11) . . . . ?
C72 Yb4 O23 C48 102.9(12) . . . . ?
Yb2 Yb4 O23 C48 -79.2(12) . . . . ?
Yb3 Yb4 O23 C48 -108.8(12) . . . . ?
O15 Yb4 O24 C48 -155.0(11) . . . . ?
O3 Yb4 O24 C48 147.8(10) . . . . ?
O4 Yb4 O24 C48 106.9(11) . . . . ?
O2 Yb4 O24 C48 49.7(12) . . . . ?
O31 Yb4 O24 C48 -62.5(12) . . . . ?
O23 Yb4 O24 C48 4.6(11) . . . . ?
O32 Yb4 O24 C48 -80.0(12) . . . . ?
C72 Yb4 O24 C48 -71.2(11) . . . . ?
Yb2 Yb4 O24 C48 133.6(10) . . . . ?
Yb3 Yb4 O24 C48 73.7(11) . . . . ?
O1 Yb1 O27 C60 11.2(15) . . . . ?
O6 Yb1 O27 C60 166.1(16) . . . . ?
O5 Yb1 O27 C60 133.5(15) . . . . ?
O3 Yb1 O27 C60 -61.1(15) . . . . ?
O7 Yb1 O27 C60 -143.5(15) . . . . ?
O2 Yb1 O27 C60 -34.3(18) . . . . ?
O11 Yb1 O27 C60 77.6(15) . . . . ?
Yb3 Yb1 O27 C60 6.5(17) . . . . ?
Yb7 Yb1 O27 C60 -160.7(16) . . . . ?
Yb5 Yb1 O27 C60 142.0(15) . . . . ?
Yb4 Yb1 O27 C60 -59.0(16) . . . . ?
O16 Yb2 O28 C60 99.9(16) . . . . ?
O9 Yb2 O28 C60 -116.0(16) 3_777 . . . ?
O4 Yb2 O28 C60 -12(2) . . . . ?
O1 Yb2 O28 C60 -40.8(16) . . . . ?
O36 Yb2 O28 C60 170.1(17) . . . . ?
O35 Yb2 O28 C60 175.2(14) . . . . ?
O3 Yb2 O28 C60 27.0(16) . . . . ?
Yb4 Yb2 O28 C60 28.1(17) . . . . ?
Yb3 Yb2 O28 C60 -44.5(17) . . . . ?
Yb1 Yb2 O28 C60 -7.6(15) . . . . ?
O15 Yb4 O31 C72 63.7(13) . . . . ?
O3 Yb4 O31 C72 141.2(13) . . . . ?
O4 Yb4 O31 C72 -171.9(11) . . . . ?
O2 Yb4 O31 C72 -148.5(13) . . . . ?
O23 Yb4 O31 C72 -68.9(13) . . . . ?
O32 Yb4 O31 C72 0.8(13) . . . . ?
O24 Yb4 O31 C72 -20.5(15) . . . . ?
C48 Yb4 O31 C72 -45.9(14) . . . . ?
Yb2 Yb4 O31 C72 138.3(11) . . . . ?
Yb3 Yb4 O31 C72 -143.1(11) . . . . ?
O15 Yb4 O32 C72 -113.5(14) . . . . ?
O3 Yb4 O32 C72 -54.4(15) . . . . ?
O4 Yb4 O32 C72 174.1(10) . . . . ?
O2 Yb4 O32 C72 42.2(16) . . . . ?
O31 Yb4 O32 C72 -0.7(12) . . . . ?
O23 Yb4 O32 C72 105.4(13) . . . . ?
O24 Yb4 O32 C72 161.3(14) . . . . ?
C48 Yb4 O32 C72 133.2(14) . . . . ?
Yb2 Yb4 O32 C72 -112.2(12) . . . . ?
Yb3 Yb4 O32 C72 96.2(14) . . . . ?
O1 Yb3 O33 C73 -54(3) . . . . ?
O10 Yb3 O33 C73 -102(3) 3_777 . . . ?
O4 Yb3 O33 C73 -7(3) . . . . ?
O2 Yb3 O33 C73 47(3) . . . . ?
O14 Yb3 O33 C73 178(3) 4_575 . . . ?
O37 Yb3 O33 C73 103(3) . . . . ?
O13 Yb3 O33 C73 168(3) 4_575 . . . ?
C13 Yb3 O33 C73 173(3) 4_575 . . . ?
Yb2 Yb3 O33 C73 -36(3) . . . . ?
Yb4 Yb3 O33 C73 24(3) . . . . ?
Yb1 Yb3 O33 C73 0(4) . . . . ?
Yb3 O10 C1 O9 21(3) 3_777 . . . ?
Yb3 O10 C1 C2' -155.4(13) 3_777 . . . ?
Yb3 O10 C1 C2 -162.3(12) 3_777 . . . ?
Yb2 O9 C1 O10 -19(3) 3_777 . . . ?
Yb2 O9 C1 C2' 157.0(12) 3_777 . . . ?
Yb2 O9 C1 C2 164.2(11) 3_777 . . . ?
O10 C1 C2 C3 150.5(15) . . . . ?
O9 C1 C2 C3 -32(2) . . . . ?
C2' C1 C2 C3 71.8(6) . . . . ?
O10 C1 C2 C11 -29(2) . . . . ?
O9 C1 C2 C11 147.8(14) . . . . ?
C2' C1 C2 C11 -107.9(9) . . . . ?
C11 C2 C3 C4 0.0 . . . . ?
C1 C2 C3 C4 -179.8(13) . . . . ?
C2 C3 C4 C5 0.0 . . . . ?
C3 C4 C5 C6 0.0 . . . . ?
C3 C4 C5 C12 -177.1(14) . . . . ?
C4 C5 C6 C11 0.0 . . . . ?
C12 C5 C6 C11 176.9(15) . . . . ?
C4 C5 C6 C7 180.0 . . . . ?
C12 C5 C6 C7 -3.1(15) . . . . ?
C5 C6 C11 C10 180.0 . . . . ?
C7 C6 C11 C10 0.0 . . . . ?
C5 C6 C11 C2 0.0 . . . . ?
C7 C6 C11 C2 180.0 . . . . ?
C3 C2 C11 C10 180.0 . . . . ?
C1 C2 C11 C10 -0.3(15) . . . . ?
C3 C2 C11 C6 0.0 . . . . ?
C1 C2 C11 C6 179.7(15) . . . . ?
C6 C11 C10 C9 0.0 . . . . ?
C2 C11 C10 C9 180.0 . . . . ?
C11 C10 C9 C8 0.0 . . . . ?
C10 C9 C8 C7 0.0 . . . . ?
C9 C8 C7 C6 0.0 . . . . ?
C5 C6 C7 C8 180.0 . . . . ?
C11 C6 C7 C8 0.0 . . . . ?
O10 C1 C2' C3' 131.5(15) . . . . ?
O9 C1 C2' C3' -45(2) . . . . ?
C2 C1 C2' C3' -124.0(7) . . . . ?
O10 C1 C2' C11' -58(2) . . . . ?
O9 C1 C2' C11' 126.1(15) . . . . ?
C2 C1 C2' C11' 46.8(7) . . . . ?
C11' C2' C3' C4' 0.0 . . . . ?
C1 C2' C3' C4' 170.9(13) . . . . ?
C2' C3' C4' C5' 0.0 . . . . ?
C3' C4' C5' C6' 0.0 . . . . ?
C3' C4' C5' C12 -172.6(13) . . . . ?
C4' C5' C6' C11' 0.0 . . . . ?
C12 C5' C6' C11' 171.8(14) . . . . ?
C4' C5' C6' C7' 180.0 . . . . ?
C12 C5' C6' C7' -8.2(14) . . . . ?
C5' C6' C11' C10' 180.0 . . . . ?
C7' C6' C11' C10' 0.0 . . . . ?
C5' C6' C11' C2' 0.0 . . . . ?
C7' C6' C11' C2' 180.0 . . . . ?
C3' C2' C11' C10' 180.0 . . . . ?
C1 C2' C11' C10' 9.3(13) . . . . ?
C3' C2' C11' C6' 0.0 . . . . ?
C1 C2' C11' C6' -170.7(13) . . . . ?
C6' C11' C10' C9' 0.0 . . . . ?
C2' C11' C10' C9' 180.0 . . . . ?
C11' C10' C9' C8' 0.0 . . . . ?
C10' C9' C8' C7' 0.0 . . . . ?
C9' C8' C7' C6' 0.0 . . . . ?
C11' C6' C7' C8' 0.0 . . . . ?
C5' C6' C7' C8' 180.0 . . . . ?
Yb5 O12 C12 O11 -10(3) . . . . ?
Yb5 O12 C12 C5 171.8(10) . . . . ?
Yb5 O12 C12 C5' 168.7(10) . . . . ?
Yb1 O11 C12 O12 22(3) . . . . ?
Yb1 O11 C12 C5 -159.8(10) . . . . ?
Yb1 O11 C12 C5' -156.6(10) . . . . ?
C6 C5 C12 O12 -72.5(18) . . . . ?
C4 C5 C12 O12 104.4(15) . . . . ?
C6 C5 C12 O11 109.6(16) . . . . ?
C4 C5 C12 O11 -73.5(17) . . . . ?
C6 C5 C12 C5' 61.8(7) . . . . ?
C4 C5 C12 C5' -121.3(10) . . . . ?
C4' C5' C12 O12 124.3(15) . . . . ?
C6' C5' C12 O12 -48(2) . . . . ?
C4' C5' C12 O11 -56.6(16) . . . . ?
C6' C5' C12 O11 131.3(14) . . . . ?
C4' C5' C12 C5 77.2(9) . . . . ?
C6' C5' C12 C5 -95.0(8) . . . . ?
Yb3 O13 C13 O14 -4.8(18) 4_676 . . . ?
Yb3 O13 C13 C14 170.1(15) 4_676 . . . ?
Yb3 O14 C13 O13 4.8(18) 4_676 . . . ?
Yb3 O14 C13 C14 -170.4(13) 4_676 . . . ?
O13 C13 C14 C15 -147.6(19) . . . . ?
O14 C13 C14 C15 27(2) . . . . ?
Yb3 C13 C14 C15 -33(9) 4_676 . . . ?
O13 C13 C14 C23 32(3) . . . . ?
O14 C13 C14 C23 -152.8(16) . . . . ?
Yb3 C13 C14 C23 147(7) 4_676 . . . ?
C23 C14 C15 C16 1(3) . . . . ?
C13 C14 C15 C16 -179.5(17) . . . . ?
C14 C15 C16 C17 2(3) . . . . ?
C15 C16 C17 C18 -2(3) . . . . ?
C15 C16 C17 C24 175.4(18) . . . . ?
C16 C17 C18 C23 -1(3) . . . . ?
C24 C17 C18 C23 -178.3(17) . . . . ?
C16 C17 C18 C19 -176.4(18) . . . . ?
C24 C17 C18 C19 6(3) . . . . ?
C23 C18 C19 C20 1(3) . . . . ?
C17 C18 C19 C20 176.8(19) . . . . ?
C18 C19 C20 C21 2(3) . . . . ?
C19 C20 C21 C22 -2(4) . . . . ?
C20 C21 C22 C23 -1(3) . . . . ?
C17 C18 C23 C14 4(2) . . . . ?
C19 C18 C23 C14 179.5(16) . . . . ?
C17 C18 C23 C22 180.0(16) . . . . ?
C19 C18 C23 C22 -4(3) . . . . ?
C15 C14 C23 C18 -4(2) . . . . ?
C13 C14 C23 C18 176.4(16) . . . . ?
C15 C14 C23 C22 -179.8(17) . . . . ?
C13 C14 C23 C22 0(3) . . . . ?
C21 C22 C23 C18 4(3) . . . . ?
C21 C22 C23 C14 -179.7(18) . . . . ?
Yb2 O16 C24 O15 -12(4) . . . . ?
Yb2 O16 C24 C17 168.1(15) . . . . ?
Yb4 O15 C24 O16 8(3) . . . . ?
Yb4 O15 C24 C17 -172.9(12) . . . . ?
C16 C17 C24 O16 32(3) . . . . ?
C18 C17 C24 O16 -150.6(19) . . . . ?
C16 C17 C24 O15 -148(2) . . . . ?
C18 C17 C24 O15 30(3) . . . . ?
Yb6 O18 C25 O17 1(3) 4_676 . . . ?
Yb6 O18 C25 C26 -175.2(12) 4_676 . . . ?
Yb5 O17 C25 O18 8(3) 4_676 . . . ?
Yb5 O17 C25 C26 -175.3(12) 4_676 . . . ?
O18 C25 C26 C27 134(2) . . . . ?
O17 C25 C26 C27 -42(2) . . . . ?
O18 C25 C26 C35 -39(3) . . . . ?
O17 C25 C26 C35 144.1(18) . . . . ?
C35 C26 C27 C28 0(3) . . . . ?
C25 C26 C27 C28 -173.3(18) . . . . ?
C26 C27 C28 C29 0(3) . . . . ?
C27 C28 C29 C30 0(3) . . . . ?
C27 C28 C29 C36 178.1(18) . . . . ?
C28 C29 C30 C35 0(3) . . . . ?
C36 C29 C30 C35 -178.7(15) . . . . ?
C28 C29 C30 C31 -179.6(18) . . . . ?
C36 C29 C30 C31 2(3) . . . . ?
C35 C30 C31 C32 -2(3) . . . . ?
C29 C30 C31 C32 177.5(18) . . . . ?
C30 C31 C32 C33 -1(3) . . . . ?
C31 C32 C33 C34 3(3) . . . . ?
C32 C33 C34 C35 -2(3) . . . . ?
C27 C26 C35 C30 -1(3) . . . . ?
C25 C26 C35 C30 172.2(16) . . . . ?
C27 C26 C35 C34 176.1(18) . . . . ?
C25 C26 C35 C34 -11(3) . . . . ?
C29 C30 C35 C26 1(2) . . . . ?
C31 C30 C35 C26 -179.7(16) . . . . ?
C29 C30 C35 C34 -176.2(15) . . . . ?
C31 C30 C35 C34 3(2) . . . . ?
C33 C34 C35 C26 -178.5(18) . . . . ?
C33 C34 C35 C30 -1(3) . . . . ?
Yb7 O19 C36 O20 -3.7(16) . . . . ?
Yb7 O19 C36 C29 176.1(12) . . . . ?
Yb7 O20 C36 O19 3.7(16) . . . . ?
Yb7 O20 C36 C29 -176.2(14) . . . . ?
C28 C29 C36 O19 -25(2) . . . . ?
C30 C29 C36 O19 153.4(16) . . . . ?
C28 C29 C36 O20 155.0(18) . . . . ?
C30 C29 C36 O20 -27(3) . . . . ?
C28 C29 C36 Yb7 23(16) . . . . ?
C30 C29 C36 Yb7 -159(15) . . . . ?
O30 Yb7 C36 O19 73.3(9) 3_867 . . . ?
O6 Yb7 C36 O19 -141.2(9) . . . . ?
O8 Yb7 C36 O19 148(3) . . . . ?
O26 Yb7 C36 O19 -68.0(10) 3_877 . . . ?
O7 Yb7 C36 O19 147.4(9) . . . . ?
O20 Yb7 C36 O19 -176.3(16) . . . . ?
O41 Yb7 C36 O19 2.5(10) . . . . ?
Yb5 Yb7 C36 O19 -129.0(8) . . . . ?
Yb6 Yb7 C36 O19 131.3(8) . . . . ?
Yb1 Yb7 C36 O19 -175.1(9) . . . . ?
O30 Yb7 C36 O20 -110.5(10) 3_867 . . . ?
O6 Yb7 C36 O20 35.0(11) . . . . ?
O8 Yb7 C36 O20 -36(4) . . . . ?
O26 Yb7 C36 O20 108.2(10) 3_877 . . . ?
O7 Yb7 C36 O20 -36.3(10) . . . . ?
O19 Yb7 C36 O20 176.3(16) . . . . ?
O41 Yb7 C36 O20 178.7(9) . . . . ?
Yb5 Yb7 C36 O20 47.2(12) . . . . ?
Yb6 Yb7 C36 O20 -52.4(12) . . . . ?
Yb1 Yb7 C36 O20 1.1(10) . . . . ?
O30 Yb7 C36 C29 24(16) 3_867 . . . ?
O6 Yb7 C36 C29 169(15) . . . . ?
O8 Yb7 C36 C29 99(16) . . . . ?
O26 Yb7 C36 C29 -118(16) 3_877 . . . ?
O7 Yb7 C36 C29 98(16) . . . . ?
O19 Yb7 C36 C29 -50(15) . . . . ?
O20 Yb7 C36 C29 134(16) . . . . ?
O41 Yb7 C36 C29 -47(16) . . . . ?
Yb5 Yb7 C36 C29 -179(100) . . . . ?
Yb6 Yb7 C36 C29 82(16) . . . . ?
Yb1 Yb7 C36 C29 135(16) . . . . ?
Yb6 O22 C37 O21 3.4(16) 3_767 . . . ?
Yb6 O22 C37 C38 -174.2(13) 3_767 . . . ?
Yb6 O21 C37 O22 -3.5(16) 3_767 . . . ?
Yb6 O21 C37 C38 174.1(12) 3_767 . . . ?
O22 C37 C38 C39 -136.5(19) . . . . ?
O21 C37 C38 C39 46(2) . . . . ?
Yb6 C37 C38 C39 108(12) 3_767 . . . ?
O22 C37 C38 C47 40(2) . . . . ?
O21 C37 C38 C47 -137.3(17) . . . . ?
Yb6 C37 C38 C47 -75(13) 3_767 . . . ?
C47 C38 C39 C40 -4(3) . . . . ?
C37 C38 C39 C40 173.0(18) . . . . ?
C38 C39 C40 C41 5(3) . . . . ?
C39 C40 C41 C42 1(3) . . . . ?
C39 C40 C41 C48 179.6(18) . . . . ?
C40 C41 C42 C43 176.7(19) . . . . ?
C48 C41 C42 C43 -2(3) . . . . ?
C40 C41 C42 C47 -8(3) . . . . ?
C48 C41 C42 C47 173.5(16) . . . . ?
C41 C42 C43 C44 176(2) . . . . ?
C47 C42 C43 C44 0(3) . . . . ?
C42 C43 C44 C45 2(4) . . . . ?
C43 C44 C45 C46 -1(4) . . . . ?
C44 C45 C46 C47 0(3) . . . . ?
C45 C46 C47 C42 2(3) . . . . ?
C45 C46 C47 C38 175.1(19) . . . . ?
C41 C42 C47 C46 -177.3(16) . . . . ?
C43 C42 C47 C46 -1(3) . . . . ?
C41 C42 C47 C38 9(2) . . . . ?
C43 C42 C47 C38 -175.2(17) . . . . ?
C39 C38 C47 C46 -176.9(18) . . . . ?
C37 C38 C47 C46 6(3) . . . . ?
C39 C38 C47 C42 -3(3) . . . . ?
C37 C38 C47 C42 -179.9(16) . . . . ?
Yb4 O24 C48 O23 -8.0(18) . . . . ?
Yb4 O24 C48 C41 175.9(15) . . . . ?
Yb4 O23 C48 O24 8.1(19) . . . . ?
Yb4 O23 C48 C41 -175.6(14) . . . . ?
C40 C41 C48 O24 164.6(18) . . . . ?
C42 C41 C48 O24 -17(3) . . . . ?
C40 C41 C48 O23 -11(3) . . . . ?
C42 C41 C48 O23 167.3(17) . . . . ?
C40 C41 C48 Yb4 -68(16) . . . . ?
C42 C41 C48 Yb4 111(16) . . . . ?
O15 Yb4 C48 O24 25.7(12) . . . . ?
O3 Yb4 C48 O24 -71.0(17) . . . . ?
O4 Yb4 C48 O24 -68.0(11) . . . . ?
O2 Yb4 C48 O24 -138.4(10) . . . . ?
O31 Yb4 C48 O24 129.6(10) . . . . ?
O23 Yb4 C48 O24 -171.8(19) . . . . ?
O32 Yb4 C48 O24 91.7(11) . . . . ?
C72 Yb4 C48 O24 111.7(11) . . . . ?
Yb2 Yb4 C48 O24 -54.0(11) . . . . ?
Yb3 Yb4 C48 O24 -105.5(10) . . . . ?
O15 Yb4 C48 O23 -162.4(11) . . . . ?
O3 Yb4 C48 O23 100.9(16) . . . . ?
O4 Yb4 C48 O23 103.9(12) . . . . ?
O2 Yb4 C48 O23 33.5(12) . . . . ?
O31 Yb4 C48 O23 -58.6(12) . . . . ?
O32 Yb4 C48 O23 -96.5(12) . . . . ?
O24 Yb4 C48 O23 171.8(19) . . . . ?
C72 Yb4 C48 O23 -76.5(12) . . . . ?
Yb2 Yb4 C48 O23 117.8(11) . . . . ?
Yb3 Yb4 C48 O23 66.4(11) . . . . ?
O15 Yb4 C48 C41 -104(16) . . . . ?
O3 Yb4 C48 C41 160(15) . . . . ?
O4 Yb4 C48 C41 163(16) . . . . ?
O2 Yb4 C48 C41 92(16) . . . . ?
O31 Yb4 C48 C41 0(16) . . . . ?
O23 Yb4 C48 C41 59(16) . . . . ?
O32 Yb4 C48 C41 -38(16) . . . . ?
O24 Yb4 C48 C41 -129(16) . . . . ?
C72 Yb4 C48 C41 -18(16) . . . . ?
Yb2 Yb4 C48 C41 177(100) . . . . ?
Yb3 Yb4 C48 C41 125(16) . . . . ?
Yb7 O26 C49 O25 9(3) 3_877 . . . ?
Yb7 O26 C49 C50' -168.5(10) 3_877 . . . ?
Yb7 O26 C49 C50 -170.1(9) 3_877 . . . ?
Yb5 O25 C49 O26 -11(3) 3_877 . . . ?
Yb5 O25 C49 C50' 166.9(10) 3_877 . . . ?
Yb5 O25 C49 C50 168.7(10) 3_877 . . . ?
O26 C49 C50 C51 125.8(15) . . . . ?
O25 C49 C50 C51 -53.7(19) . . . . ?
C50' C49 C50 C51 102.9(6) . . . . ?
O26 C49 C50 C59 -56(2) . . . . ?
O25 C49 C50 C59 124.1(15) . . . . ?
C50' C49 C50 C59 -79.3(8) . . . . ?
C59 C50 C51 C52 0.0 . . . . ?
C49 C50 C51 C52 177.8(12) . . . . ?
C50 C51 C52 C53 0.0 . . . . ?
C51 C52 C53 C54 0.0 . . . . ?
C51 C52 C53 C60 -178.2(11) . . . . ?
C52 C53 C54 C59 0.0 . . . . ?
C60 C53 C54 C59 178.0(13) . . . . ?
C52 C53 C54 C55 180.0 . . . . ?
C60 C53 C54 C55 -2.0(13) . . . . ?
C53 C54 C59 C58 180.0 . . . . ?
C55 C54 C59 C58 0.0 . . . . ?
C53 C54 C59 C50 0.0 . . . . ?
C55 C54 C59 C50 180.0 . . . . ?
C51 C50 C59 C58 180.0 . . . . ?
C49 C50 C59 C58 2.3(13) . . . . ?
C51 C50 C59 C54 0.0 . . . . ?
C49 C50 C59 C54 -177.7(13) . . . . ?
C54 C59 C58 C57 0.0 . . . . ?
C50 C59 C58 C57 180.0 . . . . ?
C59 C58 C57 C56 0.0 . . . . ?
C58 C57 C56 C55 0.0 . . . . ?
C57 C56 C55 C54 0.0 . . . . ?
C53 C54 C55 C56 180.0 . . . . ?
C59 C54 C55 C56 0.0 . . . . ?
O26 C49 C50' C51' 144.7(14) . . . . ?
O25 C49 C50' C51' -33(2) . . . . ?
C50 C49 C50' C51' -57.5(5) . . . . ?
O26 C49 C50' C59' -40(2) . . . . ?
O25 C49 C50' C59' 142.4(15) . . . . ?
C50 C49 C50' C59' 118.1(9) . . . . ?
C59' C50' C51' C52' 0.0 . . . . ?
C49 C50' C51' C52' 176.0(12) . . . . ?
C50' C51' C52' C53' 0.0 . . . . ?
C51' C52' C53' C54' 0.0 . . . . ?
C51' C52' C53' C60 -174.7(12) . . . . ?
C52' C53' C54' C59' 0.0 . . . . ?
C60 C53' C54' C59' 174.4(13) . . . . ?
C52' C53' C54' C55' 180.0 . . . . ?
C60 C53' C54' C55' -5.6(13) . . . . ?
C53' C54' C59' C58' 180.0 . . . . ?
C55' C54' C59' C58' 0.0 . . . . ?
C53' C54' C59' C50' 0.0 . . . . ?
C55' C54' C59' C50' 180.0 . . . . ?
C51' C50' C59' C54' 0.0 . . . . ?
C49 C50' C59' C54' -175.4(13) . . . . ?
C51' C50' C59' C58' 180.0 . . . . ?
C49 C50' C59' C58' 4.6(13) . . . . ?
C54' C59' C58' C57' 0.0 . . . . ?
C50' C59' C58' C57' 180.0 . . . . ?
C59' C58' C57' C56' 0.0 . . . . ?
C58' C57' C56' C55' 0.0 . . . . ?
C57' C56' C55' C54' 0.0 . . . . ?
C59' C54' C55' C56' 0.0 . . . . ?
C53' C54' C55' C56' 180.0 . . . . ?
Yb1 O27 C60 O28 24(3) . . . . ?
Yb1 O27 C60 C53 -157.6(10) . . . . ?
Yb1 O27 C60 C53' -156.3(9) . . . . ?
Yb2 O28 C60 O27 -3(3) . . . . ?
Yb2 O28 C60 C53 178.3(9) . . . . ?
Yb2 O28 C60 C53' 177.0(9) . . . . ?
C54 C53 C60 O27 139.5(13) . . . . ?
C52 C53 C60 O27 -42.4(17) . . . . ?
C54 C53 C60 O28 -42.2(17) . . . . ?
C52 C53 C60 O28 135.9(12) . . . . ?
C54 C53 C60 C53' 124.3(8) . . . . ?
C52 C53 C60 C53' -57.6(5) . . . . ?
C54' C53' C60 O27 121.9(13) . . . . ?
C52' C53' C60 O27 -63.5(15) . . . . ?
C54' C53' C60 O28 -58.6(17) . . . . ?
C52' C53' C60 O28 116.0(14) . . . . ?
C54' C53' C60 C53 -72.6(8) . . . . ?
C52' C53' C60 C53 102.0(6) . . . . ?
Yb7 O30 C61 O29 2(3) 3_867 . . . ?
Yb7 O30 C61 C62 -169.8(12) 3_867 . . . ?
Yb6 O29 C61 O30 6(3) 3_867 . . . ?
Yb6 O29 C61 C62 177.4(12) 3_867 . . . ?
O30 C61 C62 C63 145.1(19) . . . . ?
O29 C61 C62 C63 -27(3) . . . . ?
O30 C61 C62 C71 -28(3) . . . . ?
O29 C61 C62 C71 160.2(18) . . . . ?
C71 C62 C63 C64 2(3) . . . . ?
C61 C62 C63 C64 -171(2) . . . . ?
C62 C63 C64 C65 -2(4) . . . . ?
C63 C64 C65 C66 -1(3) . . . . ?
C63 C64 C65 C72 178(2) . . . . ?
C64 C65 C66 C67 -179(2) . . . . ?
C72 C65 C66 C67 2(3) . . . . ?
C64 C65 C66 C71 4(3) . . . . ?
C72 C65 C66 C71 -174.4(18) . . . . ?
C65 C66 C67 C68 -180(2) . . . . ?
C71 C66 C67 C68 -3(3) . . . . ?
C66 C67 C68 C69 0(4) . . . . ?
C67 C68 C69 C70 1(4) . . . . ?
C68 C69 C70 C71 0(4) . . . . ?
C63 C62 C71 C66 1(3) . . . . ?
C61 C62 C71 C66 174.0(17) . . . . ?
C63 C62 C71 C70 176(2) . . . . ?
C61 C62 C71 C70 -12(3) . . . . ?
C65 C66 C71 C62 -4(3) . . . . ?
C67 C66 C71 C62 178.6(17) . . . . ?
C65 C66 C71 C70 -179.1(17) . . . . ?
C67 C66 C71 C70 4(3) . . . . ?
C69 C70 C71 C62 -177(2) . . . . ?
C69 C70 C71 C66 -2(3) . . . . ?
Yb4 O31 C72 O32 -1(2) . . . . ?
Yb4 O31 C72 C65 175.0(18) . . . . ?
Yb4 O32 C72 O31 1(2) . . . . ?
Yb4 O32 C72 C65 -175.6(13) . . . . ?
C64 C65 C72 O31 116(3) . . . . ?
C66 C65 C72 O31 -65(3) . . . . ?
C64 C65 C72 O32 -67(3) . . . . ?
C66 C65 C72 O32 112(2) . . . . ?
C64 C65 C72 Yb4 -98(10) . . . . ?
C66 C65 C72 Yb4 81(10) . . . . ?
O15 Yb4 C72 O31 -116.9(13) . . . . ?
O3 Yb4 C72 O31 -41.5(14) . . . . ?
O4 Yb4 C72 O31 141(5) . . . . ?
O2 Yb4 C72 O31 33.5(14) . . . . ?
O23 Yb4 C72 O31 111.1(13) . . . . ?
O32 Yb4 C72 O31 -179(2) . . . . ?
O24 Yb4 C72 O31 163.0(13) . . . . ?
C48 Yb4 C72 O31 137.5(13) . . . . ?
Yb2 Yb4 C72 O31 -65.9(16) . . . . ?
Yb3 Yb4 C72 O31 54.6(16) . . . . ?
O15 Yb4 C72 O32 61.7(13) . . . . ?
O3 Yb4 C72 O32 137.1(13) . . . . ?
O4 Yb4 C72 O32 -40(6) . . . . ?
O2 Yb4 C72 O32 -147.9(13) . . . . ?
O31 Yb4 C72 O32 179(2) . . . . ?
O23 Yb4 C72 O32 -70.3(13) . . . . ?
O24 Yb4 C72 O32 -18.4(14) . . . . ?
C48 Yb4 C72 O32 -43.9(14) . . . . ?
Yb2 Yb4 C72 O32 112.7(13) . . . . ?
Yb3 Yb4 C72 O32 -126.8(12) . . . . ?
O15 Yb4 C72 C65 94(10) . . . . ?
O3 Yb4 C72 C65 170(10) . . . . ?
O4 Yb4 C72 C65 -8(15) . . . . ?
O2 Yb4 C72 C65 -115(10) . . . . ?
O31 Yb4 C72 C65 -149(11) . . . . ?
O23 Yb4 C72 C65 -38(10) . . . . ?
O32 Yb4 C72 C65 33(10) . . . . ?
O24 Yb4 C72 C65 14(10) . . . . ?
C48 Yb4 C72 C65 -11(10) . . . . ?
Yb2 Yb4 C72 C65 145(10) . . . . ?
Yb3 Yb4 C72 C65 -94(10) . . . . ?
Yb3 O33 C73 O34 45(8) . . . . ?
Yb3 O33 C73 C74 -130(4) . . . . ?
